data_7102427
loop_
_publ_author_name
'Langley, Stuart'
'Helliwell, Madeleine'
'Raftery, James'
'Tolis, Evangelos I'
'Winpenny, Richard E P'

_publ_section_title
;
 Phosphonate ligands encourage a platonic relationship between
 cobalt(II) and alkali metal ions.
;
_journal_issue 2
_journal_name_full 'Chemical communications (Cambridge, England)'
_journal_page_first 142
_journal_page_last 143
_journal_paper_doi 10.1039/b312769a
_journal_year 2004
_chemical_formula_sum 'C102 H83 Cl12 Co6 N21 Na8 O24 P4'
_chemical_formula_weight 3073.67
_chemical_name_systematic
; 
? 
;
_space_group_IT_number 33
_symmetry_cell_setting orthorhombic
_symmetry_space_group_name_Hall 'P 2c -2n'
_symmetry_space_group_name_H-M 'P n a 21'
_atom_sites_solution_hydrogens geom
_atom_sites_solution_primary direct
_atom_sites_solution_secondary difmap
_audit_creation_method SHELXL-97
_cell_angle_alpha 90.00
_cell_angle_beta 90.00
_cell_angle_gamma 90.00
_cell_formula_units_Z 4
_cell_length_a 32.668(2)
_cell_length_b 24.2542(17)
_cell_length_c 16.2044(11)
_cell_measurement_reflns_used 7983
_cell_measurement_temperature 100(2)
_cell_measurement_theta_max 26.30
_cell_measurement_theta_min 2.40
_cell_volume 12839.5(15)
_computing_cell_refinement 'Bruker SMART'
_computing_data_collection 'Bruker SMART'
_computing_data_reduction 'Bruker SAINT'
_computing_molecular_graphics 'Bruker SHELXTL'
_computing_publication_material 'Bruker SHELXTL'
_computing_structure_refinement 'SHELXL-97 (Sheldrick, 1997)'
_computing_structure_solution 'SHELXS-97 (Sheldrick, 1990)'
_diffrn_ambient_temperature 100(2)
_diffrn_measured_fraction_theta_full 0.998
_diffrn_measured_fraction_theta_max 0.998
_diffrn_measurement_device_type 'CCD area detector'
_diffrn_measurement_method 'phi and omega scans'
_diffrn_radiation_monochromator graphite
_diffrn_radiation_source 'fine-focus sealed tube'
_diffrn_radiation_type MoK\a
_diffrn_radiation_wavelength 0.71073
_diffrn_reflns_av_R_equivalents 0.0316
_diffrn_reflns_av_sigmaI/netI 0.0453
_diffrn_reflns_limit_h_max 40
_diffrn_reflns_limit_h_min -40
_diffrn_reflns_limit_k_max 15
_diffrn_reflns_limit_k_min -30
_diffrn_reflns_limit_l_max 19
_diffrn_reflns_limit_l_min -20
_diffrn_reflns_number 73251
_diffrn_reflns_theta_full 26.40
_diffrn_reflns_theta_max 26.40
_diffrn_reflns_theta_min 1.63
_exptl_absorpt_coefficient_mu 1.158
_exptl_absorpt_correction_T_max 0.8454
_exptl_absorpt_correction_T_min 0.5951
_exptl_absorpt_correction_type none
_exptl_crystal_colour pink
_exptl_crystal_density_diffrn 1.590
_exptl_crystal_density_meas 0
_exptl_crystal_density_method 'not measured'
_exptl_crystal_description needle
_exptl_crystal_F_000 6192
_exptl_crystal_size_max 0.50
_exptl_crystal_size_mid 0.15
_exptl_crystal_size_min 0.15
_refine_diff_density_max 1.185
_refine_diff_density_min -1.113
_refine_diff_density_rms 0.067
_refine_ls_abs_structure_details 'Flack H D (1983), Acta Cryst. A39, 876-881'
_refine_ls_abs_structure_Flack 0.010(6)
_refine_ls_extinction_method none
_refine_ls_goodness_of_fit_ref 1.055
_refine_ls_hydrogen_treatment mixed
_refine_ls_matrix_type fullcycle
_refine_ls_number_parameters 1603
_refine_ls_number_reflns 25786
_refine_ls_number_restraints 1
_refine_ls_restrained_S_all 1.055
_refine_ls_R_factor_all 0.0421
_refine_ls_R_factor_gt 0.0361
_refine_ls_shift/su_max 0.019
_refine_ls_shift/su_mean 0.002
_refine_ls_structure_factor_coef Fsqd
_refine_ls_weighting_details 'calc w=1/[\s^2^(Fo^2^)+(0.0334P)^2^+6.7408P] where P=(Fo^2^+2Fc^2^)/3'
_refine_ls_weighting_scheme calc
_refine_ls_wR_factor_gt 0.0787
_refine_ls_wR_factor_ref 0.0809
_reflns_number_gt 23521
_reflns_number_total 25786
_reflns_threshold_expression >2sigma(I)
_cod_data_source_file b312769a.txt
_cod_data_source_block s1422abs
_cod_depositor_comments
;
The following automatic conversions were performed:
'_symmetry_cell_setting' value 'Orthorhombic' changed to 'orthorhombic'
according to '/home/saulius/struct/CIF-dictionaries/cif_core.dic'
dictionary named 'cif_core.dic' version 2.4.1 from 2010-06-29.

Automatic conversion script
Id: cif_fix_enum 1527 2010-12-29 10:47:43Z saulius 
;
_cod_original_sg_symbol_H-M Pna2(1)
_cod_database_code 7102427

loop_
_symmetry_equiv_pos_as_xyz
'x, y, z'
'-x, -y, z+1/2'
'x+1/2, -y+1/2, z'
'-x+1/2, y+1/2, z+1/2'

loop_
_atom_site_label
_atom_site_type_symbol
_atom_site_fract_x
_atom_site_fract_y
_atom_site_fract_z
_atom_site_U_iso_or_equiv
_atom_site_adp_type
_atom_site_occupancy
_atom_site_symmetry_multiplicity
_atom_site_calc_flag
_atom_site_refinement_flags
Co1 Co 0.786265(13) 0.777022(18) 0.27827(3) 0.01938(9) Uani 1 1 d .
Co2 Co 0.790830(12) 0.781936(18) -0.05214(3) 0.01810(9) Uani 1 1 d .
Co3 Co 0.950750(12) 0.731456(17) -0.05829(3) 0.01732(9) Uani 1 1 d .
Co4 Co 0.903963(13) 0.908787(17) 0.14075(3) 0.02142(10) Uani 1 1 d .
Co5 Co 0.958764(13) 0.725355(18) 0.29144(3) 0.01857(9) Uani 1 1 d .
Co6 Co 0.850140(12) 0.598795(17) 0.13213(2) 0.01801(9) Uani 1 1 d .
Na1 Na 0.71642(4) 0.80500(5) 0.14046(8) 0.0252(3) Uani 1 1 d .
Na2 Na 0.78495(3) 0.71078(5) 0.12017(8) 0.0211(3) Uani 1 1 d .
Na3 Na 0.88665(4) 0.82370(5) -0.03508(8) 0.0209(3) Uani 1 1 d .
Na4 Na 0.88314(4) 0.74956(6) -0.20038(8) 0.0241(3) Uani 1 1 d .
Na5 Na 0.93492(3) 0.65812(5) 0.12544(8) 0.0197(3) Uani 1 1 d .
Na6 Na 0.91842(4) 0.56911(5) 0.26808(8) 0.0251(3) Uani 1 1 d .
Na7 Na 0.97687(4) 0.88492(6) 0.27034(9) 0.0292(3) Uani 1 1 d .
Na8 Na 0.88912(4) 0.82394(5) 0.27552(8) 0.0221(3) Uani 1 1 d .
Cl1 Cl 0.75388(4) 0.77315(6) 0.50949(6) 0.0546(3) Uani 1 1 d .
Cl2 Cl 0.69389(2) 0.89003(4) 0.27261(6) 0.0313(2) Uani 1 1 d .
Cl3 Cl 0.74536(3) 0.72895(4) -0.27009(5) 0.0341(2) Uani 1 1 d .
Cl4 Cl 0.69562(3) 0.87023(4) -0.12772(6) 0.0373(2) Uani 1 1 d .
Cl5 Cl 0.92923(3) 0.65019(4) -0.27425(5) 0.03004(19) Uani 1 1 d .
Cl6 Cl 1.06399(3) 0.71248(4) -0.12009(6) 0.0391(2) Uani 1 1 d .
Cl7 Cl 1.00842(3) 0.99238(5) 0.18541(7) 0.0452(3) Uani 1 1 d .
Cl8 Cl 0.85819(6) 1.05270(5) 0.09187(9) 0.0833(5) Uani 1 1 d .
Cl9 Cl 1.07676(3) 0.75013(5) 0.36011(7) 0.0516(3) Uani 1 1 d .
Cl10 Cl 0.99112(3) 0.64762(5) 0.50007(6) 0.0420(2) Uani 1 1 d .
Cl11 Cl 0.78934(3) 0.48093(4) 0.05997(6) 0.0348(2) Uani 1 1 d .
Cl12 Cl 0.84484(3) 0.50752(4) 0.34495(6) 0.0329(2) Uani 1 1 d .
P1 P 0.81371(2) 0.84988(3) 0.11468(5) 0.01849(16) Uani 1 1 d .
P2 P 0.85695(2) 0.68191(3) -0.02743(5) 0.01562(16) Uani 1 1 d .
P3 P 0.96245(2) 0.79571(3) 0.11866(5) 0.01707(16) Uani 1 1 d .
P4 P 0.86254(2) 0.68725(3) 0.28093(5) 0.01701(16) Uani 1 1 d .
O1 O 0.73233(7) 0.73036(10) 0.22210(14) 0.0256(5) Uani 1 1 d .
O2 O 0.82777(7) 0.82265(9) 0.34558(13) 0.0224(5) Uani 1 1 d .
O3 O 0.78927(6) 0.80526(9) 0.15975(13) 0.0190(5) Uani 1 1 d .
O4 O 0.82171(6) 0.83331(9) 0.02563(13) 0.0185(5) Uani 1 1 d .
O5 O 0.85219(7) 0.86582(9) 0.16149(13) 0.0220(5) Uani 1 1 d .
O6 O 0.73839(6) 0.76087(9) 0.02365(13) 0.0207(5) Uani 1 1 d .
O7 O 0.83469(7) 0.80627(9) -0.14699(13) 0.0223(5) Uani 1 1 d .
O8 O 0.81643(6) 0.71098(9) -0.01108(13) 0.0184(5) Uani 1 1 d .
O9 O 0.88828(6) 0.72205(9) -0.06327(13) 0.0177(5) Uani 1 1 d .
O10 O 0.87338(6) 0.65127(9) 0.04748(13) 0.0187(5) Uani 1 1 d .
O11 O 0.97455(6) 0.66589(9) 0.00761(13) 0.0198(5) Uani 1 1 d .
O12 O 0.93363(7) 0.80443(10) -0.14543(14) 0.0265(5) Uani 1 1 d .
O13 O 0.94510(6) 0.78683(9) 0.03301(13) 0.0200(5) Uani 1 1 d .
O14 O 0.96465(6) 0.74305(9) 0.16947(13) 0.0183(5) Uani 1 1 d .
O15 O 0.93973(7) 0.84099(9) 0.16493(13) 0.0210(5) Uani 1 1 d .
O16 O 0.90524(7) 0.91121(9) 0.01178(14) 0.0254(5) Uani 1 1 d .
O17 O 0.91217(7) 0.91886(10) 0.28107(16) 0.0304(6) Uani 1 1 d .
O18 O 0.96532(7) 0.63931(9) 0.26093(14) 0.0212(5) Uani 1 1 d .
O19 O 0.95636(7) 0.80815(10) 0.34003(14) 0.0259(5) Uani 1 1 d .
O20 O 0.89637(6) 0.72978(9) 0.29337(13) 0.0195(5) Uani 1 1 d .
O21 O 0.82241(6) 0.71123(9) 0.25086(13) 0.0198(5) Uani 1 1 d .
O22 O 0.87762(6) 0.64106(9) 0.22440(13) 0.0191(5) Uani 1 1 d .
O23 O 0.92097(7) 0.55993(9) 0.12626(14) 0.0247(5) Uani 1 1 d .
O24 O 0.78873(6) 0.61631(9) 0.12423(14) 0.0218(5) Uani 1 1 d .
N1 N 0.73969(9) 0.74403(13) 0.35697(18) 0.0276(7) Uani 1 1 d .
N2 N 0.76671(8) 0.85928(12) 0.31845(16) 0.0230(6) Uani 1 1 d .
N3 N 0.73833(8) 0.73939(11) -0.11030(17) 0.0197(6) Uani 1 1 d .
N4 N 0.77259(8) 0.84402(11) -0.14242(17) 0.0229(6) Uani 1 1 d .
N5 N 0.95637(8) 0.65198(11) -0.12313(16) 0.0200(6) Uani 1 1 d .
N6 N 0.99567(8) 0.76777(12) -0.13687(17) 0.0241(6) Uani 1 1 d .
N7 N 0.95571(9) 0.95044(12) 0.08258(17) 0.0263(6) Uani 1 1 d .
N8 N 0.88698(10) 0.98470(13) 0.20040(19) 0.0337(7) Uani 1 1 d .
N9 N 1.02045(8) 0.68647(13) 0.29888(17) 0.0240(6) Uani 1 1 d .
N10 N 0.96933(9) 0.73773(13) 0.42330(17) 0.0260(7) Uani 1 1 d .
N11 N 0.86236(8) 0.51997(11) 0.08823(17) 0.0227(6) Uani 1 1 d .
N12 N 0.80927(8) 0.56403(11) 0.22967(17) 0.0220(6) Uani 1 1 d .
N13 N 0.64382(9) 0.82025(14) 0.1152(2) 0.0384(8) Uani 1 1 d .
N14 N 0.87226(12) 0.75671(16) -0.3417(2) 0.0489(10) Uani 1 1 d .
N15 N 0.93823(10) 0.47390(14) 0.2801(2) 0.0398(8) Uani 1 1 d .
N16 N 1.03287(11) 0.89661(15) 0.3573(2) 0.0436(9) Uani 1 1 d .
C1 C 0.72607(13) 0.73837(17) 0.4338(3) 0.0378(9) Uani 1 1 d .
C2 C 0.69275(14) 0.7078(2) 0.4561(3) 0.0504(12) Uani 1 1 d .
H2 H 0.6848 0.7040 0.5122 0.061 Uiso 1 1 calc R
C3 C 0.67104(13) 0.68260(19) 0.3924(3) 0.0458(11) Uani 1 1 d .
H3 H 0.6478 0.6605 0.4051 0.055 Uiso 1 1 calc R
C4 C 0.68273(11) 0.68922(17) 0.3121(3) 0.0378(10) Uani 1 1 d .
H4 H 0.6674 0.6729 0.2687 0.045 Uiso 1 1 calc R
C5 C 0.71788(10) 0.72067(15) 0.2947(2) 0.0280(8) Uani 1 1 d .
C6 C 0.74030(10) 0.90067(16) 0.3255(2) 0.0262(8) Uani 1 1 d .
C7 C 0.74683(11) 0.94802(16) 0.3672(2) 0.0334(9) Uani 1 1 d .
H7 H 0.7268 0.9763 0.3698 0.040 Uiso 1 1 calc R
C8 C 0.78469(12) 0.95309(17) 0.4063(2) 0.0369(9) Uani 1 1 d .
H8 H 0.7906 0.9854 0.4373 0.044 Uiso 1 1 calc R
C9 C 0.81341(11) 0.91224(16) 0.4006(2) 0.0313(8) Uani 1 1 d .
H9 H 0.8393 0.9161 0.4266 0.038 Uiso 1 1 calc R
C10 C 0.80392(10) 0.86454(14) 0.35571(19) 0.0227(7) Uani 1 1 d .
C11 C 0.78083(10) 0.91021(14) 0.1106(2) 0.0243(7) Uani 1 1 d .
C12 C 0.74917(11) 0.91197(16) 0.0529(2) 0.0298(8) Uani 1 1 d .
H12 H 0.7448 0.8815 0.0170 0.036 Uiso 1 1 calc R
C13 C 0.72400(12) 0.95807(18) 0.0475(2) 0.0394(10) Uani 1 1 d .
H13 H 0.7026 0.9593 0.0078 0.047 Uiso 1 1 calc R
C14 C 0.73017(13) 1.00234(17) 0.1005(2) 0.0438(11) Uani 1 1 d .
H14 H 0.7132 1.0340 0.0967 0.053 Uiso 1 1 calc R
C15 C 0.76083(13) 1.00023(17) 0.1582(3) 0.0417(10) Uani 1 1 d .
H15 H 0.7650 1.0304 0.1946 0.050 Uiso 1 1 calc R
C16 C 0.78595(11) 0.95349(15) 0.1633(2) 0.0292(8) Uani 1 1 d .
H16 H 0.8068 0.9520 0.2041 0.035 Uiso 1 1 calc R
C17 C 0.71793(11) 0.72385(14) -0.1774(2) 0.0253(8) Uani 1 1 d .
C18 C 0.67827(11) 0.70637(15) -0.1787(2) 0.0308(9) Uani 1 1 d .
H18 H 0.6651 0.6961 -0.2287 0.037 Uiso 1 1 calc R
C19 C 0.65793(11) 0.70431(15) -0.1028(2) 0.0317(9) Uani 1 1 d .
H19 H 0.6306 0.6911 -0.1001 0.038 Uiso 1 1 calc R
C20 C 0.67725(10) 0.72124(14) -0.0327(2) 0.0278(8) Uani 1 1 d .
H20 H 0.6634 0.7201 0.0189 0.033 Uiso 1 1 calc R
C21 C 0.71749(10) 0.74029(13) -0.0370(2) 0.0210(7) Uani 1 1 d .
C22 C 0.74282(11) 0.87247(15) -0.1784(2) 0.0278(8) Uani 1 1 d .
C23 C 0.74666(12) 0.90133(16) -0.2506(2) 0.0365(9) Uani 1 1 d .
H23 H 0.7246 0.9219 -0.2732 0.044 Uiso 1 1 calc R
C24 C 0.78457(13) 0.89871(17) -0.2888(2) 0.0396(10) Uani 1 1 d .
H24 H 0.7890 0.9188 -0.3383 0.048 Uiso 1 1 calc R
C25 C 0.81602(12) 0.86745(15) -0.2564(2) 0.0313(8) Uani 1 1 d .
H25 H 0.8416 0.8650 -0.2839 0.038 Uiso 1 1 calc R
C26 C 0.80929(10) 0.83945(14) -0.1821(2) 0.0233(7) Uani 1 1 d .
C27 C 0.84654(9) 0.63057(13) -0.10600(19) 0.0171(6) Uani 1 1 d .
C28 C 0.82070(10) 0.64341(15) -0.1729(2) 0.0228(7) Uani 1 1 d .
H28 H 0.8095 0.6794 -0.1777 0.027 Uiso 1 1 calc R
C29 C 0.81157(10) 0.60392(15) -0.2315(2) 0.0270(8) Uani 1 1 d .
H29 H 0.7943 0.6128 -0.2767 0.032 Uiso 1 1 calc R
C30 C 0.82767(11) 0.55125(15) -0.2242(2) 0.0288(8) Uani 1 1 d .
H30 H 0.8207 0.5238 -0.2636 0.035 Uiso 1 1 calc R
C31 C 0.85396(11) 0.53858(15) -0.1596(2) 0.0272(8) Uani 1 1 d .
H31 H 0.8655 0.5027 -0.1556 0.033 Uiso 1 1 calc R
C32 C 0.86346(10) 0.57809(14) -0.1010(2) 0.0223(7) Uani 1 1 d .
H32 H 0.8816 0.5693 -0.0572 0.027 Uiso 1 1 calc R
C33 C 0.94992(10) 0.61803(15) -0.1867(2) 0.0243(8) Uani 1 1 d .
C34 C 0.95835(10) 0.56337(15) -0.1875(2) 0.0266(8) Uani 1 1 d .
H34 H 0.9535 0.5412 -0.2348 0.032 Uiso 1 1 calc R
C35 C 0.97463(11) 0.54143(15) -0.1148(2) 0.0301(8) Uani 1 1 d .
H35 H 0.9816 0.5034 -0.1125 0.036 Uiso 1 1 calc R
C36 C 0.98069(10) 0.57394(14) -0.0468(2) 0.0254(7) Uani 1 1 d .
H36 H 0.9911 0.5587 0.0030 0.030 Uiso 1 1 calc R
C37 C 0.97118(9) 0.63027(14) -0.0522(2) 0.0207(7) Uani 1 1 d .
C38 C 1.03519(11) 0.76719(16) -0.1606(2) 0.0293(8) Uani 1 1 d .
C39 C 1.05275(11) 0.80404(19) -0.2117(2) 0.0369(9) Uani 1 1 d .
H39 H 1.0808 0.8012 -0.2268 0.044 Uiso 1 1 calc R
C40 C 1.02837(12) 0.84609(18) -0.2412(2) 0.0364(9) Uani 1 1 d .
H40 H 1.0399 0.8735 -0.2761 0.044 Uiso 1 1 calc R
C41 C 0.98760(11) 0.84890(15) -0.2208(2) 0.0302(8) Uani 1 1 d .
H41 H 0.9708 0.8776 -0.2416 0.036 Uiso 1 1 calc R
C42 C 0.97131(10) 0.80790(14) -0.1680(2) 0.0225(7) Uani 1 1 d .
C43 C 1.01457(9) 0.82026(13) 0.1065(2) 0.0227(7) Uani 1 1 d .
C44 C 1.02734(11) 0.84462(15) 0.0336(2) 0.0286(8) Uani 1 1 d .
H44 H 1.0089 0.8477 -0.0115 0.034 Uiso 1 1 calc R
C45 C 1.06704(13) 0.86456(17) 0.0262(3) 0.0447(11) Uani 1 1 d .
H45 H 1.0756 0.8816 -0.0237 0.054 Uiso 1 1 calc R
C46 C 1.09400(12) 0.85971(19) 0.0912(3) 0.0520(13) Uani 1 1 d .
H46 H 1.1214 0.8721 0.0855 0.062 Uiso 1 1 calc R
C47 C 1.08103(13) 0.8368(2) 0.1650(3) 0.0499(12) Uani 1 1 d .
H47 H 1.0991 0.8352 0.2108 0.060 Uiso 1 1 calc R
C48 C 1.04183(12) 0.81620(18) 0.1720(3) 0.0391(10) Uani 1 1 d .
H48 H 1.0334 0.7991 0.2220 0.047 Uiso 1 1 calc R
C49 C 0.99065(12) 0.97838(15) 0.0856(2) 0.0328(9) Uani 1 1 d .
C50 C 1.01239(12) 0.99537(16) 0.0179(3) 0.0364(9) Uani 1 1 d .
H50 H 1.0371 1.0156 0.0230 0.044 Uiso 1 1 calc R
C51 C 0.99628(12) 0.98136(17) -0.0588(3) 0.0388(9) Uani 1 1 d .
H51 H 1.0105 0.9919 -0.1075 0.047 Uiso 1 1 calc R
C52 C 0.96026(11) 0.95265(16) -0.0653(2) 0.0327(8) Uani 1 1 d .
H52 H 0.9493 0.9433 -0.1178 0.039 Uiso 1 1 calc R
C53 C 0.93986(11) 0.93742(14) 0.0078(2) 0.0270(8) Uani 1 1 d .
C54 C 0.87096(16) 1.03423(18) 0.1921(3) 0.0504(12) Uani 1 1 d .
C55 C 0.86347(16) 1.07054(19) 0.2544(3) 0.0583(14) Uani 1 1 d .
H55 H 0.8517 1.1058 0.2443 0.070 Uiso 1 1 calc R
C56 C 0.87388(13) 1.05336(18) 0.3332(3) 0.0489(12) Uani 1 1 d .
H56 H 0.8692 1.0772 0.3787 0.059 Uiso 1 1 calc R
C57 C 0.89075(12) 1.00275(16) 0.3465(2) 0.0343(9) Uani 1 1 d .
H57 H 0.8979 0.9913 0.4007 0.041 Uiso 1 1 calc R
C58 C 0.89742(10) 0.96766(15) 0.2781(2) 0.0282(8) Uani 1 1 d .
C59 C 1.05948(11) 0.68755(17) 0.3204(2) 0.0318(9) Uani 1 1 d .
C60 C 1.08570(11) 0.6437(2) 0.3161(3) 0.0427(11) Uani 1 1 d .
H60 H 1.1135 0.6466 0.3330 0.051 Uiso 1 1 calc R
C61 C 1.06960(12) 0.59463(19) 0.2856(3) 0.0448(11) Uani 1 1 d .
H61 H 1.0869 0.5635 0.2794 0.054 Uiso 1 1 calc R
C62 C 1.02908(12) 0.59064(16) 0.2644(2) 0.0361(9) Uani 1 1 d .
H62 H 1.0180 0.5571 0.2440 0.043 Uiso 1 1 calc R
C63 C 1.00462(10) 0.63765(14) 0.2738(2) 0.0234(7) Uani 1 1 d .
C64 C 0.97965(11) 0.71787(18) 0.4974(2) 0.0365(9) Uani 1 1 d .
C65 C 0.98225(14) 0.7486(2) 0.5674(3) 0.0490(12) Uani 1 1 d .
H65 H 0.9898 0.7329 0.6189 0.059 Uiso 1 1 calc R
C66 C 0.97334(16) 0.8040(2) 0.5591(3) 0.0608(14) Uani 1 1 d .
H66 H 0.9738 0.8268 0.6067 0.073 Uiso 1 1 calc R
C67 C 0.96393(14) 0.8269(2) 0.4845(3) 0.0450(11) Uani 1 1 d .
H67 H 0.9582 0.8652 0.4797 0.054 Uiso 1 1 calc R
C68 C 0.96295(11) 0.79213(16) 0.4150(2) 0.0301(8) Uani 1 1 d .
C69 C 0.85393(10) 0.65737(13) 0.38243(19) 0.0197(7) Uani 1 1 d .
C70 C 0.88760(10) 0.64333(14) 0.4306(2) 0.0238(7) Uani 1 1 d .
H70 H 0.9144 0.6465 0.4085 0.029 Uiso 1 1 calc R
C71 C 0.88229(11) 0.62475(15) 0.5108(2) 0.0293(8) Uani 1 1 d .
H71 H 0.9054 0.6151 0.5434 0.035 Uiso 1 1 calc R
C72 C 0.84333(12) 0.62029(16) 0.5432(2) 0.0338(9) Uani 1 1 d .
H72 H 0.8397 0.6087 0.5987 0.041 Uiso 1 1 calc R
C73 C 0.80950(12) 0.63258(16) 0.4950(2) 0.0343(9) Uani 1 1 d .
H73 H 0.7827 0.6284 0.5170 0.041 Uiso 1 1 calc R
C74 C 0.81481(10) 0.65108(14) 0.4145(2) 0.0246(8) Uani 1 1 d .
H74 H 0.7916 0.6594 0.3814 0.029 Uiso 1 1 calc R
C75 C 0.84266(11) 0.47736(15) 0.0544(2) 0.0301(8) Uani 1 1 d .
C76 C 0.86092(13) 0.43320(16) 0.0180(2) 0.0335(9) Uani 1 1 d .
H76 H 0.8453 0.4046 -0.0069 0.040 Uiso 1 1 calc R
C77 C 0.90324(12) 0.43200(15) 0.0189(2) 0.0315(8) Uani 1 1 d .
H77 H 0.9173 0.4021 -0.0062 0.038 Uiso 1 1 calc R
C78 C 0.92504(12) 0.47343(15) 0.0554(2) 0.0294(8) Uani 1 1 d .
H78 H 0.9541 0.4717 0.0569 0.035 Uiso 1 1 calc R
C79 C 0.90448(11) 0.51879(14) 0.09082(19) 0.0255(8) Uani 1 1 d .
C80 C 0.80217(11) 0.53814(14) 0.3002(2) 0.0265(8) Uani 1 1 d .
C81 C 0.76450(11) 0.53468(16) 0.3376(2) 0.0318(9) Uani 1 1 d .
H81 H 0.7605 0.5153 0.3879 0.038 Uiso 1 1 calc R
C82 C 0.73246(12) 0.56143(17) 0.2973(3) 0.0376(9) Uani 1 1 d .
H82 H 0.7059 0.5608 0.3212 0.045 Uiso 1 1 calc R
C83 C 0.73828(11) 0.58868(16) 0.2241(2) 0.0310(8) Uani 1 1 d .
H83 H 0.7160 0.6057 0.1964 0.037 Uiso 1 1 calc R
C84 C 0.77793(10) 0.59073(14) 0.1910(2) 0.0226(7) Uani 1 1 d .
C85 C 0.60943(11) 0.81837(15) 0.1071(2) 0.0296(8) Uani 1 1 d .
C86 C 0.56520(11) 0.8156(2) 0.0955(2) 0.0437(11) Uani 1 1 d .
H86A H 0.5558 0.8491 0.0676 0.066 Uiso 1 1 calc R
H86B H 0.5517 0.8124 0.1493 0.066 Uiso 1 1 calc R
H86C H 0.5584 0.7834 0.0617 0.066 Uiso 1 1 calc R
C87 C 0.86941(12) 0.76694(17) -0.4098(2) 0.0377(10) Uani 1 1 d .
C88 C 0.86523(14) 0.78181(19) -0.4955(2) 0.0429(10) Uani 1 1 d .
H88A H 0.8835 0.7589 -0.5289 0.064 Uiso 1 1 calc R
H88B H 0.8725 0.8207 -0.5027 0.064 Uiso 1 1 calc R
H88C H 0.8369 0.7759 -0.5130 0.064 Uiso 1 1 calc R
C89 C 0.94730(11) 0.43343(18) 0.2479(2) 0.0364(9) Uani 1 1 d .
C90 C 0.95948(13) 0.38289(17) 0.2067(3) 0.0422(10) Uani 1 1 d .
H90A H 0.9823 0.3906 0.1692 0.063 Uiso 1 1 calc R
H90B H 0.9363 0.3683 0.1752 0.063 Uiso 1 1 calc R
H90C H 0.9681 0.3557 0.2480 0.063 Uiso 1 1 calc R
C91 C 1.04565(16) 0.8874(3) 0.4192(4) 0.0761(18) Uani 1 1 d .
C92 C 1.0663(2) 0.8710(4) 0.5021(4) 0.131(4) Uani 1 1 d .
H92A H 1.0755 0.8326 0.4991 0.197 Uiso 1 1 calc R
H92B H 1.0465 0.8749 0.5472 0.197 Uiso 1 1 calc R
H92C H 1.0898 0.8951 0.5124 0.197 Uiso 1 1 calc R
N1S N 0.96197(12) 0.51629(17) 0.6016(2) 0.0556(11) Uani 1 1 d .
C1S C 0.93359(17) 0.49822(19) 0.5761(3) 0.0565(13) Uani 1 1 d .
C2S C 0.8977(3) 0.4726(3) 0.5395(7) 0.152(5) Uani 1 1 d .
H2S1 H 0.8855 0.4978 0.4992 0.229 Uiso 1 1 calc R
H2S2 H 0.8777 0.4644 0.5828 0.229 Uiso 1 1 calc R
H2S3 H 0.9057 0.4383 0.5119 0.229 Uiso 1 1 calc R
N2S N 0.31492(11) 0.42713(16) 0.5421(2) 0.0477(10) Uani 1 1 d .
C3S C 0.28822(11) 0.41395(15) 0.5016(2) 0.0317(8) Uani 1 1 d .
C4S C 0.25462(11) 0.39855(15) 0.4479(2) 0.0291(8) Uani 1 1 d .
H4S1 H 0.2370 0.4307 0.4383 0.044 Uiso 1 1 calc R
H4S2 H 0.2386 0.3692 0.4739 0.044 Uiso 1 1 calc R
H4S3 H 0.2655 0.3854 0.3951 0.044 Uiso 1 1 calc R
N3S N 0.87506(13) 1.04236(19) 0.8784(3) 0.0671(13) Uani 1 1 d .
C5S C 0.85348(13) 1.00875(18) 0.9006(3) 0.0425(10) Uani 1 1 d .
C6S C 0.82602(13) 0.96623(17) 0.9280(3) 0.0453(11) Uani 1 1 d .
H6S1 H 0.8068 0.9816 0.9684 0.068 Uiso 1 1 calc R
H6S2 H 0.8418 0.9364 0.9536 0.068 Uiso 1 1 calc R
H6S3 H 0.8107 0.9518 0.8807 0.068 Uiso 1 1 calc R
N4S N 0.61535(17) 0.7361(3) 0.6191(4) 0.111(2) Uani 1 1 d .
C7S C 0.63453(17) 0.7729(3) 0.6376(3) 0.0696(16) Uani 1 1 d .
C8S C 0.65976(18) 0.8195(2) 0.6621(4) 0.0753(17) Uani 1 1 d .
H8S1 H 0.6617 0.8208 0.7225 0.113 Uiso 1 1 calc R
H8S2 H 0.6474 0.8537 0.6420 0.113 Uiso 1 1 calc R
H8S3 H 0.6872 0.8154 0.6386 0.113 Uiso 1 1 calc R
N5S N 0.89090(13) 0.9302(2) 0.5643(3) 0.0684(13) Uani 1 1 d .
C9S C 0.88367(12) 0.9611(2) 0.6142(3) 0.0479(11) Uani 1 1 d .
C10S C 0.87447(16) 1.0013(2) 0.6776(3) 0.0593(13) Uani 1 1 d .
H10A H 0.8801 0.9853 0.7319 0.089 Uiso 1 1 calc R
H10B H 0.8455 1.0117 0.6741 0.089 Uiso 1 1 calc R
H10C H 0.8915 1.0341 0.6695 0.089 Uiso 1 1 calc R

loop_
_atom_site_aniso_label
_atom_site_aniso_U_11
_atom_site_aniso_U_22
_atom_site_aniso_U_33
_atom_site_aniso_U_23
_atom_site_aniso_U_13
_atom_site_aniso_U_12
Co1 0.0165(2) 0.0251(2) 0.0166(2) 0.00111(19) 0.00130(17) 0.00402(18)
Co2 0.0166(2) 0.0204(2) 0.0173(2) 0.00116(18) -0.00142(17) 0.00247(17)
Co3 0.0157(2) 0.0193(2) 0.0170(2) 0.00138(18) 0.00134(16) 0.00009(17)
Co4 0.0238(2) 0.0169(2) 0.0236(2) -0.00189(18) -0.00251(18) 0.00070(17)
Co5 0.0168(2) 0.0220(2) 0.0170(2) 0.00032(18) -0.00069(16) 0.00207(17)
Co6 0.0181(2) 0.0182(2) 0.0177(2) 0.00142(18) 0.00052(17) 0.00015(16)
Na1 0.0186(6) 0.0316(7) 0.0253(7) 0.0006(6) -0.0008(5) 0.0069(5)
Na2 0.0203(6) 0.0231(6) 0.0198(6) 0.0014(6) 0.0011(5) 0.0018(5)
Na3 0.0192(6) 0.0216(7) 0.0218(7) 0.0000(5) -0.0009(5) 0.0007(5)
Na4 0.0253(7) 0.0300(8) 0.0171(7) 0.0009(6) -0.0015(5) 0.0015(6)
Na5 0.0203(6) 0.0205(6) 0.0184(6) 0.0018(5) 0.0011(5) 0.0004(5)
Na6 0.0253(7) 0.0244(7) 0.0256(7) 0.0053(6) -0.0013(5) 0.0008(6)
Na7 0.0264(7) 0.0272(7) 0.0340(8) -0.0028(6) -0.0010(6) -0.0001(6)
Na8 0.0200(6) 0.0221(7) 0.0242(7) 0.0011(6) 0.0008(5) 0.0029(5)
Cl1 0.0598(7) 0.0765(9) 0.0274(5) -0.0066(5) 0.0113(5) 0.0023(6)
Cl2 0.0213(4) 0.0384(5) 0.0343(5) -0.0060(4) -0.0031(4) 0.0072(4)
Cl3 0.0417(5) 0.0393(5) 0.0212(4) 0.0004(4) -0.0064(4) 0.0077(4)
Cl4 0.0279(5) 0.0412(6) 0.0428(6) -0.0016(5) -0.0082(4) 0.0133(4)
Cl5 0.0330(5) 0.0368(5) 0.0203(4) -0.0020(4) -0.0028(3) 0.0082(4)
Cl6 0.0301(5) 0.0514(6) 0.0359(5) 0.0007(5) -0.0001(4) 0.0061(4)
Cl7 0.0462(6) 0.0514(7) 0.0380(6) -0.0044(5) -0.0079(5) -0.0214(5)
Cl8 0.1452(14) 0.0414(7) 0.0634(9) 0.0164(6) -0.0374(9) -0.0154(8)
Cl9 0.0384(6) 0.0667(8) 0.0495(7) 0.0037(6) -0.0194(5) -0.0198(5)
Cl10 0.0328(5) 0.0546(7) 0.0387(5) 0.0212(5) -0.0062(4) 0.0050(5)
Cl11 0.0329(5) 0.0381(5) 0.0334(5) 0.0038(4) -0.0028(4) -0.0062(4)
Cl12 0.0325(5) 0.0307(5) 0.0355(5) 0.0138(4) -0.0011(4) -0.0021(4)
P1 0.0187(4) 0.0183(4) 0.0184(4) 0.0006(4) -0.0004(3) 0.0052(3)
P2 0.0156(4) 0.0170(4) 0.0142(4) 0.0002(3) -0.0002(3) -0.0002(3)
P3 0.0159(4) 0.0179(4) 0.0174(4) -0.0006(3) 0.0006(3) 0.0003(3)
P4 0.0165(4) 0.0193(4) 0.0152(4) 0.0024(3) 0.0009(3) 0.0021(3)
O1 0.0180(12) 0.0324(14) 0.0266(13) 0.0059(11) 0.0006(9) 0.0010(10)
O2 0.0197(12) 0.0281(13) 0.0194(12) -0.0019(10) 0.0005(9) 0.0066(10)
O3 0.0180(11) 0.0238(12) 0.0152(11) 0.0007(9) 0.0002(9) 0.0032(9)
O4 0.0140(11) 0.0209(12) 0.0207(12) 0.0000(9) -0.0001(8) 0.0015(9)
O5 0.0242(12) 0.0212(12) 0.0208(12) 0.0001(9) 0.0007(9) 0.0016(10)
O6 0.0155(11) 0.0259(13) 0.0207(12) -0.0007(10) -0.0015(9) 0.0009(9)
O7 0.0247(12) 0.0233(12) 0.0188(12) 0.0022(10) -0.0015(9) 0.0019(10)
O8 0.0165(11) 0.0210(12) 0.0176(11) 0.0011(9) 0.0004(9) 0.0023(9)
O9 0.0148(11) 0.0208(12) 0.0176(11) 0.0012(9) -0.0008(9) 0.0024(9)
O10 0.0186(11) 0.0206(12) 0.0169(11) 0.0034(9) 0.0007(9) 0.0000(9)
O11 0.0174(11) 0.0198(12) 0.0222(12) 0.0031(10) -0.0018(9) 0.0030(9)
O12 0.0209(12) 0.0348(14) 0.0239(13) -0.0004(11) 0.0032(10) -0.0049(10)
O13 0.0198(11) 0.0212(12) 0.0192(11) 0.0009(9) 0.0011(9) 0.0004(9)
O14 0.0165(11) 0.0205(12) 0.0177(11) -0.0002(9) 0.0008(8) -0.0003(9)
O15 0.0215(12) 0.0206(12) 0.0208(12) 0.0000(9) -0.0002(9) 0.0027(9)
O16 0.0266(13) 0.0221(13) 0.0276(13) 0.0024(10) -0.0042(10) -0.0017(10)
O17 0.0241(12) 0.0264(14) 0.0407(15) -0.0056(12) 0.0022(11) 0.0043(10)
O18 0.0195(12) 0.0208(12) 0.0233(12) 0.0020(10) -0.0009(9) 0.0025(9)
O19 0.0303(13) 0.0265(13) 0.0210(12) -0.0041(10) -0.0034(10) -0.0002(10)
O20 0.0162(11) 0.0235(12) 0.0188(11) 0.0014(9) 0.0024(9) 0.0029(9)
O21 0.0175(11) 0.0233(12) 0.0184(11) 0.0002(9) -0.0005(9) 0.0037(9)
O22 0.0164(11) 0.0213(12) 0.0195(11) 0.0026(9) -0.0008(9) 0.0007(9)
O23 0.0299(12) 0.0205(11) 0.0238(13) -0.0004(10) 0.0023(10) 0.0020(9)
O24 0.0181(11) 0.0256(12) 0.0216(12) 0.0012(10) -0.0008(9) -0.0024(9)
N1 0.0226(15) 0.0325(18) 0.0278(16) 0.0045(14) 0.0081(12) 0.0047(13)
N2 0.0173(14) 0.0326(17) 0.0191(14) -0.0016(12) 0.0018(11) 0.0032(12)
N3 0.0177(14) 0.0198(15) 0.0216(14) 0.0016(12) -0.0046(11) 0.0044(11)
N4 0.0256(15) 0.0218(15) 0.0212(15) 0.0015(12) -0.0012(11) 0.0037(12)
N5 0.0178(14) 0.0222(15) 0.0200(14) -0.0015(12) 0.0030(11) 0.0022(11)
N6 0.0235(15) 0.0311(17) 0.0177(14) -0.0004(12) 0.0029(11) -0.0070(12)
N7 0.0298(16) 0.0236(16) 0.0256(15) -0.0009(12) -0.0003(12) -0.0067(13)
N8 0.0448(19) 0.0245(17) 0.0318(18) -0.0056(14) -0.0021(14) -0.0036(15)
N9 0.0186(14) 0.0346(17) 0.0187(14) 0.0059(12) -0.0001(11) 0.0036(12)
N10 0.0223(15) 0.0379(18) 0.0179(15) 0.0017(13) -0.0023(11) -0.0005(13)
N11 0.0285(15) 0.0188(14) 0.0209(15) 0.0040(11) 0.0017(11) 0.0008(12)
N12 0.0223(14) 0.0206(15) 0.0230(15) 0.0006(12) 0.0025(11) -0.0037(12)
N13 0.0282(17) 0.048(2) 0.0390(19) -0.0101(17) -0.0069(15) 0.0054(14)
N14 0.073(3) 0.052(2) 0.0211(19) 0.0025(16) -0.0076(17) 0.021(2)
N15 0.0351(18) 0.038(2) 0.046(2) 0.0061(17) -0.0006(16) 0.0077(15)
N16 0.047(2) 0.046(2) 0.038(2) -0.0043(17) -0.0183(17) -0.0043(17)
C1 0.044(2) 0.038(2) 0.032(2) 0.0022(18) 0.0117(18) 0.0091(19)
C2 0.045(3) 0.061(3) 0.044(3) 0.012(2) 0.027(2) 0.011(2)
C3 0.030(2) 0.046(3) 0.061(3) 0.010(2) 0.020(2) -0.0006(19)
C4 0.0199(19) 0.041(2) 0.052(3) 0.0068(19) 0.0054(17) 0.0045(17)
C5 0.0226(17) 0.028(2) 0.034(2) 0.0064(16) 0.0051(15) 0.0085(15)
C6 0.0203(17) 0.036(2) 0.0219(17) -0.0033(15) 0.0006(13) 0.0065(15)
C7 0.0288(19) 0.035(2) 0.036(2) -0.0098(18) -0.0021(16) 0.0129(17)
C8 0.036(2) 0.035(2) 0.039(2) -0.0149(18) -0.0033(17) 0.0059(18)
C9 0.028(2) 0.037(2) 0.029(2) -0.0052(17) -0.0029(15) 0.0030(16)
C10 0.0233(17) 0.0304(19) 0.0145(16) 0.0024(14) 0.0020(13) 0.0043(14)
C11 0.0259(17) 0.0271(18) 0.0199(16) 0.0038(15) 0.0035(14) 0.0106(14)
C12 0.0291(19) 0.041(2) 0.0198(18) 0.0036(16) -0.0002(14) 0.0176(17)
C13 0.037(2) 0.054(3) 0.027(2) 0.0127(19) 0.0056(16) 0.024(2)
C14 0.057(3) 0.038(2) 0.036(2) 0.0142(19) 0.0157(19) 0.029(2)
C15 0.051(3) 0.030(2) 0.045(3) -0.0035(19) 0.012(2) 0.0139(19)
C16 0.029(2) 0.027(2) 0.031(2) -0.0020(16) 0.0056(15) 0.0057(15)
C17 0.0311(19) 0.0198(18) 0.0250(18) 0.0013(14) -0.0052(14) 0.0050(14)
C18 0.034(2) 0.0207(19) 0.038(2) -0.0034(16) -0.0161(16) -0.0005(15)
C19 0.0216(18) 0.025(2) 0.048(2) -0.0005(17) -0.0045(16) -0.0012(15)
C20 0.0216(18) 0.027(2) 0.035(2) -0.0004(16) 0.0009(14) 0.0033(15)
C21 0.0175(16) 0.0180(17) 0.0275(19) 0.0013(13) -0.0041(13) 0.0048(13)
C22 0.0300(19) 0.0216(19) 0.032(2) 0.0014(15) -0.0055(15) 0.0030(15)
C23 0.042(2) 0.033(2) 0.035(2) 0.0076(17) -0.0169(17) 0.0089(18)
C24 0.055(3) 0.034(2) 0.029(2) 0.0153(18) -0.0021(18) 0.003(2)
C25 0.042(2) 0.027(2) 0.0245(19) 0.0051(16) 0.0001(16) -0.0031(17)
C26 0.0285(19) 0.0204(18) 0.0211(17) -0.0003(14) -0.0047(14) -0.0036(14)
C27 0.0130(15) 0.0197(16) 0.0187(16) -0.0013(13) 0.0031(12) -0.0024(12)
C28 0.0213(17) 0.0263(19) 0.0209(17) 0.0006(14) 0.0006(13) 0.0014(14)
C29 0.0230(17) 0.040(2) 0.0184(17) -0.0045(15) -0.0018(13) -0.0031(15)
C30 0.0305(19) 0.032(2) 0.0243(18) -0.0087(16) 0.0007(15) -0.0057(15)
C31 0.031(2) 0.0235(19) 0.0267(19) -0.0003(15) 0.0052(15) -0.0018(15)
C32 0.0259(18) 0.0244(18) 0.0166(16) 0.0015(13) 0.0039(13) 0.0000(14)
C33 0.0210(17) 0.031(2) 0.0212(18) -0.0012(15) 0.0029(13) 0.0020(14)
C34 0.0236(18) 0.030(2) 0.0261(19) -0.0093(15) 0.0030(14) 0.0034(15)
C35 0.0279(19) 0.0223(19) 0.040(2) 0.0011(16) 0.0062(16) 0.0036(15)
C36 0.0257(18) 0.0250(18) 0.0255(18) 0.0050(15) 0.0011(14) 0.0066(14)
C37 0.0157(15) 0.0237(17) 0.0226(17) 0.0002(15) 0.0034(13) 0.0003(13)
C38 0.0288(19) 0.041(2) 0.0182(18) -0.0031(16) -0.0046(14) -0.0050(16)
C39 0.0258(19) 0.060(3) 0.025(2) -0.0001(19) 0.0051(15) -0.0093(18)
C40 0.034(2) 0.051(3) 0.0241(19) 0.0082(18) 0.0019(15) -0.0159(19)
C41 0.037(2) 0.031(2) 0.0225(18) 0.0053(16) -0.0001(15) -0.0086(16)
C42 0.0281(19) 0.0239(18) 0.0156(16) 0.0022(14) -0.0018(13) -0.0094(14)
C43 0.0174(16) 0.0167(16) 0.0339(19) -0.0037(15) 0.0007(14) 0.0003(12)
C44 0.0263(19) 0.026(2) 0.033(2) -0.0038(16) 0.0089(15) -0.0044(15)
C45 0.043(2) 0.036(2) 0.055(3) -0.013(2) 0.028(2) -0.015(2)
C46 0.0189(19) 0.049(3) 0.088(4) -0.019(3) 0.012(2) -0.0121(19)
C47 0.027(2) 0.054(3) 0.068(3) -0.002(2) -0.015(2) -0.006(2)
C48 0.025(2) 0.045(3) 0.047(2) 0.005(2) -0.0080(17) -0.0062(18)
C49 0.042(2) 0.0237(19) 0.032(2) 0.0027(16) -0.0062(16) -0.0019(17)
C50 0.030(2) 0.032(2) 0.046(2) 0.0055(18) 0.0019(17) -0.0070(17)
C51 0.040(2) 0.040(2) 0.037(2) 0.0119(19) 0.0072(18) -0.0033(18)
C52 0.035(2) 0.034(2) 0.029(2) 0.0025(17) -0.0040(16) 0.0012(16)
C53 0.0310(19) 0.0176(17) 0.032(2) 0.0019(15) 0.0000(15) 0.0015(15)
C54 0.070(3) 0.026(2) 0.055(3) -0.002(2) -0.022(2) -0.002(2)
C55 0.068(3) 0.027(2) 0.079(4) -0.016(2) -0.028(3) 0.011(2)
C56 0.046(3) 0.040(3) 0.060(3) -0.030(2) -0.006(2) 0.008(2)
C57 0.032(2) 0.036(2) 0.034(2) -0.0134(18) -0.0026(16) -0.0015(17)
C58 0.0243(18) 0.0263(19) 0.034(2) -0.0049(16) 0.0003(15) -0.0033(14)
C59 0.0246(19) 0.046(2) 0.0247(19) 0.0066(17) 0.0012(14) -0.0027(17)
C60 0.0179(18) 0.071(3) 0.039(2) 0.023(2) -0.0011(16) 0.005(2)
C61 0.035(2) 0.052(3) 0.047(3) 0.017(2) 0.0043(19) 0.025(2)
C62 0.038(2) 0.033(2) 0.038(2) 0.0054(18) 0.0015(17) 0.0110(17)
C63 0.0267(18) 0.0267(18) 0.0170(16) 0.0089(14) 0.0041(13) 0.0020(14)
C64 0.0255(19) 0.053(3) 0.031(2) 0.0057(19) -0.0018(15) -0.0031(18)
C65 0.054(3) 0.071(3) 0.022(2) 0.007(2) -0.0077(19) -0.006(2)
C66 0.083(4) 0.077(4) 0.023(2) -0.013(2) 0.001(2) -0.017(3)
C67 0.054(3) 0.047(3) 0.034(2) -0.011(2) 0.0025(19) -0.004(2)
C68 0.0247(19) 0.039(2) 0.026(2) -0.0054(16) -0.0010(14) -0.0055(16)
C69 0.0258(17) 0.0163(16) 0.0170(16) 0.0023(13) 0.0030(13) 0.0008(13)
C70 0.0205(17) 0.0304(19) 0.0205(17) 0.0053(15) -0.0013(13) 0.0004(14)
C71 0.031(2) 0.032(2) 0.0251(19) 0.0061(16) -0.0071(15) -0.0076(16)
C72 0.047(2) 0.037(2) 0.0177(18) 0.0090(16) 0.0010(16) -0.0039(18)
C73 0.032(2) 0.039(2) 0.033(2) 0.0071(18) 0.0102(16) 0.0006(17)
C74 0.0242(18) 0.0242(19) 0.0253(18) 0.0057(15) 0.0041(14) -0.0025(15)
C75 0.038(2) 0.030(2) 0.0223(18) 0.0102(15) -0.0029(15) -0.0041(17)
C76 0.047(2) 0.025(2) 0.028(2) -0.0028(16) -0.0014(17) -0.0039(17)
C77 0.044(2) 0.0206(19) 0.029(2) -0.0034(15) 0.0000(16) 0.0074(16)
C78 0.037(2) 0.0232(19) 0.0280(19) 0.0025(15) 0.0043(15) 0.0028(16)
C79 0.041(2) 0.0201(17) 0.0154(17) 0.0058(13) 0.0022(14) 0.0003(15)
C80 0.0303(19) 0.0208(18) 0.0284(19) 0.0016(15) -0.0014(15) -0.0036(14)
C81 0.036(2) 0.029(2) 0.030(2) 0.0073(16) 0.0086(16) -0.0102(16)
C82 0.030(2) 0.036(2) 0.047(2) 0.0060(19) 0.0139(18) -0.0047(17)
C83 0.0254(19) 0.035(2) 0.032(2) 0.0035(17) 0.0044(15) -0.0006(16)
C84 0.0241(17) 0.0187(17) 0.0251(18) -0.0012(14) 0.0000(14) -0.0032(14)
C85 0.0270(19) 0.038(2) 0.0235(18) -0.0022(17) 0.0002(15) 0.0032(15)
C86 0.0229(19) 0.074(3) 0.034(2) -0.003(2) -0.0020(16) -0.005(2)
C87 0.040(2) 0.042(2) 0.031(2) -0.0020(18) -0.0040(16) 0.0111(19)
C88 0.054(3) 0.052(3) 0.023(2) -0.0001(19) -0.0076(18) 0.006(2)
C89 0.029(2) 0.044(3) 0.036(2) 0.0072(19) -0.0029(16) 0.0071(18)
C90 0.041(2) 0.040(2) 0.045(3) 0.002(2) -0.0088(19) 0.0064(19)
C91 0.041(3) 0.097(5) 0.090(5) -0.020(4) 0.008(3) -0.011(3)
C92 0.069(4) 0.283(12) 0.042(3) 0.007(5) -0.019(3) -0.079(6)
N1S 0.053(2) 0.067(3) 0.047(2) -0.008(2) -0.0041(19) 0.023(2)
C1S 0.072(3) 0.040(3) 0.058(3) 0.000(2) -0.022(3) 0.014(2)
C2S 0.134(7) 0.076(5) 0.248(12) 0.042(6) -0.112(8) -0.013(5)
N2S 0.035(2) 0.046(2) 0.062(3) 0.0118(19) -0.0205(18) -0.0070(17)
C3S 0.032(2) 0.0257(19) 0.037(2) 0.0104(17) 0.0022(17) 0.0034(16)
C4S 0.0307(19) 0.0263(19) 0.030(2) 0.0035(16) -0.0013(15) 0.0030(15)
N3S 0.070(3) 0.068(3) 0.063(3) 0.015(2) -0.032(2) -0.028(2)
C5S 0.045(2) 0.042(3) 0.040(2) 0.0018(19) -0.025(2) 0.001(2)
C6S 0.048(3) 0.038(2) 0.050(3) 0.012(2) -0.015(2) 0.006(2)
N4S 0.089(4) 0.178(6) 0.065(4) -0.041(4) 0.026(3) -0.048(4)
C7S 0.060(3) 0.115(5) 0.034(3) 0.000(3) 0.001(2) 0.008(3)
C8S 0.076(4) 0.071(4) 0.079(4) 0.017(3) -0.023(3) 0.013(3)
N5S 0.051(3) 0.088(4) 0.066(3) -0.024(3) 0.009(2) -0.009(2)
C9S 0.036(2) 0.059(3) 0.049(3) 0.004(3) 0.002(2) -0.006(2)
C10S 0.061(3) 0.056(3) 0.061(3) -0.004(3) 0.000(2) 0.004(3)

loop_
_atom_type_symbol
_atom_type_description
_atom_type_scat_dispersion_real
_atom_type_scat_dispersion_imag
_atom_type_scat_source
C C 0.0033 0.0016 'International Tables Vol C Tables 4.2.6.8 and 6.1.1.4'
H H 0.0000 0.0000 'International Tables Vol C Tables 4.2.6.8 and 6.1.1.4'
N N 0.0061 0.0033 'International Tables Vol C Tables 4.2.6.8 and 6.1.1.4'
O O 0.0106 0.0060 'International Tables Vol C Tables 4.2.6.8 and 6.1.1.4'
P P 0.1023 0.0942 'International Tables Vol C Tables 4.2.6.8 and 6.1.1.4'
Cl Cl 0.1484 0.1585 'International Tables Vol C Tables 4.2.6.8 and 6.1.1.4'
Co Co 0.3494 0.9721 'International Tables Vol C Tables 4.2.6.8 and 6.1.1.4'
Na Na 0.0362 0.0249 'International Tables Vol C Tables 4.2.6.8 and 6.1.1.4'

loop_
_geom_angle_atom_site_label_1
_geom_angle_atom_site_label_2
_geom_angle_atom_site_label_3
_geom_angle
O21 Co1 O3 91.71(9)
O21 Co1 O2 98.91(9)
O3 Co1 O2 106.61(9)
O21 Co1 N1 104.45(10)
O3 Co1 N1 136.06(10)
O2 Co1 N1 110.66(11)
O21 Co1 N2 161.31(10)
O3 Co1 N2 89.32(9)
O2 Co1 N2 63.03(9)
N1 Co1 N2 87.49(11)
O21 Co1 O1 88.40(9)
O3 Co1 O1 80.12(8)
O2 Co1 O1 169.79(9)
N1 Co1 O1 60.24(10)
N2 Co1 O1 110.14(9)
O21 Co1 Na2 53.60(6)
O3 Co1 Na2 51.83(7)
O2 Co1 Na2 137.94(7)
N1 Co1 Na2 107.22(9)
N2 Co1 Na2 136.92(8)
O1 Co1 Na2 52.27(6)
O21 Co1 Na1 114.80(7)
O3 Co1 Na1 47.18(6)
O2 Co1 Na1 135.23(7)
N1 Co1 Na1 89.33(8)
N2 Co1 Na1 79.07(7)
O1 Co1 Na1 44.83(6)
Na2 Co1 Na1 61.37(3)
O21 Co1 Na8 72.49(7)
O3 Co1 Na8 80.50(6)
O2 Co1 Na8 37.99(6)
N1 Co1 Na8 143.19(9)
N2 Co1 Na8 89.30(7)
O1 Co1 Na8 152.22(6)
Na2 Co1 Na8 99.97(3)
Na1 Co1 Na8 125.93(3)
O8 Co2 O4 96.42(9)
O8 Co2 O6 86.56(8)
O4 Co2 O6 100.64(8)
O8 Co2 N4 156.79(10)
O4 Co2 N4 97.34(10)
O6 Co2 N4 109.06(9)
O8 Co2 O7 100.96(8)
O4 Co2 O7 86.86(8)
O6 Co2 O7 168.81(8)
N4 Co2 O7 61.35(9)
O8 Co2 N3 93.65(9)
O4 Co2 N3 158.71(9)
O6 Co2 N3 61.25(9)
N4 Co2 N3 79.90(10)
O7 Co2 N3 109.58(9)
O8 Co2 Na2 45.52(6)
O4 Co2 Na2 79.91(7)
O6 Co2 Na2 49.41(6)
N4 Co2 Na2 156.27(8)
O7 Co2 Na2 141.11(6)
N3 Co2 Na2 94.11(7)
O8 Co2 Na3 80.89(7)
O4 Co2 Na3 44.91(6)
O6 Co2 Na3 140.69(6)
N4 Co2 Na3 95.93(8)
O7 Co2 Na3 49.73(6)
N3 Co2 Na3 156.03(8)
Na2 Co2 Na3 98.36(3)
O13 Co3 O9 90.68(9)
O13 Co3 O11 99.71(9)
O9 Co3 O11 107.96(8)
O13 Co3 N6 103.13(10)
O9 Co3 N6 134.87(10)
O11 Co3 N6 111.54(10)
O13 Co3 N5 160.89(10)
O9 Co3 N5 88.10(9)
O11 Co3 N5 62.74(9)
N6 Co3 N5 91.10(10)
O13 Co3 O12 85.21(9)
O9 Co3 O12 79.77(8)
O11 Co3 O12 170.64(8)
N6 Co3 O12 59.35(10)
N5 Co3 O12 113.28(9)
O13 Co3 Na3 50.42(7)
O9 Co3 Na3 53.96(6)
O11 Co3 Na3 138.56(7)
N6 Co3 Na3 103.89(8)
N5 Co3 Na3 138.47(7)
O12 Co3 Na3 50.30(6)
O13 Co3 Na4 111.89(7)
O9 Co3 Na4 46.06(6)
O11 Co3 Na4 137.06(7)
N6 Co3 Na4 89.35(8)
N5 Co3 Na4 80.53(7)
O12 Co3 Na4 45.51(6)
Na3 Co3 Na4 61.52(3)
O13 Co3 Na5 72.54(7)
O9 Co3 Na5 80.24(6)
O11 Co3 Na5 39.35(6)
N6 Co3 Na5 144.86(8)
N5 Co3 Na5 88.48(7)
O12 Co3 Na5 149.73(6)
Na3 Co3 Na5 99.45(3)
Na4 Co3 Na5 125.10(3)
O5 Co4 O15 91.82(9)
O5 Co4 O16 101.42(9)
O15 Co4 O16 101.64(9)
O5 Co4 N8 98.69(11)
O15 Co4 N8 138.20(11)
O16 Co4 N8 115.46(11)
O5 Co4 N7 164.01(10)
O15 Co4 N7 90.70(10)
O16 Co4 N7 62.62(10)
N8 Co4 N7 89.86(12)
O5 Co4 O17 89.31(9)
O15 Co4 O17 80.23(8)
O16 Co4 O17 169.00(9)
N8 Co4 O17 59.72(10)
N7 Co4 O17 106.68(10)
O5 Co4 Na8 52.85(7)
O15 Co4 Na8 53.98(7)
O16 Co4 Na8 137.76(7)
N8 Co4 Na8 102.44(9)
N7 Co4 Na8 138.33(8)
O17 Co4 Na8 51.75(7)
O5 Co4 Na7 114.72(7)
O15 Co4 Na7 46.59(7)
O16 Co4 Na7 129.83(7)
N8 Co4 Na7 92.95(9)
N7 Co4 Na7 78.02(8)
O17 Co4 Na7 44.81(6)
Na8 Co4 Na7 61.89(3)
O5 Co4 Na3 72.58(7)
O15 Co4 Na3 77.25(6)
O16 Co4 Na3 38.77(7)
N8 Co4 Na3 144.46(9)
N7 Co4 Na3 92.62(8)
O17 Co4 Na3 150.41(7)
Na8 Co4 Na3 99.04(3)
Na7 Co4 Na3 122.24(3)
O14 Co5 O20 95.64(9)
O14 Co5 O18 88.40(9)
O20 Co5 O18 98.84(9)
O14 Co5 O19 99.31(9)
O20 Co5 O19 84.79(9)
O18 Co5 O19 171.17(9)
O14 Co5 N10 155.14(10)
O20 Co5 N10 97.79(10)
O18 Co5 N10 109.97(10)
O19 Co5 N10 61.40(10)
O14 Co5 N9 93.24(9)
O20 Co5 N9 157.59(10)
O18 Co5 N9 60.84(10)
O19 Co5 N9 114.01(10)
N10 Co5 N9 82.09(10)
O14 Co5 Na5 47.28(6)
O20 Co5 Na5 78.41(7)
O18 Co5 Na5 49.17(6)
O19 Co5 Na5 139.66(7)
N10 Co5 Na5 156.74(9)
N9 Co5 Na5 92.83(8)
O14 Co5 Na8 80.59(7)
O20 Co5 Na8 43.70(7)
O18 Co5 Na8 138.56(6)
O19 Co5 Na8 48.05(7)
N10 Co5 Na8 94.91(8)
N9 Co5 Na8 158.66(8)
Na5 Co5 Na8 97.67(3)
O10 Co6 O22 90.91(9)
O10 Co6 O24 101.21(9)
O22 Co6 O24 112.00(9)
O10 Co6 N11 105.96(10)
O22 Co6 N11 129.33(10)
O24 Co6 N11 110.88(10)
O10 Co6 N12 160.57(10)
O22 Co6 N12 86.20(9)
O24 Co6 N12 62.53(9)
N11 Co6 N12 90.55(10)
O10 Co6 Na5 49.66(6)
O22 Co6 Na5 53.03(6)
O24 Co6 Na5 140.22(7)
N11 Co6 Na5 103.98(8)
N12 Co6 Na5 136.76(8)
O10 Co6 Na6 110.22(7)
O22 Co6 Na6 45.53(7)
O24 Co6 Na6 140.00(7)
N11 Co6 Na6 83.99(8)
N12 Co6 Na6 81.11(7)
Na5 Co6 Na6 60.78(3)
O10 Co6 Na2 72.44(6)
O22 Co6 Na2 85.22(6)
O24 Co6 Na2 39.87(6)
N11 Co6 Na2 145.26(8)
N12 Co6 Na2 88.17(8)
Na5 Co6 Na2 100.51(3)
Na6 Co6 Na2 129.90(3)
O6 Na1 O1 92.10(9)
O6 Na1 O3 78.35(8)
O1 Na1 O3 72.74(8)
O6 Na1 N13 103.73(11)
O1 Na1 N13 115.86(11)
O3 Na1 N13 170.82(12)
O6 Na1 Cl2 165.46(8)
O1 Na1 Cl2 100.49(8)
O3 Na1 Cl2 98.36(7)
N13 Na1 Cl2 77.36(9)
O6 Na1 Na2 50.59(6)
O1 Na1 Na2 48.90(7)
O3 Na1 Na2 47.55(6)
N13 Na1 Na2 140.25(9)
Cl2 Na1 Na2 135.83(5)
O6 Na1 Co1 104.43(7)
O1 Na1 Co1 44.39(6)
O3 Na1 Co1 38.59(5)
N13 Na1 Co1 145.84(10)
Cl2 Na1 Co1 80.19(4)
Na2 Na1 Co1 55.64(3)
O6 Na1 P1 75.76(6)
O1 Na1 P1 96.41(7)
O3 Na1 P1 23.71(5)
N13 Na1 P1 147.65(10)
Cl2 Na1 P1 95.47(4)
Na2 Na1 P1 64.04(3)
Co1 Na1 P1 59.66(3)
O24 Na2 O8 90.25(9)
O24 Na2 O3 161.55(10)
O8 Na2 O3 102.39(9)
O24 Na2 O1 102.33(9)
O8 Na2 O1 156.82(9)
O3 Na2 O1 70.80(8)
O24 Na2 O21 87.29(9)
O8 Na2 O21 124.16(8)
O3 Na2 O21 74.52(8)
O1 Na2 O21 76.39(8)
O24 Na2 O6 122.44(9)
O8 Na2 O6 72.56(8)
O3 Na2 O6 74.75(8)
O1 Na2 O6 84.25(8)
O21 Na2 O6 147.66(9)
O24 Na2 Co1 120.34(7)
O8 Na2 Co1 139.05(7)
O3 Na2 Co1 42.31(5)
O1 Na2 Co1 47.98(6)
O21 Na2 Co1 42.02(6)
O6 Na2 Co1 106.31(6)
O24 Na2 Na1 138.06(7)
O8 Na2 Na1 113.19(7)
O3 Na2 Na1 47.99(6)
O1 Na2 Na1 45.52(6)
O21 Na2 Na1 104.87(7)
O6 Na2 Na1 45.12(6)
Co1 Na2 Na1 62.99(3)
O24 Na2 Co2 123.03(7)
O8 Na2 Co2 37.72(6)
O3 Na2 Co2 73.77(6)
O1 Na2 Co2 121.05(7)
O21 Na2 Co2 134.72(7)
O6 Na2 Co2 41.27(5)
Co1 Na2 Co2 116.08(4)
Na1 Na2 Co2 75.79(4)
O24 Na2 P2 77.24(6)
O8 Na2 P2 22.07(5)
O3 Na2 P2 110.10(6)
O1 Na2 P2 178.33(8)
O21 Na2 P2 105.17(6)
O6 Na2 P2 94.61(6)
Co1 Na2 P2 133.63(4)
Na1 Na2 P2 133.98(5)
Co2 Na2 P2 58.30(3)
O24 Na2 Co6 35.01(5)
O8 Na2 Co6 77.52(6)
O3 Na2 Co6 134.72(7)
O1 Na2 Co6 123.44(7)
O21 Na2 Co6 69.31(6)
O6 Na2 Co6 142.43(7)
Co1 Na2 Co6 111.17(4)
Na1 Na2 Co6 168.94(5)
Co2 Na2 Co6 115.09(4)
P2 Na2 Co6 57.02(2)
O16 Na3 O4 90.49(9)
O16 Na3 O13 88.97(9)
O4 Na3 O13 124.58(9)
O16 Na3 O12 104.64(10)
O4 Na3 O12 155.18(9)
O13 Na3 O12 76.08(9)
O16 Na3 O9 161.34(9)
O4 Na3 O9 101.12(8)
O13 Na3 O9 72.42(8)
O12 Na3 O9 70.10(8)
O16 Na3 O7 124.18(9)
O4 Na3 O7 73.13(8)
O13 Na3 O7 144.22(9)
O12 Na3 O7 82.08(8)
O9 Na3 O7 73.64(8)
O16 Na3 Co3 121.46(7)
O4 Na3 Co3 137.32(7)
O13 Na3 Co3 40.53(6)
O12 Na3 Co3 48.32(6)
O9 Na3 Co3 41.50(5)
O7 Na3 Co3 104.35(7)
O16 Na3 Na4 141.77(8)
O4 Na3 Na4 111.75(7)
O13 Na3 Na4 101.76(7)
O12 Na3 Na4 45.31(6)
O9 Na3 Na4 45.74(6)
O7 Na3 Na4 44.40(6)
Co3 Na3 Na4 61.27(3)
O16 Na3 Co2 123.56(7)
O4 Na3 Co2 37.78(6)
O13 Na3 Co2 133.18(7)
O12 Na3 Co2 118.93(7)
O9 Na3 Co2 72.74(5)
O7 Na3 Co2 41.37(5)
Co3 Na3 Co2 114.24(4)
Na4 Na3 Co2 74.10(4)
O16 Na3 P1 77.54(7)
O4 Na3 P1 21.01(5)
O13 Na3 P1 107.23(7)
O12 Na3 P1 176.18(7)
O9 Na3 P1 108.83(6)
O7 Na3 P1 94.11(6)
Co3 Na3 P1 133.28(4)
Na4 Na3 P1 131.29(5)
Co2 Na3 P1 57.46(3)
O16 Na3 Co4 34.11(6)
O4 Na3 Co4 75.59(6)
O13 Na3 Co4 73.71(6)
O12 Na3 Co4 127.33(7)
O9 Na3 Co4 135.36(7)
O7 Na3 Co4 141.22(7)
Co3 Na3 Co4 114.17(4)
Na4 Na3 Co4 172.61(5)
Co2 Na3 Co4 113.27(4)
P1 Na3 Co4 56.09(2)
O7 Na4 O12 90.11(10)
O7 Na4 N14 102.93(12)
O12 Na4 N14 116.63(13)
O7 Na4 O9 81.95(8)
O12 Na4 O9 75.18(9)
N14 Na4 O9 166.85(13)
O7 Na4 Cl5 164.29(8)
O12 Na4 Cl5 104.63(8)
N14 Na4 Cl5 75.55(10)
O9 Na4 Cl5 96.40(7)
O7 Na4 Co3 106.77(7)
O12 Na4 Co3 46.37(6)
N14 Na4 Co3 145.04(11)
O9 Na4 Co3 39.51(5)
Cl5 Na4 Co3 80.57(3)
O7 Na4 Na3 50.99(6)
O12 Na4 Na3 47.99(7)
N14 Na4 Na3 141.39(11)
O9 Na4 Na3 50.55(6)
Cl5 Na4 Na3 137.74(5)
Co3 Na4 Na3 57.21(3)
O7 Na4 P2 78.48(7)
O12 Na4 P2 98.19(7)
N14 Na4 P2 145.07(12)
O9 Na4 P2 23.23(5)
Cl5 Na4 P2 93.81(4)
Co3 Na4 P2 60.76(3)
Na3 Na4 P2 65.72(4)
O11 Na5 O10 92.31(8)
O11 Na5 O14 87.06(8)
O10 Na5 O14 124.24(9)
O11 Na5 O23 100.93(9)
O10 Na5 O23 77.04(8)
O14 Na5 O23 157.30(9)
O11 Na5 O18 121.81(9)
O10 Na5 O18 143.54(9)
O14 Na5 O18 74.22(8)
O23 Na5 O18 83.60(8)
O11 Na5 O22 164.08(9)
O10 Na5 O22 72.33(8)
O14 Na5 O22 104.83(8)
O23 Na5 O22 72.13(8)
O18 Na5 O22 72.43(8)
O11 Na5 Co6 124.21(7)
O10 Na5 Co6 40.29(5)
O14 Na5 Co6 138.44(7)
O23 Na5 Co6 51.73(6)
O18 Na5 Co6 104.03(7)
O22 Na5 Co6 40.29(5)
O11 Na5 Na6 137.99(7)
O10 Na5 Na6 101.16(7)
O14 Na5 Na6 115.71(7)
O23 Na5 Na6 45.86(6)
O18 Na5 Na6 45.41(6)
O22 Na5 Na6 45.62(6)
Co6 Na5 Na6 61.05(3)
O11 Na5 Co5 120.62(7)
O10 Na5 Co5 132.75(7)
O14 Na5 Co5 38.71(5)
O23 Na5 Co5 122.34(7)
O18 Na5 Co5 41.68(6)
O22 Na5 Co5 74.39(6)
Co6 Na5 Co5 114.60(4)
Na6 Na5 Co5 77.35(4)
O11 Na5 P3 75.50(6)
O10 Na5 P3 105.67(7)
O14 Na5 P3 21.67(5)
O23 Na5 P3 175.48(7)
O18 Na5 P3 95.89(6)
O22 Na5 P3 112.03(6)
Co6 Na5 P3 132.57(4)
Na6 Na5 P3 135.72(5)
Co5 Na5 P3 58.55(3)
O11 Na5 Co3 34.49(6)
O10 Na5 Co3 73.10(6)
O14 Na5 Co3 75.87(6)
O23 Na5 Co3 122.05(7)
O18 Na5 Co3 142.63(7)
O22 Na5 Co3 137.66(6)
Co6 Na5 Co3 113.21(4)
Na6 Na5 Co3 167.91(5)
Co5 Na5 Co3 114.46(3)
P3 Na5 Co3 56.30(2)
O18 Na6 O22 78.99(9)
O18 Na6 O23 89.84(9)
O22 Na6 O23 77.80(9)
O18 Na6 N15 122.47(11)
O22 Na6 N15 154.97(12)
O23 Na6 N15 88.74(11)
O18 Na6 Cl12 153.94(8)
O22 Na6 Cl12 92.29(7)
O23 Na6 Cl12 112.47(8)
N15 Na6 Cl12 73.32(9)
O18 Na6 Na5 49.60(6)
O22 Na6 Na5 50.73(6)
O23 Na6 Na5 48.87(6)
N15 Na6 Na5 131.20(10)
Cl12 Na6 Na5 138.24(5)
O18 Na6 Co6 105.22(7)
O22 Na6 Co6 38.73(6)
O23 Na6 Co6 50.61(6)
N15 Na6 Co6 117.17(10)
Cl12 Na6 Co6 81.08(4)
Na5 Na6 Co6 58.16(3)
O18 Na6 P4 74.72(7)
O22 Na6 P4 21.91(6)
O23 Na6 P4 99.29(7)
N15 Na6 P4 161.31(10)
Cl12 Na6 P4 88.00(4)
Na5 Na6 P4 64.39(3)
Co6 Na6 P4 58.77(3)
O17 Na7 O19 89.12(10)
O17 Na7 N16 129.82(13)
O19 Na7 N16 91.77(12)
O17 Na7 O15 74.93(9)
O19 Na7 O15 80.67(9)
N16 Na7 O15 154.32(12)
O17 Na7 Cl7 92.20(8)
O19 Na7 Cl7 176.11(9)
N16 Na7 Cl7 84.58(10)
O15 Na7 Cl7 103.20(8)
O17 Na7 Na8 48.58(7)
O19 Na7 Na8 49.55(7)
N16 Na7 Na8 137.63(11)
O15 Na7 Na8 49.65(6)
Cl7 Na7 Na8 133.42(5)
O17 Na7 Co4 45.51(7)
O19 Na7 Co4 104.59(7)
N16 Na7 Co4 162.26(11)
O15 Na7 Co4 39.43(6)
Cl7 Na7 Co4 78.88(4)
Na8 Na7 Co4 56.19(3)
O17 Na7 P3 99.27(8)
O19 Na7 P3 77.98(7)
N16 Na7 P3 129.91(11)
O15 Na7 P3 24.51(6)
Cl7 Na7 P3 105.39(5)
Na8 Na7 P3 65.98(4)
Co4 Na7 P3 61.89(3)
O2 Na8 O20 90.80(9)
O2 Na8 O17 105.36(9)
O20 Na8 O17 154.27(10)
O2 Na8 O5 87.04(9)
O20 Na8 O5 123.96(9)
O17 Na8 O5 77.61(9)
O2 Na8 O19 124.39(10)
O20 Na8 O19 72.67(8)
O17 Na8 O19 81.65(9)
O5 Na8 O19 146.19(9)
O2 Na8 O15 160.23(10)
O20 Na8 O15 100.79(8)
O17 Na8 O15 70.14(9)
O5 Na8 O15 73.20(8)
O19 Na8 O15 74.77(8)
O2 Na8 Co4 120.13(7)
O20 Na8 Co4 137.87(7)
O17 Na8 Co4 48.25(7)
O5 Na8 Co4 41.38(6)
O19 Na8 Co4 105.54(7)
O15 Na8 Co4 42.23(5)
O2 Na8 Na7 142.37(8)
O20 Na8 Na7 111.39(7)
O17 Na8 Na7 44.73(6)
O5 Na8 Na7 103.29(7)
O19 Na8 Na7 44.76(6)
O15 Na8 Na7 46.42(6)
Co4 Na8 Na7 61.92(4)
O2 Na8 Co5 123.35(7)
O20 Na8 Co5 37.55(5)
O17 Na8 Co5 118.01(7)
O5 Na8 Co5 134.64(7)
O19 Na8 Co5 40.68(6)
O15 Na8 Co5 73.61(6)
Co4 Na8 Co5 115.81(4)
Na7 Na8 Co5 73.89(4)
O2 Na8 P4 75.75(7)
O20 Na8 P4 21.31(5)
O17 Na8 P4 175.03(8)
O5 Na8 P4 107.34(7)
O19 Na8 P4 93.71(7)
O15 Na8 P4 110.46(7)
Co4 Na8 P4 135.52(5)
Na7 Na8 P4 131.99(5)
Co5 Na8 P4 58.24(3)
O2 Na8 Co1 33.43(6)
O20 Na8 Co1 77.22(6)
O17 Na8 Co1 126.76(7)
O5 Na8 Co1 70.93(6)
O19 Na8 Co1 142.14(7)
O15 Na8 Co1 134.10(7)
Co4 Na8 Co1 112.16(4)
Na7 Na8 Co1 171.39(5)
Co5 Na8 Co1 114.72(4)
P4 Na8 Co1 56.61(2)
C6 Cl2 Na1 103.41(12)
C33 Cl5 Na4 102.81(12)
C49 Cl7 Na7 97.81(13)
C80 Cl12 Na6 104.41(12)
O5 P1 O4 113.54(12)
O5 P1 O3 111.94(12)
O4 P1 O3 110.84(12)
O5 P1 C11 107.61(14)
O4 P1 C11 106.27(14)
O3 P1 C11 106.15(14)
O5 P1 Na1 142.90(10)
O4 P1 Na1 101.15(9)
O3 P1 Na1 39.10(8)
C11 P1 Na1 73.03(11)
O5 P1 Na3 80.04(9)
O4 P1 Na3 33.65(8)
O3 P1 Na3 124.36(9)
C11 P1 Na3 122.00(11)
Na1 P1 Na3 132.38(4)
O10 P2 O8 113.20(12)
O10 P2 O9 112.23(12)
O8 P2 O9 110.70(12)
O10 P2 C27 106.92(14)
O8 P2 C27 106.09(13)
O9 P2 C27 107.25(13)
O10 P2 Na4 144.56(9)
O8 P2 Na4 98.07(9)
O9 P2 Na4 36.92(8)
C27 P2 Na4 78.31(10)
O10 P2 Na2 77.59(9)
O8 P2 Na2 35.65(8)
O9 P2 Na2 126.51(9)
C27 P2 Na2 120.11(10)
Na4 P2 Na2 131.10(4)
O13 P3 O14 113.22(13)
O13 P3 O15 111.79(13)
O14 P3 O15 111.22(12)
O13 P3 C43 107.38(15)
O14 P3 C43 106.86(14)
O15 P3 C43 105.90(14)
O13 P3 Na7 145.80(10)
O14 P3 Na7 98.06(9)
O15 P3 Na7 39.82(9)
C43 P3 Na7 74.47(11)
O13 P3 Na5 78.14(9)
O14 P3 Na5 35.40(8)
O15 P3 Na5 123.61(9)
C43 P3 Na5 124.35(10)
Na7 P3 Na5 130.14(4)
O21 P4 O20 114.21(13)
O21 P4 O22 111.56(12)
O20 P4 O22 109.96(12)
O21 P4 C69 108.06(14)
O20 P4 C69 105.19(14)
O22 P4 C69 107.43(13)
O21 P4 Na6 140.15(10)
O20 P4 Na6 100.88(9)
O22 P4 Na6 34.27(8)
C69 P4 Na6 78.63(10)
O21 P4 Na8 80.77(9)
O20 P4 Na8 33.47(8)
O22 P4 Na8 127.72(9)
C69 P4 Na8 116.59(11)
Na6 P4 Na8 132.58(4)
C5 O1 Co1 90.5(2)
C5 O1 Na1 125.8(2)
Co1 O1 Na1 90.78(9)
C5 O1 Na2 147.5(2)
Co1 O1 Na2 79.75(7)
Na1 O1 Na2 85.57(9)
C10 O2 Co1 95.33(19)
C10 O2 Na8 125.2(2)
Co1 O2 Na8 108.58(10)
P1 O3 Co1 135.34(13)
P1 O3 Na2 125.61(12)
Co1 O3 Na2 85.86(8)
P1 O3 Na1 117.20(12)
Co1 O3 Na1 94.24(9)
Na2 O3 Na1 84.47(8)
P1 O4 Co2 131.53(13)
P1 O4 Na3 125.35(12)
Co2 O4 Na3 97.31(9)
P1 O5 Co4 138.03(14)
P1 O5 Na8 133.21(13)
Co4 O5 Na8 85.77(8)
C21 O6 Co2 94.44(19)
C21 O6 Na1 129.9(2)
Co2 O6 Na1 127.27(11)
C21 O6 Na2 127.5(2)
Co2 O6 Na2 89.32(8)
Na1 O6 Na2 84.29(8)
C26 O7 Co2 93.26(19)
C26 O7 Na4 131.3(2)
Co2 O7 Na4 124.24(11)
C26 O7 Na3 130.3(2)
Co2 O7 Na3 88.90(8)
Na4 O7 Na3 84.61(8)
P2 O8 Co2 134.02(13)
P2 O8 Na2 122.28(12)
Co2 O8 Na2 96.76(9)
P2 O9 Co3 136.16(13)
P2 O9 Na4 119.85(12)
Co3 O9 Na4 94.43(9)
P2 O9 Na3 122.90(12)
Co3 O9 Na3 84.54(8)
Na4 O9 Na3 83.71(8)
P2 O10 Co6 135.84(13)
P2 O10 Na5 133.44(13)
Co6 O10 Na5 90.05(8)
C37 O11 Co3 95.38(19)
C37 O11 Na5 120.84(19)
Co3 O11 Na5 106.16(9)
C42 O12 Na4 127.9(2)
C42 O12 Co3 89.55(19)
Na4 O12 Co3 88.12(9)
C42 O12 Na3 144.1(2)
Na4 O12 Na3 86.70(9)
Co3 O12 Na3 81.38(8)
P3 O13 Co3 137.42(14)
P3 O13 Na3 132.21(13)
Co3 O13 Na3 89.05(9)
P3 O14 Co5 134.39(13)
P3 O14 Na5 122.93(12)
Co5 O14 Na5 94.01(9)
P3 O15 Co4 139.50(14)
P3 O15 Na7 115.66(12)
Co4 O15 Na7 93.98(9)
P3 O15 Na8 124.19(13)
Co4 O15 Na8 83.79(8)
Na7 O15 Na8 83.93(8)
C53 O16 Co4 94.6(2)
C53 O16 Na3 131.0(2)
Co4 O16 Na3 107.11(10)
C58 O17 Na7 133.0(2)
C58 O17 Co4 91.0(2)
Na7 O17 Co4 89.68(9)
C58 O17 Na8 139.5(2)
Na7 O17 Na8 86.69(9)
Co4 O17 Na8 80.00(8)
C63 O18 Co5 95.23(19)
C63 O18 Na6 128.9(2)
Co5 O18 Na6 129.86(11)
C63 O18 Na5 123.25(19)
Co5 O18 Na5 89.14(8)
Na6 O18 Na5 85.00(8)
C68 O19 Co5 93.3(2)
C68 O19 Na7 131.4(2)
Co5 O19 Na7 124.67(11)
C68 O19 Na8 126.4(2)
Co5 O19 Na8 91.28(9)
Na7 O19 Na8 85.69(9)
P4 O20 Co5 133.31(13)
P4 O20 Na8 125.22(12)
Co5 O20 Na8 98.75(9)
P4 O21 Co1 137.17(14)
P4 O21 Na2 135.23(13)
Co1 O21 Na2 84.38(8)
P4 O22 Co6 132.17(13)
P4 O22 Na6 123.82(13)
Co6 O22 Na6 95.73(10)
P4 O22 Na5 120.29(12)
Co6 O22 Na5 86.68(8)
Na6 O22 Na5 83.65(8)
C79 O23 Na6 120.7(2)
C79 O23 Na5 148.0(2)
Na6 O23 Na5 85.27(9)
C84 O24 Co6 96.59(19)
C84 O24 Na2 119.1(2)
Co6 O24 Na2 105.12(9)
C1 N1 C5 118.5(3)
C1 N1 Co1 146.6(3)
C5 N1 Co1 94.9(2)
C6 N2 C10 118.1(3)
C6 N2 Co1 154.4(2)
C10 N2 Co1 87.5(2)
C17 N3 C21 117.7(3)
C17 N3 Co2 150.4(2)
C21 N3 Co2 90.49(19)
C22 N4 C26 118.6(3)
C22 N4 Co2 148.5(2)
C26 N4 Co2 91.13(19)
C33 N5 C37 118.1(3)
C33 N5 Co3 153.4(2)
C37 N5 Co3 88.01(19)
C38 N6 C42 117.7(3)
C38 N6 Co3 145.6(3)
C42 N6 Co3 96.6(2)
C49 N7 C53 118.7(3)
C49 N7 Co4 152.3(3)
C53 N7 Co4 89.0(2)
C54 N8 C58 117.9(3)
C54 N8 Co4 146.8(3)
C58 N8 Co4 95.2(2)
C59 N9 C63 117.7(3)
C59 N9 Co5 151.4(3)
C63 N9 Co5 90.48(19)
C64 N10 C68 118.9(3)
C64 N10 Co5 150.3(3)
C68 N10 Co5 90.7(2)
C75 N11 C79 118.6(3)
C75 N11 Co6 139.5(2)
C79 N11 Co6 101.6(2)
C80 N12 C84 119.4(3)
C80 N12 Co6 153.4(2)
C84 N12 Co6 86.81(19)
C85 N13 Na1 168.5(3)
C87 N14 Na4 170.8(4)
C89 N15 Na6 148.4(3)
C91 N16 Na7 145.0(4)
N1 C1 C2 124.8(4)
N1 C1 Cl1 115.7(3)
C2 C1 Cl1 119.4(3)
C1 C2 C3 116.6(4)
C1 C2 H2 121.7
C3 C2 H2 121.7
C4 C3 C2 120.8(4)
C4 C3 H3 119.6
C2 C3 H3 119.6
C3 C4 C5 118.9(4)
C3 C4 H4 120.6
C5 C4 H4 120.6
O1 C5 N1 114.2(3)
O1 C5 C4 125.5(4)
N1 C5 C4 120.3(3)
N2 C6 C7 125.7(3)
N2 C6 Cl2 114.0(3)
C7 C6 Cl2 120.3(3)
C6 C7 C8 116.3(3)
C6 C7 H7 121.9
C8 C7 H7 121.9
C9 C8 C7 120.9(4)
C9 C8 H8 119.5
C7 C8 H8 119.5
C8 C9 C10 118.8(3)
C8 C9 H9 120.6
C10 C9 H9 120.6
O2 C10 N2 114.1(3)
O2 C10 C9 125.6(3)
N2 C10 C9 120.3(3)
C16 C11 C12 119.2(3)
C16 C11 P1 121.7(3)
C12 C11 P1 119.2(3)
C13 C12 C11 120.3(4)
C13 C12 H12 119.8
C11 C12 H12 119.8
C14 C13 C12 119.8(4)
C14 C13 H13 120.1
C12 C13 H13 120.1
C15 C14 C13 119.9(3)
C15 C14 H14 120.1
C13 C14 H14 120.1
C14 C15 C16 119.9(4)
C14 C15 H15 120.1
C16 C15 H15 120.1
C11 C16 C15 120.9(4)
C11 C16 H16 119.6
C15 C16 H16 119.6
N3 C17 C18 125.3(3)
N3 C17 Cl3 115.1(3)
C18 C17 Cl3 119.6(3)
C17 C18 C19 116.6(3)
C17 C18 H18 121.7
C19 C18 H18 121.7
C20 C19 C18 120.2(3)
C20 C19 H19 119.9
C18 C19 H19 119.9
C19 C20 C21 119.6(3)
C19 C20 H20 120.2
C21 C20 H20 120.2
O6 C21 N3 113.7(3)
O6 C21 C20 125.8(3)
N3 C21 C20 120.5(3)
N4 C22 C23 125.0(4)
N4 C22 Cl4 115.1(3)
C23 C22 Cl4 119.9(3)
C22 C23 C24 116.1(3)
C22 C23 H23 121.9
C24 C23 H23 122.0
C25 C24 C23 121.4(4)
C25 C24 H24 119.3
C23 C24 H24 119.3
C24 C25 C26 118.5(4)
C24 C25 H25 120.8
C26 C25 H25 120.8
O7 C26 N4 114.1(3)
O7 C26 C25 125.6(3)
N4 C26 C25 120.2(3)
C32 C27 C28 119.0(3)
C32 C27 P2 120.9(2)
C28 C27 P2 120.1(2)
C29 C28 C27 120.3(3)
C29 C28 H28 119.8
C27 C28 H28 119.8
C28 C29 C30 119.9(3)
C28 C29 H29 120.1
C30 C29 H29 120.1
C29 C30 C31 120.2(3)
C29 C30 H30 119.9
C31 C30 H30 119.9
C32 C31 C30 120.2(3)
C32 C31 H31 119.9
C30 C31 H31 119.9
C31 C32 C27 120.3(3)
C31 C32 H32 119.8
C27 C32 H32 119.8
N5 C33 C34 125.4(3)
N5 C33 Cl5 114.2(3)
C34 C33 Cl5 120.4(3)
C33 C34 C35 116.2(3)
C33 C34 H34 121.9
C35 C34 H34 121.9
C36 C35 C34 120.9(3)
C36 C35 H35 119.5
C34 C35 H35 119.5
C35 C36 C37 118.5(3)
C35 C36 H36 120.7
C37 C36 H36 120.7
O11 C37 N5 113.8(3)
O11 C37 C36 125.4(3)
N5 C37 C36 120.8(3)
C39 C38 N6 125.2(4)
C39 C38 Cl6 120.3(3)
N6 C38 Cl6 114.5(3)
C38 C39 C40 117.3(3)
C38 C39 H39 121.4
C40 C39 H39 121.4
C41 C40 C39 120.8(3)
C41 C40 H40 119.6
C39 C40 H40 119.6
C40 C41 C42 118.4(4)
C40 C41 H41 120.8
C42 C41 H41 120.8
O12 C42 N6 114.2(3)
O12 C42 C41 125.2(3)
N6 C42 C41 120.6(3)
C44 C43 C48 119.3(3)
C44 C43 P3 121.0(3)
C48 C43 P3 119.7(3)
C43 C44 C45 120.2(4)
C43 C44 H44 119.9
C45 C44 H44 119.9
C46 C45 C44 120.1(4)
C46 C45 H45 120.0
C44 C45 H45 120.0
C45 C46 C47 119.9(4)
C45 C46 H46 120.0
C47 C46 H46 120.0
C48 C47 C46 120.0(4)
C48 C47 H47 120.0
C46 C47 H47 120.0
C47 C48 C43 120.5(4)
C47 C48 H48 119.8
C43 C48 H48 119.8
N7 C49 C50 124.7(4)
N7 C49 Cl7 114.7(3)
C50 C49 Cl7 120.6(3)
C49 C50 C51 116.5(3)
C49 C50 H50 121.8
C51 C50 H50 121.8
C52 C51 C50 121.1(4)
C52 C51 H51 119.4
C50 C51 H51 119.4
C51 C52 C53 118.3(4)
C51 C52 H52 120.8
C53 C52 H52 120.8
O16 C53 N7 113.8(3)
O16 C53 C52 125.6(3)
N7 C53 C52 120.7(3)
N8 C54 C55 125.9(4)
N8 C54 Cl8 115.2(3)
C55 C54 Cl8 118.9(4)
C54 C55 C56 116.4(4)
C54 C55 H55 121.8
C56 C55 H55 121.8
C57 C56 C55 121.0(4)
C57 C56 H56 119.5
C55 C56 H56 119.5
C56 C57 C58 118.7(4)
C56 C57 H57 120.6
C58 C57 H57 120.6
O17 C58 N8 114.1(3)
O17 C58 C57 125.8(4)
N8 C58 C57 120.0(3)
N9 C59 C60 125.1(4)
N9 C59 Cl9 115.3(3)
C60 C59 Cl9 119.6(3)
C59 C60 C61 116.5(3)
C59 C60 H60 121.7
C61 C60 H60 121.7
C62 C61 C60 121.0(4)
C62 C61 H61 119.5
C60 C61 H61 119.5
C61 C62 C63 117.8(4)
C61 C62 H62 121.1
C63 C62 H62 121.1
O18 C63 N9 113.4(3)
O18 C63 C62 124.8(3)
N9 C63 C62 121.8(3)
N10 C64 C65 124.6(4)
N10 C64 Cl10 115.4(3)
C65 C64 Cl10 120.1(3)
C64 C65 C66 116.1(4)
C64 C65 H65 122.0
C66 C65 H65 122.0
C67 C66 C65 122.0(4)
C67 C66 H66 119.0
C65 C66 H66 119.0
C66 C67 C68 118.0(4)
C66 C67 H67 121.0
C68 C67 H67 121.0
O19 C68 N10 114.5(3)
O19 C68 C67 125.1(4)
N10 C68 C67 120.4(4)
C74 C69 C70 119.4(3)
C74 C69 P4 121.6(3)
C70 C69 P4 118.9(2)
C71 C70 C69 120.5(3)
C71 C70 H70 119.8
C69 C70 H70 119.8
C72 C71 C70 119.8(3)
C72 C71 H71 120.1
C70 C71 H71 120.1
C71 C72 C73 120.3(3)
C71 C72 H72 119.8
C73 C72 H72 119.8
C72 C73 C74 119.9(3)
C72 C73 H73 120.1
C74 C73 H73 120.1
C69 C74 C73 120.1(3)
C69 C74 H74 120.0
C73 C74 H74 120.0
N11 C75 C76 125.2(4)
N11 C75 Cl11 114.9(3)
C76 C75 Cl11 119.9(3)
C75 C76 C77 116.8(4)
C75 C76 H76 121.6
C77 C76 H76 121.6
C78 C77 C76 120.7(3)
C78 C77 H77 119.7
C76 C77 H77 119.7
C77 C78 C79 120.1(3)
C77 C78 H78 120.0
C79 C78 H78 120.0
O23 C79 N11 114.9(3)
O23 C79 C78 126.4(3)
N11 C79 C78 118.6(3)
N12 C80 C81 124.5(3)
N12 C80 Cl12 115.0(3)
C81 C80 Cl12 120.5(3)
C80 C81 C82 115.9(3)
C80 C81 H81 122.0
C82 C81 H81 122.0
C83 C82 C81 121.7(3)
C83 C82 H82 119.1
C81 C82 H82 119.1
C82 C83 C84 118.4(3)
C82 C83 H83 120.8
C84 C83 H83 120.8
O24 C84 N12 114.0(3)
O24 C84 C83 126.0(3)
N12 C84 C83 120.0(3)
N13 C85 C86 179.1(4)
C85 C86 H86A 109.5
C85 C86 H86B 109.5
H86A C86 H86B 109.5
C85 C86 H86C 109.5
H86A C86 H86C 109.5
H86B C86 H86C 109.5
N14 C87 C88 178.0(5)
C87 C88 H88A 109.5
C87 C88 H88B 109.5
H88A C88 H88B 109.5
C87 C88 H88C 109.5
H88A C88 H88C 109.5
H88B C88 H88C 109.5
N15 C89 C90 178.8(5)
C89 C90 H90A 109.5
C89 C90 H90B 109.5
H90A C90 H90B 109.5
C89 C90 H90C 109.5
H90A C90 H90C 109.5
H90B C90 H90C 109.5
N16 C91 C92 175.0(7)
C91 C92 H92A 109.5
C91 C92 H92B 109.5
H92A C92 H92B 109.5
C91 C92 H92C 109.5
H92A C92 H92C 109.5
H92B C92 H92C 109.5
N1S C1S C2S 176.8(7)
C1S C2S H2S1 109.5
C1S C2S H2S2 109.5
H2S1 C2S H2S2 109.5
C1S C2S H2S3 109.5
H2S1 C2S H2S3 109.5
H2S2 C2S H2S3 109.5
N2S C3S C4S 178.0(4)
C3S C4S H4S1 109.5
C3S C4S H4S2 109.5
H4S1 C4S H4S2 109.5
C3S C4S H4S3 109.5
H4S1 C4S H4S3 109.5
H4S2 C4S H4S3 109.5
N3S C5S C6S 179.5(5)
C5S C6S H6S1 109.5
C5S C6S H6S2 109.5
H6S1 C6S H6S2 109.5
C5S C6S H6S3 109.5
H6S1 C6S H6S3 109.5
H6S2 C6S H6S3 109.5
N4S C7S C8S 178.9(7)
C7S C8S H8S1 109.5
C7S C8S H8S2 109.5
H8S1 C8S H8S2 109.5
C7S C8S H8S3 109.5
H8S1 C8S H8S3 109.5
H8S2 C8S H8S3 109.5
N5S C9S C10S 179.4(6)
C9S C10S H10A 109.5
C9S C10S H10B 109.5
H10A C10S H10B 109.5
C9S C10S H10C 109.5
H10A C10S H10C 109.5
H10B C10S H10C 109.5

loop_
_geom_bond_atom_site_label_1
_geom_bond_atom_site_label_2
_geom_bond_distance
Co1 O21 2.034(2)
Co1 O3 2.041(2)
Co1 O2 2.062(2)
Co1 N1 2.140(3)
Co1 N2 2.194(3)
Co1 O1 2.283(2)
Co1 Na2 3.0244(13)
Co1 Na1 3.2640(13)
Co1 Na8 3.5479(13)
Co2 O8 2.026(2)
Co2 O4 2.039(2)
Co2 O6 2.169(2)
Co2 N4 2.182(3)
Co2 O7 2.182(2)
Co2 N3 2.212(3)
Co2 Na2 3.2881(13)
Co2 Na3 3.3016(13)
Co3 O13 2.007(2)
Co3 O9 2.055(2)
Co3 O11 2.067(2)
Co3 N6 2.133(3)
Co3 N5 2.203(3)
Co3 O12 2.332(2)
Co3 Na3 3.0873(13)
Co3 Na4 3.2206(13)
Co3 Na5 3.5065(13)
Co4 O5 2.015(2)
Co4 O15 2.055(2)
Co4 O16 2.091(2)
Co4 N8 2.152(3)
Co4 N7 2.183(3)
Co4 O17 2.303(3)
Co4 Na8 3.0396(13)
Co4 Na7 3.2278(15)
Co4 Na3 3.5633(13)
Co5 O14 2.032(2)
Co5 O20 2.041(2)
Co5 O18 2.155(2)
Co5 O19 2.158(2)
Co5 N10 2.185(3)
Co5 N9 2.228(3)
Co5 Na5 3.2407(13)
Co5 Na8 3.3106(13)
Co6 O10 2.019(2)
Co6 O22 2.023(2)
Co6 O24 2.055(2)
Co6 N11 2.079(3)
Co6 N12 2.234(3)
Co6 Na5 3.1228(12)
Co6 Na6 3.2166(14)
Co6 Na2 3.4570(12)
Na1 O6 2.290(3)
Na1 O1 2.302(3)
Na1 O3 2.401(2)
Na1 N13 2.435(3)
Na1 Cl2 3.0627(16)
Na1 Na2 3.2159(17)
Na1 P1 3.3857(15)
Na2 O24 2.295(2)
Na2 O8 2.362(2)
Na2 O3 2.384(2)
Na2 O1 2.431(3)
Na2 O21 2.446(2)
Na2 O6 2.497(2)
Na2 P2 3.4269(14)
Na3 O16 2.335(3)
Na3 O4 2.350(2)
Na3 O13 2.380(2)
Na3 O12 2.402(3)
Na3 O9 2.508(3)
Na3 O7 2.520(3)
Na3 Na4 3.2282(18)
Na3 P1 3.4597(15)
Na4 O7 2.269(3)
Na4 O12 2.299(3)
Na4 N14 2.323(3)
Na4 O9 2.326(2)
Na4 Cl5 3.0834(16)
Na4 P2 3.3585(15)
Na5 O11 2.315(2)
Na5 O10 2.380(2)
Na5 O14 2.387(2)
Na5 O23 2.425(2)
Na5 O18 2.452(2)
Na5 O22 2.499(2)
Na5 Na6 3.2082(17)
Na5 P3 3.4580(14)
Na6 O18 2.293(3)
Na6 O22 2.307(2)
Na6 O23 2.310(3)
Na6 N15 2.406(4)
Na6 Cl12 3.0920(16)
Na6 P4 3.4038(15)
Na7 O17 2.275(3)
Na7 O19 2.278(3)
Na7 N16 2.326(4)
Na7 O15 2.351(3)
Na7 Cl7 3.1225(18)
Na7 Na8 3.2269(18)
Na7 P3 3.3084(16)
Na8 O2 2.304(2)
Na8 O20 2.314(3)
Na8 O17 2.424(3)
Na8 O5 2.429(2)
Na8 O19 2.463(3)
Na8 O15 2.473(2)
Na8 P4 3.4283(15)
Cl1 C1 1.744(5)
Cl2 C6 1.760(3)
Cl3 C17 1.754(4)
Cl4 C22 1.748(4)
Cl5 C33 1.755(3)
Cl6 C38 1.754(4)
Cl7 C49 1.752(4)
Cl8 C54 1.736(5)
Cl9 C59 1.742(4)
Cl10 C64 1.745(5)
Cl11 C75 1.746(4)
Cl12 C80 1.738(4)
P1 O5 1.518(2)
P1 O4 1.521(2)
P1 O3 1.530(2)
P1 C11 1.817(3)
P2 O10 1.521(2)
P2 O8 1.523(2)
P2 O9 1.527(2)
P2 C27 1.813(3)
P3 O13 1.515(2)
P3 O14 1.521(2)
P3 O15 1.523(2)
P3 C43 1.814(3)
P4 O21 1.515(2)
P4 O20 1.525(2)
P4 O22 1.529(2)
P4 C69 1.819(3)
O1 C5 1.289(4)
O2 C10 1.291(4)
O6 C21 1.297(4)
O7 C26 1.288(4)
O11 C37 1.303(4)
O12 C42 1.287(4)
O16 C53 1.299(4)
O17 C58 1.279(4)
O18 C63 1.301(4)
O19 C68 1.294(4)
O23 C79 1.271(4)
O24 C84 1.296(4)
N1 C1 1.329(5)
N1 C5 1.359(5)
N2 C6 1.329(4)
N2 C10 1.363(4)
N3 C17 1.329(4)
N3 C21 1.369(4)
N4 C22 1.327(4)
N4 C26 1.365(4)
N5 C33 1.335(4)
N5 C37 1.353(4)
N6 C38 1.347(4)
N6 C42 1.355(4)
N7 C49 1.328(5)
N7 C53 1.355(5)
N8 C54 1.317(5)
N8 C58 1.368(5)
N9 C59 1.322(4)
N9 C63 1.355(4)
N10 C64 1.336(5)
N10 C68 1.343(5)
N11 C75 1.335(5)
N11 C79 1.377(5)
N12 C80 1.324(4)
N12 C84 1.364(4)
N13 C85 1.132(4)
N14 C87 1.136(5)
N15 C89 1.150(5)
N16 C91 1.110(7)
C1 C2 1.365(6)
C2 C3 1.394(7)
C2 H2 0.9500
C3 C4 1.366(6)
C3 H3 0.9500
C4 C5 1.407(5)
C4 H4 0.9500
C6 C7 1.350(5)
C7 C8 1.395(5)
C7 H7 0.9500
C8 C9 1.368(5)
C8 H8 0.9500
C9 C10 1.402(5)
C9 H9 0.9500
C11 C16 1.363(5)
C11 C12 1.396(5)
C12 C13 1.390(5)
C12 H12 0.9500
C13 C14 1.389(6)
C13 H13 0.9500
C14 C15 1.371(6)
C14 H14 0.9500
C15 C16 1.402(5)
C15 H15 0.9500
C16 H16 0.9500
C17 C18 1.364(5)
C18 C19 1.399(5)
C18 H18 0.9500
C19 C20 1.364(5)
C19 H19 0.9500
C20 C21 1.395(5)
C20 H20 0.9500
C22 C23 1.370(5)
C23 C24 1.386(6)
C23 H23 0.9500
C24 C25 1.380(5)
C24 H24 0.9500
C25 C26 1.400(5)
C25 H25 0.9500
C27 C32 1.390(5)
C27 C28 1.409(4)
C28 C29 1.381(5)
C28 H28 0.9500
C29 C30 1.387(5)
C29 H29 0.9500
C30 C31 1.389(5)
C30 H30 0.9500
C31 C32 1.384(5)
C31 H31 0.9500
C32 H32 0.9500
C33 C34 1.354(5)
C34 C35 1.398(5)
C34 H34 0.9500
C35 C36 1.369(5)
C35 H35 0.9500
C36 C37 1.404(5)
C36 H36 0.9500
C38 C39 1.346(5)
C39 C40 1.380(6)
C39 H39 0.9500
C40 C41 1.374(5)
C40 H40 0.9500
C41 C42 1.416(5)
C41 H41 0.9500
C43 C44 1.386(5)
C43 C48 1.389(5)
C44 C45 1.389(5)
C44 H44 0.9500
C45 C46 1.379(7)
C45 H45 0.9500
C46 C47 1.385(7)
C46 H46 0.9500
C47 C48 1.379(6)
C47 H47 0.9500
C48 H48 0.9500
C49 C50 1.370(5)
C50 C51 1.391(6)
C50 H50 0.9500
C51 C52 1.371(5)
C51 H51 0.9500
C52 C53 1.409(5)
C52 H52 0.9500
C54 C55 1.361(7)
C55 C56 1.386(7)
C55 H55 0.9500
C56 C57 1.363(6)
C56 H56 0.9500
C57 C58 1.414(5)
C57 H57 0.9500
C59 C60 1.367(6)
C60 C61 1.392(6)
C60 H60 0.9500
C61 C62 1.371(6)
C61 H61 0.9500
C62 C63 1.401(5)
C62 H62 0.9500
C64 C65 1.360(6)
C65 C66 1.381(7)
C65 H65 0.9500
C66 C67 1.365(6)
C66 H66 0.9500
C67 C68 1.408(5)
C67 H67 0.9500
C69 C74 1.388(4)
C69 C70 1.391(4)
C70 C71 1.386(5)
C70 H70 0.9500
C71 C72 1.381(5)
C71 H71 0.9500
C72 C73 1.385(5)
C72 H72 0.9500
C73 C74 1.391(5)
C73 H73 0.9500
C74 H74 0.9500
C75 C76 1.361(5)
C76 C77 1.383(6)
C76 H76 0.9500
C77 C78 1.366(5)
C77 H77 0.9500
C78 C79 1.411(5)
C78 H78 0.9500
C80 C81 1.375(5)
C81 C82 1.394(6)
C81 H81 0.9500
C82 C83 1.372(5)
C82 H82 0.9500
C83 C84 1.403(5)
C83 H83 0.9500
C85 C86 1.459(5)
C86 H86A 0.9800
C86 H86B 0.9800
C86 H86C 0.9800
C87 C88 1.440(5)
C88 H88A 0.9800
C88 H88B 0.9800
C88 H88C 0.9800
C89 C90 1.451(6)
C90 H90A 0.9800
C90 H90B 0.9800
C90 H90C 0.9800
C91 C92 1.555(9)
C92 H92A 0.9800
C92 H92B 0.9800
C92 H92C 0.9800
N1S C1S 1.106(6)
C1S C2S 1.453(8)
C2S H2S1 0.9800
C2S H2S2 0.9800
C2S H2S3 0.9800
N2S C3S 1.138(5)
C3S C4S 1.450(5)
C4S H4S1 0.9800
C4S H4S2 0.9800
C4S H4S3 0.9800
N3S C5S 1.136(6)
C5S C6S 1.437(6)
C6S H6S1 0.9800
C6S H6S2 0.9800
C6S H6S3 0.9800
N4S C7S 1.129(7)
C7S C8S 1.455(8)
C8S H8S1 0.9800
C8S H8S2 0.9800
C8S H8S3 0.9800
N5S C9S 1.127(6)
C9S C10S 1.448(7)
C10S H10A 0.9800
C10S H10B 0.9800
C10S H10C 0.9800

loop_
_geom_torsion_atom_site_label_1
_geom_torsion_atom_site_label_2
_geom_torsion_atom_site_label_3
_geom_torsion_atom_site_label_4
_geom_torsion
O21 Co1 Na1 O6 -18.51(10)
O3 Co1 Na1 O6 48.94(11)
O2 Co1 Na1 O6 116.56(11)
N1 Co1 Na1 O6 -124.14(11)
N2 Co1 Na1 O6 148.29(10)
O1 Co1 Na1 O6 -77.95(11)
Na2 Co1 Na1 O6 -14.05(7)
Na8 Co1 Na1 O6 67.22(8)
O21 Co1 Na1 O1 59.45(11)
O3 Co1 Na1 O1 126.89(12)
O2 Co1 Na1 O1 -165.49(12)
N1 Co1 Na1 O1 -46.19(12)
N2 Co1 Na1 O1 -133.76(11)
Na2 Co1 Na1 O1 63.91(9)
Na8 Co1 Na1 O1 145.17(9)
O21 Co1 Na1 O3 -67.45(11)
O2 Co1 Na1 O3 67.62(13)
N1 Co1 Na1 O3 -173.08(12)
N2 Co1 Na1 O3 99.35(11)
O1 Co1 Na1 O3 -126.89(12)
Na2 Co1 Na1 O3 -62.99(9)
Na8 Co1 Na1 O3 18.28(9)
O21 Co1 Na1 N13 126.16(18)
O3 Co1 Na1 N13 -166.4(2)
O2 Co1 Na1 N13 -98.77(19)
N1 Co1 Na1 N13 20.53(19)
N2 Co1 Na1 N13 -67.04(18)
O1 Co1 Na1 N13 66.72(18)
Na2 Co1 Na1 N13 130.62(17)
Na8 Co1 Na1 N13 -148.11(16)
O21 Co1 Na1 Cl2 175.60(7)
O3 Co1 Na1 Cl2 -116.95(9)
O2 Co1 Na1 Cl2 -49.34(10)
N1 Co1 Na1 Cl2 69.96(9)
N2 Co1 Na1 Cl2 -17.61(8)
O1 Co1 Na1 Cl2 116.15(9)
Na2 Co1 Na1 Cl2 -179.94(5)
Na8 Co1 Na1 Cl2 -98.68(4)
O21 Co1 Na1 Na2 -4.46(8)
O3 Co1 Na1 Na2 62.99(9)
O2 Co1 Na1 Na2 130.61(9)
N1 Co1 Na1 Na2 -110.09(9)
N2 Co1 Na1 Na2 162.33(8)
O1 Co1 Na1 Na2 -63.91(9)
Na8 Co1 Na1 Na2 81.27(4)
O21 Co1 Na1 P1 -82.09(7)
O3 Co1 Na1 P1 -14.64(8)
O2 Co1 Na1 P1 52.98(9)
N1 Co1 Na1 P1 172.28(9)
N2 Co1 Na1 P1 84.71(8)
O1 Co1 Na1 P1 -141.53(9)
Na2 Co1 Na1 P1 -77.63(3)
Na8 Co1 Na1 P1 3.64(4)
O21 Co1 Na2 O24 42.98(10)
O3 Co1 Na2 O24 171.79(11)
O2 Co1 Na2 O24 100.97(12)
N1 Co1 Na2 O24 -52.53(11)
N2 Co1 Na2 O24 -157.85(12)
O1 Co1 Na2 O24 -78.80(10)
Na1 Co1 Na2 O24 -131.99(8)
Na8 Co1 Na2 O24 102.36(8)
O21 Co1 Na2 O8 -90.05(13)
O3 Co1 Na2 O8 38.76(12)
O2 Co1 Na2 O8 -32.06(16)
N1 Co1 Na2 O8 174.43(13)
N2 Co1 Na2 O8 69.12(16)
O1 Co1 Na2 O8 148.17(14)
Na1 Co1 Na2 O8 94.98(11)
Na8 Co1 Na2 O8 -30.67(11)
O21 Co1 Na2 O3 -128.81(11)
O2 Co1 Na2 O3 -70.82(13)
N1 Co1 Na2 O3 135.67(11)
N2 Co1 Na2 O3 30.36(13)
O1 Co1 Na2 O3 109.41(11)
Na1 Co1 Na2 O3 56.22(8)
Na8 Co1 Na2 O3 -69.43(8)
O21 Co1 Na2 O1 121.78(11)
O3 Co1 Na2 O1 -109.41(11)
O2 Co1 Na2 O1 179.77(12)
N1 Co1 Na2 O1 26.27(12)
N2 Co1 Na2 O1 -79.05(13)
Na1 Co1 Na2 O1 -53.19(8)
Na8 Co1 Na2 O1 -178.84(8)
O3 Co1 Na2 O21 128.81(11)
O2 Co1 Na2 O21 57.99(13)
N1 Co1 Na2 O21 -95.51(12)
N2 Co1 Na2 O21 159.17(13)
O1 Co1 Na2 O21 -121.78(11)
Na1 Co1 Na2 O21 -174.97(9)
Na8 Co1 Na2 O21 59.38(8)
O21 Co1 Na2 O6 -172.05(11)
O3 Co1 Na2 O6 -43.24(9)
O2 Co1 Na2 O6 -114.06(12)
N1 Co1 Na2 O6 92.43(10)
N2 Co1 Na2 O6 -12.88(13)
O1 Co1 Na2 O6 66.17(9)
Na1 Co1 Na2 O6 12.98(6)
Na8 Co1 Na2 O6 -112.67(7)
O21 Co1 Na2 Na1 174.97(9)
O3 Co1 Na2 Na1 -56.22(8)
O2 Co1 Na2 Na1 -127.04(10)
N1 Co1 Na2 Na1 79.45(9)
N2 Co1 Na2 Na1 -25.86(11)
O1 Co1 Na2 Na1 53.19(8)
Na8 Co1 Na2 Na1 -125.65(4)
O21 Co1 Na2 Co2 -128.83(9)
O3 Co1 Na2 Co2 -0.02(8)
O2 Co1 Na2 Co2 -70.84(11)
N1 Co1 Na2 Co2 135.66(9)
N2 Co1 Na2 Co2 30.34(12)
O1 Co1 Na2 Co2 109.39(9)
Na1 Co1 Na2 Co2 56.20(4)
Na8 Co1 Na2 Co2 -69.45(4)
O21 Co1 Na2 P2 -58.81(9)
O3 Co1 Na2 P2 70.00(9)
O2 Co1 Na2 P2 -0.82(12)
N1 Co1 Na2 P2 -154.32(9)
N2 Co1 Na2 P2 100.36(12)
O1 Co1 Na2 P2 179.41(10)
Na1 Co1 Na2 P2 126.22(7)
Na8 Co1 Na2 P2 0.57(6)
O21 Co1 Na2 Co6 5.26(8)
O3 Co1 Na2 Co6 134.07(8)
O2 Co1 Na2 Co6 63.25(11)
N1 Co1 Na2 Co6 -90.25(9)
N2 Co1 Na2 Co6 164.43(11)
O1 Co1 Na2 Co6 -116.52(8)
Na1 Co1 Na2 Co6 -169.71(5)
Na8 Co1 Na2 Co6 64.65(4)
O6 Na1 Na2 O24 -91.39(14)
O1 Na1 Na2 O24 49.85(14)
O3 Na1 Na2 O24 155.18(14)
N13 Na1 Na2 O24 -31.9(2)
Cl2 Na1 Na2 O24 106.40(13)
Co1 Na1 Na2 O24 106.32(12)
P1 Na1 Na2 O24 175.98(12)
O6 Na1 Na2 O8 27.54(10)
O1 Na1 Na2 O8 168.79(11)
O3 Na1 Na2 O8 -85.88(10)
N13 Na1 Na2 O8 87.05(17)
Cl2 Na1 Na2 O8 -134.66(9)
Co1 Na1 Na2 O8 -134.75(8)
P1 Na1 Na2 O8 -65.09(7)
O6 Na1 Na2 O3 113.43(11)
O1 Na1 Na2 O3 -105.33(11)
N13 Na1 Na2 O3 172.93(18)
Cl2 Na1 Na2 O3 -48.78(9)
Co1 Na1 Na2 O3 -48.86(7)
P1 Na1 Na2 O3 20.80(7)
O6 Na1 Na2 O1 -141.25(12)
O3 Na1 Na2 O1 105.33(11)
N13 Na1 Na2 O1 -81.74(18)
Cl2 Na1 Na2 O1 56.55(10)
Co1 Na1 Na2 O1 56.47(8)
P1 Na1 Na2 O1 126.13(9)
O6 Na1 Na2 O21 165.77(10)
O1 Na1 Na2 O21 -52.98(10)
O3 Na1 Na2 O21 52.34(9)
N13 Na1 Na2 O21 -134.72(16)
Cl2 Na1 Na2 O21 3.56(10)
Co1 Na1 Na2 O21 3.48(6)
P1 Na1 Na2 O21 73.14(7)
O1 Na1 Na2 O6 141.25(12)
O3 Na1 Na2 O6 -113.43(11)
N13 Na1 Na2 O6 59.51(17)
Cl2 Na1 Na2 O6 -162.21(11)
Co1 Na1 Na2 O6 -162.29(9)
P1 Na1 Na2 O6 -92.63(8)
O6 Na1 Na2 Co1 162.29(9)
O1 Na1 Na2 Co1 -56.47(8)
O3 Na1 Na2 Co1 48.86(7)
N13 Na1 Na2 Co1 -138.21(16)
Cl2 Na1 Na2 Co1 0.08(7)
P1 Na1 Na2 Co1 69.66(3)
O6 Na1 Na2 Co2 32.63(7)
O1 Na1 Na2 Co2 173.88(9)
O3 Na1 Na2 Co2 -80.79(7)
N13 Na1 Na2 Co2 92.14(16)
Cl2 Na1 Na2 Co2 -129.57(7)
Co1 Na1 Na2 Co2 -129.65(3)
P1 Na1 Na2 Co2 -60.00(3)
O6 Na1 Na2 P2 36.53(9)
O1 Na1 Na2 P2 177.78(10)
O3 Na1 Na2 P2 -76.89(9)
N13 Na1 Na2 P2 96.04(16)
Cl2 Na1 Na2 P2 -125.67(7)
Co1 Na1 Na2 P2 -125.76(6)
P1 Na1 Na2 P2 -56.10(6)
O6 Na1 Na2 Co6 -137.4(3)
O1 Na1 Na2 Co6 3.8(3)
O3 Na1 Na2 Co6 109.2(3)
N13 Na1 Na2 Co6 -77.9(3)
Cl2 Na1 Na2 Co6 60.4(3)
Co1 Na1 Na2 Co6 60.3(2)
P1 Na1 Na2 Co6 130.0(3)
O8 Co2 Na2 O24 -33.70(11)
O4 Co2 Na2 O24 -143.21(10)
O6 Co2 Na2 O24 103.24(11)
N4 Co2 Na2 O24 131.5(2)
O7 Co2 Na2 O24 -71.22(13)
N3 Co2 Na2 O24 57.39(10)
Na3 Co2 Na2 O24 -102.07(8)
O4 Co2 Na2 O8 -109.51(11)
O6 Co2 Na2 O8 136.94(12)
N4 Co2 Na2 O8 165.2(2)
O7 Co2 Na2 O8 -37.52(14)
N3 Co2 Na2 O8 91.09(11)
Na3 Co2 Na2 O8 -68.38(9)
O8 Co2 Na2 O3 137.86(11)
O4 Co2 Na2 O3 28.34(8)
O6 Co2 Na2 O3 -85.20(10)
N4 Co2 Na2 O3 -56.9(2)
O7 Co2 Na2 O3 100.33(11)
N3 Co2 Na2 O3 -131.05(9)
Na3 Co2 Na2 O3 69.48(6)
O8 Co2 Na2 O1 -167.24(13)
O4 Co2 Na2 O1 83.24(10)
O6 Co2 Na2 O1 -30.30(11)
N4 Co2 Na2 O1 -2.0(2)
O7 Co2 Na2 O1 155.24(12)
N3 Co2 Na2 O1 -76.15(11)
Na3 Co2 Na2 O1 124.38(8)
O8 Co2 Na2 O21 90.66(13)
O4 Co2 Na2 O21 -18.85(11)
O6 Co2 Na2 O21 -132.40(13)
N4 Co2 Na2 O21 -104.1(2)
O7 Co2 Na2 O21 53.14(14)
N3 Co2 Na2 O21 -178.25(11)
Na3 Co2 Na2 O21 22.28(10)
O8 Co2 Na2 O6 -136.94(12)
O4 Co2 Na2 O6 113.55(10)
N4 Co2 Na2 O6 28.3(2)
O7 Co2 Na2 O6 -174.46(13)
N3 Co2 Na2 O6 -45.85(11)
Na3 Co2 Na2 O6 154.68(8)
O8 Co2 Na2 Co1 137.87(10)
O4 Co2 Na2 Co1 28.36(7)
O6 Co2 Na2 Co1 -85.19(9)
N4 Co2 Na2 Co1 -56.9(2)
O7 Co2 Na2 Co1 100.35(11)
N3 Co2 Na2 Co1 -131.04(8)
Na3 Co2 Na2 Co1 69.49(4)
O8 Co2 Na2 Na1 -172.34(10)
O4 Co2 Na2 Na1 78.15(7)
O6 Co2 Na2 Na1 -35.40(8)
N4 Co2 Na2 Na1 -7.1(2)
O7 Co2 Na2 Na1 150.14(10)
N3 Co2 Na2 Na1 -81.25(8)
Na3 Co2 Na2 Na1 119.28(4)
O8 Co2 Na2 P2 10.96(9)
O4 Co2 Na2 P2 -98.56(6)
O6 Co2 Na2 P2 147.90(9)
N4 Co2 Na2 P2 176.17(19)
O7 Co2 Na2 P2 -26.56(10)
N3 Co2 Na2 P2 102.05(7)
Na3 Co2 Na2 P2 -57.42(3)
O8 Co2 Na2 Co6 5.56(9)
O4 Co2 Na2 Co6 -103.95(7)
O6 Co2 Na2 Co6 142.50(9)
N4 Co2 Na2 Co6 170.78(19)
O7 Co2 Na2 Co6 -31.96(11)
N3 Co2 Na2 Co6 96.65(8)
Na3 Co2 Na2 Co6 -62.81(4)
O10 Co6 Na2 O24 134.18(12)
O22 Co6 Na2 O24 -133.35(12)
N11 Co6 Na2 O24 41.32(17)
N12 Co6 Na2 O24 -47.02(12)
Na5 Co6 Na2 O24 175.65(10)
Na6 Co6 Na2 O24 -123.82(11)
O10 Co6 Na2 O8 25.28(9)
O22 Co6 Na2 O8 117.76(9)
O24 Co6 Na2 O8 -108.89(12)
N11 Co6 Na2 O8 -67.57(15)
N12 Co6 Na2 O8 -155.91(9)
Na5 Co6 Na2 O8 66.75(7)
Na6 Co6 Na2 O8 127.28(7)
O10 Co6 Na2 O3 -69.88(11)
O22 Co6 Na2 O3 22.59(11)
O24 Co6 Na2 O3 155.94(15)
N11 Co6 Na2 O3 -162.74(15)
N12 Co6 Na2 O3 108.93(12)
Na5 Co6 Na2 O3 -28.41(10)
Na6 Co6 Na2 O3 32.12(11)
O10 Co6 Na2 O1 -165.59(11)
O22 Co6 Na2 O1 -73.11(10)
O24 Co6 Na2 O1 60.24(12)
N11 Co6 Na2 O1 101.56(16)
N12 Co6 Na2 O1 13.22(11)
Na5 Co6 Na2 O1 -124.12(8)
Na6 Co6 Na2 O1 -63.59(9)
O10 Co6 Na2 O21 -109.02(9)
O22 Co6 Na2 O21 -16.54(8)
O24 Co6 Na2 O21 116.81(12)
N11 Co6 Na2 O21 158.12(14)
N12 Co6 Na2 O21 69.79(9)
Na5 Co6 Na2 O21 -67.55(6)
Na6 Co6 Na2 O21 -7.02(7)
O10 Co6 Na2 O6 62.99(12)
O22 Co6 Na2 O6 155.46(12)
O24 Co6 Na2 O6 -71.19(14)
N11 Co6 Na2 O6 -29.87(18)
N12 Co6 Na2 O6 -118.20(13)
Na5 Co6 Na2 O6 104.46(11)
Na6 Co6 Na2 O6 164.99(10)
O10 Co6 Na2 Co1 -112.78(7)
O22 Co6 Na2 Co1 -20.31(7)
O24 Co6 Na2 Co1 113.04(11)
N11 Co6 Na2 Co1 154.36(13)
N12 Co6 Na2 Co1 66.03(8)
Na5 Co6 Na2 Co1 -71.31(4)
Na6 Co6 Na2 Co1 -10.78(6)
O10 Co6 Na2 Na1 -168.9(3)
O22 Co6 Na2 Na1 -76.4(3)
O24 Co6 Na2 Na1 57.0(3)
N11 Co6 Na2 Na1 98.3(3)
N12 Co6 Na2 Na1 9.9(3)
Na5 Co6 Na2 Na1 -127.4(2)
Na6 Co6 Na2 Na1 -66.9(3)
O10 Co6 Na2 Co2 21.80(7)
O22 Co6 Na2 Co2 114.27(7)
O24 Co6 Na2 Co2 -112.38(11)
N11 Co6 Na2 Co2 -71.06(14)
N12 Co6 Na2 Co2 -159.39(8)
Na5 Co6 Na2 Co2 63.27(4)
Na6 Co6 Na2 Co2 123.80(4)
O10 Co6 Na2 P2 16.33(7)
O22 Co6 Na2 P2 108.80(6)
O24 Co6 Na2 P2 -117.85(10)
N11 Co6 Na2 P2 -76.53(14)
N12 Co6 Na2 P2 -164.86(7)
Na5 Co6 Na2 P2 57.80(3)
Na6 Co6 Na2 P2 118.33(4)
O13 Co3 Na3 O16 41.58(11)
O9 Co3 Na3 O16 169.94(12)
O11 Co3 Na3 O16 94.30(13)
N6 Co3 Na3 O16 -54.10(11)
N5 Co3 Na3 O16 -162.11(13)
O12 Co3 Na3 O16 -81.48(11)
Na4 Co3 Na3 O16 -135.62(9)
Na5 Co3 Na3 O16 99.42(9)
O13 Co3 Na3 O4 -91.13(13)
O9 Co3 Na3 O4 37.22(12)
O11 Co3 Na3 O4 -38.42(15)
N6 Co3 Na3 O4 173.18(12)
N5 Co3 Na3 O4 65.17(16)
O12 Co3 Na3 O4 145.80(14)
Na4 Co3 Na3 O4 91.66(11)
Na5 Co3 Na3 O4 -33.29(11)
O9 Co3 Na3 O13 128.36(11)
O11 Co3 Na3 O13 52.71(13)
N6 Co3 Na3 O13 -95.68(11)
N5 Co3 Na3 O13 156.31(14)
O12 Co3 Na3 O13 -123.06(11)
Na4 Co3 Na3 O13 -177.20(9)
Na5 Co3 Na3 O13 57.84(9)
O13 Co3 Na3 O12 123.06(11)
O9 Co3 Na3 O12 -108.58(11)
O11 Co3 Na3 O12 175.78(12)
N6 Co3 Na3 O12 27.38(11)
N5 Co3 Na3 O12 -80.63(13)
Na4 Co3 Na3 O12 -54.14(8)
Na5 Co3 Na3 O12 -179.10(8)
O13 Co3 Na3 O9 -128.36(11)
O11 Co3 Na3 O9 -75.64(12)
N6 Co3 Na3 O9 135.96(11)
N5 Co3 Na3 O9 27.95(13)
O12 Co3 Na3 O9 108.58(11)
Na4 Co3 Na3 O9 54.44(8)
Na5 Co3 Na3 O9 -70.52(8)
O13 Co3 Na3 O7 -171.66(11)
O9 Co3 Na3 O7 -43.30(10)
O11 Co3 Na3 O7 -118.95(11)
N6 Co3 Na3 O7 92.66(10)
N5 Co3 Na3 O7 -15.35(13)
O12 Co3 Na3 O7 65.28(10)
Na4 Co3 Na3 O7 11.14(6)
Na5 Co3 Na3 O7 -113.82(7)
O13 Co3 Na3 Na4 177.20(9)
O9 Co3 Na3 Na4 -54.44(8)
O11 Co3 Na3 Na4 -130.08(10)
N6 Co3 Na3 Na4 81.52(8)
N5 Co3 Na3 Na4 -26.49(12)
O12 Co3 Na3 Na4 54.14(8)
Na5 Co3 Na3 Na4 -124.96(4)
O13 Co3 Na3 Co2 -128.91(9)
O9 Co3 Na3 Co2 -0.56(8)
O11 Co3 Na3 Co2 -76.20(11)
N6 Co3 Na3 Co2 135.41(8)
N5 Co3 Na3 Co2 27.39(12)
O12 Co3 Na3 Co2 108.03(9)
Na4 Co3 Na3 Co2 53.88(4)
Na5 Co3 Na3 Co2 -71.07(4)
O13 Co3 Na3 P1 -61.64(9)
O9 Co3 Na3 P1 66.72(9)
O11 Co3 Na3 P1 -8.92(12)
N6 Co3 Na3 P1 -157.32(9)
N5 Co3 Na3 P1 94.67(12)
O12 Co3 Na3 P1 175.30(10)
Na4 Co3 Na3 P1 121.16(7)
Na5 Co3 Na3 P1 -3.80(6)
O13 Co3 Na3 Co4 3.70(8)
O9 Co3 Na3 Co4 132.06(9)
O11 Co3 Na3 Co4 56.41(11)
N6 Co3 Na3 Co4 -91.98(8)
N5 Co3 Na3 Co4 160.01(11)
O12 Co3 Na3 Co4 -119.36(9)
Na4 Co3 Na3 Co4 -173.51(5)
Na5 Co3 Na3 Co4 61.54(4)
O8 Co2 Na3 O16 -141.68(11)
O4 Co2 Na3 O16 -32.94(11)
O6 Co2 Na3 O16 -68.65(14)
N4 Co2 Na3 O16 61.51(11)
O7 Co2 Na3 O16 105.48(12)
N3 Co2 Na3 O16 139.95(19)
Na2 Co2 Na3 O16 -99.48(9)
O8 Co2 Na3 O4 -108.74(11)
O6 Co2 Na3 O4 -35.71(14)
N4 Co2 Na3 O4 94.45(12)
O7 Co2 Na3 O4 138.42(12)
N3 Co2 Na3 O4 172.9(2)
Na2 Co2 Na3 O4 -66.54(9)
O8 Co2 Na3 O13 -15.32(11)
O4 Co2 Na3 O13 93.42(13)
O6 Co2 Na3 O13 57.72(15)
N4 Co2 Na3 O13 -172.12(12)
O7 Co2 Na3 O13 -128.15(13)
N3 Co2 Na3 O13 -93.7(2)
Na2 Co2 Na3 O13 26.88(10)
O8 Co2 Na3 O12 82.83(10)
O4 Co2 Na3 O12 -168.43(13)
O6 Co2 Na3 O12 155.86(12)
N4 Co2 Na3 O12 -73.98(11)
O7 Co2 Na3 O12 -30.01(11)
N3 Co2 Na3 O12 4.5(2)
Na2 Co2 Na3 O12 125.03(8)
O8 Co2 Na3 O9 28.20(8)
O4 Co2 Na3 O9 136.94(11)
O6 Co2 Na3 O9 101.23(12)
N4 Co2 Na3 O9 -128.61(9)
O7 Co2 Na3 O9 -84.64(10)
N3 Co2 Na3 O9 -50.17(19)
Na2 Co2 Na3 O9 70.40(6)
O8 Co2 Na3 O7 112.84(10)
O4 Co2 Na3 O7 -138.42(12)
O6 Co2 Na3 O7 -174.13(13)
N4 Co2 Na3 O7 -43.97(11)
N3 Co2 Na3 O7 34.5(2)
Na2 Co2 Na3 O7 155.04(8)
O8 Co2 Na3 Co3 28.58(7)
O4 Co2 Na3 Co3 137.32(10)
O6 Co2 Na3 Co3 101.62(11)
N4 Co2 Na3 Co3 -128.22(8)
O7 Co2 Na3 Co3 -84.25(9)
N3 Co2 Na3 Co3 -49.78(19)
Na2 Co2 Na3 Co3 70.78(4)
O8 Co2 Na3 Na4 76.02(7)
O4 Co2 Na3 Na4 -175.24(10)
O6 Co2 Na3 Na4 149.06(10)
N4 Co2 Na3 Na4 -80.78(8)
O7 Co2 Na3 Na4 -36.81(8)
N3 Co2 Na3 Na4 -2.34(19)
Na2 Co2 Na3 Na4 118.22(4)
O8 Co2 Na3 P1 -98.61(6)
O4 Co2 Na3 P1 10.13(9)
O6 Co2 Na3 P1 -25.58(10)
N4 Co2 Na3 P1 104.58(8)
O7 Co2 Na3 P1 148.55(8)
N3 Co2 Na3 P1 -176.98(18)
Na2 Co2 Na3 P1 -56.41(3)
O8 Co2 Na3 Co4 -104.45(7)
O4 Co2 Na3 Co4 4.29(9)
O6 Co2 Na3 Co4 -31.42(11)
N4 Co2 Na3 Co4 98.74(8)
O7 Co2 Na3 Co4 142.71(9)
N3 Co2 Na3 Co4 177.18(17)
Na2 Co2 Na3 Co4 -62.25(4)
O5 Co4 Na3 O16 136.23(13)
O15 Co4 Na3 O16 -127.73(13)
N8 Co4 Na3 O16 55.83(19)
N7 Co4 Na3 O16 -37.61(13)
O17 Co4 Na3 O16 -169.09(16)
Na8 Co4 Na3 O16 -177.46(11)
Na7 Co4 Na3 O16 -115.09(11)
O5 Co4 Na3 O4 22.97(9)
O15 Co4 Na3 O4 119.00(9)
O16 Co4 Na3 O4 -113.26(12)
N8 Co4 Na3 O4 -57.43(17)
N7 Co4 Na3 O4 -150.87(10)
O17 Co4 Na3 O4 77.64(14)
Na8 Co4 Na3 O4 69.28(6)
Na7 Co4 Na3 O4 131.65(7)
O5 Co4 Na3 O13 -110.31(9)
O15 Co4 Na3 O13 -14.28(9)
O16 Co4 Na3 O13 113.46(12)
N8 Co4 Na3 O13 169.29(16)
N7 Co4 Na3 O13 75.85(10)
O17 Co4 Na3 O13 -55.64(14)
Na8 Co4 Na3 O13 -64.00(6)
Na7 Co4 Na3 O13 -1.63(7)
O5 Co4 Na3 O12 -167.76(12)
O15 Co4 Na3 O12 -71.72(11)
O16 Co4 Na3 O12 56.01(13)
N8 Co4 Na3 O12 111.84(18)
N7 Co4 Na3 O12 18.40(12)
O17 Co4 Na3 O12 -113.08(15)
Na8 Co4 Na3 O12 -121.45(9)
Na7 Co4 Na3 O12 -59.08(10)
O5 Co4 Na3 O9 -68.37(11)
O15 Co4 Na3 O9 27.67(11)
O16 Co4 Na3 O9 155.40(15)
N8 Co4 Na3 O9 -148.77(17)
N7 Co4 Na3 O9 117.80(12)
O17 Co4 Na3 O9 -13.69(17)
Na8 Co4 Na3 O9 -22.06(9)
Na7 Co4 Na3 O9 40.31(10)
O5 Co4 Na3 O7 60.00(13)
O15 Co4 Na3 O7 156.03(13)
O16 Co4 Na3 O7 -76.24(15)
N8 Co4 Na3 O7 -20.4(2)
N7 Co4 Na3 O7 -113.84(13)
O17 Co4 Na3 O7 114.67(16)
Na8 Co4 Na3 O7 106.30(11)
Na7 Co4 Na3 O7 168.68(10)
O5 Co4 Na3 Co3 -112.81(8)
O15 Co4 Na3 Co3 -16.78(7)
O16 Co4 Na3 Co3 110.95(11)
N8 Co4 Na3 Co3 166.78(15)
N7 Co4 Na3 Co3 73.35(9)
O17 Co4 Na3 Co3 -58.14(13)
Na8 Co4 Na3 Co3 -66.51(4)
Na7 Co4 Na3 Co3 -4.13(6)
O5 Co4 Na3 Na4 -163.3(4)
O15 Co4 Na3 Na4 -67.3(4)
O16 Co4 Na3 Na4 60.5(4)
N8 Co4 Na3 Na4 116.3(4)
N7 Co4 Na3 Na4 22.9(4)
O17 Co4 Na3 Na4 -108.6(4)
Na8 Co4 Na3 Na4 -117.0(4)
Na7 Co4 Na3 Na4 -54.6(4)
O5 Co4 Na3 Co2 20.26(7)
O15 Co4 Na3 Co2 116.29(7)
O16 Co4 Na3 Co2 -115.97(11)
N8 Co4 Na3 Co2 -60.15(16)
N7 Co4 Na3 Co2 -153.58(8)
O17 Co4 Na3 Co2 74.93(13)
Na8 Co4 Na3 Co2 66.56(4)
Na7 Co4 Na3 Co2 128.94(4)
O5 Co4 Na3 P1 14.32(7)
O15 Co4 Na3 P1 110.36(7)
O16 Co4 Na3 P1 -121.91(11)
N8 Co4 Na3 P1 -66.08(16)
N7 Co4 Na3 P1 -159.51(8)
O17 Co4 Na3 P1 69.00(13)
Na8 Co4 Na3 P1 60.63(3)
Na7 Co4 Na3 P1 123.00(4)
O13 Co3 Na4 O7 -14.86(10)
O9 Co3 Na4 O7 53.46(11)
O11 Co3 Na4 O7 119.45(11)
N6 Co3 Na4 O7 -118.76(11)
N5 Co3 Na4 O7 150.02(10)
O12 Co3 Na4 O7 -73.47(11)
Na3 Co3 Na4 O7 -12.54(7)
Na5 Co3 Na4 O7 68.66(8)
O13 Co3 Na4 O12 58.61(11)
O9 Co3 Na4 O12 126.93(12)
O11 Co3 Na4 O12 -167.08(12)
N6 Co3 Na4 O12 -45.29(11)
N5 Co3 Na4 O12 -136.51(11)
Na3 Co3 Na4 O12 60.93(9)
Na5 Co3 Na4 O12 142.13(9)
O13 Co3 Na4 N14 132.2(2)
O9 Co3 Na4 N14 -159.5(2)
O11 Co3 Na4 N14 -93.5(2)
N6 Co3 Na4 N14 28.3(2)
N5 Co3 Na4 N14 -62.9(2)
O12 Co3 Na4 N14 73.6(2)
Na3 Co3 Na4 N14 134.5(2)
Na5 Co3 Na4 N14 -144.31(19)
O13 Co3 Na4 O9 -68.32(11)
O11 Co3 Na4 O9 65.98(13)
N6 Co3 Na4 O9 -172.22(12)
N5 Co3 Na4 O9 96.56(11)
O12 Co3 Na4 O9 -126.93(12)
Na3 Co3 Na4 O9 -66.00(9)
Na5 Co3 Na4 O9 15.20(9)
O13 Co3 Na4 Cl5 179.41(7)
O9 Co3 Na4 Cl5 -112.27(9)
O11 Co3 Na4 Cl5 -46.28(10)
N6 Co3 Na4 Cl5 75.51(8)
N5 Co3 Na4 Cl5 -15.71(7)
O12 Co3 Na4 Cl5 120.80(9)
Na3 Co3 Na4 Cl5 -178.27(5)
Na5 Co3 Na4 Cl5 -97.07(4)
O13 Co3 Na4 Na3 -2.32(8)
O9 Co3 Na4 Na3 66.00(9)
O11 Co3 Na4 Na3 131.98(10)
N6 Co3 Na4 Na3 -106.22(8)
N5 Co3 Na4 Na3 162.55(8)
O12 Co3 Na4 Na3 -60.93(9)
Na5 Co3 Na4 Na3 81.19(4)
O13 Co3 Na4 P2 -80.79(7)
O9 Co3 Na4 P2 -12.47(8)
O11 Co3 Na4 P2 53.52(10)
N6 Co3 Na4 P2 175.31(8)
N5 Co3 Na4 P2 84.09(7)
O12 Co3 Na4 P2 -139.40(9)
Na3 Co3 Na4 P2 -78.47(4)
Na5 Co3 Na4 P2 2.73(4)
O16 Na3 Na4 O7 -90.08(15)
O4 Na3 Na4 O7 31.33(10)
O13 Na3 Na4 O7 166.34(11)
O12 Na3 Na4 O7 -137.14(12)
O9 Na3 Na4 O7 115.67(11)
Co3 Na3 Na4 O7 164.49(9)
Co2 Na3 Na4 O7 34.47(8)
P1 Na3 Na4 O7 40.49(9)
Co4 Na3 Na4 O7 -142.1(4)
O16 Na3 Na4 O12 47.06(15)
O4 Na3 Na4 O12 168.48(12)
O13 Na3 Na4 O12 -56.52(11)
O9 Na3 Na4 O12 -107.19(11)
O7 Na3 Na4 O12 137.14(12)
Co3 Na3 Na4 O12 -58.37(9)
Co2 Na3 Na4 O12 171.62(9)
P1 Na3 Na4 O12 177.64(11)
Co4 Na3 Na4 O12 -5.0(4)
O16 Na3 Na4 N14 -33.6(2)
O4 Na3 Na4 N14 87.8(2)
O13 Na3 Na4 N14 -137.23(19)
O12 Na3 Na4 N14 -80.7(2)
O9 Na3 Na4 N14 172.1(2)
O7 Na3 Na4 N14 56.4(2)
Co3 Na3 Na4 N14 -139.08(19)
Co2 Na3 Na4 N14 90.91(18)
P1 Na3 Na4 N14 96.92(19)
Co4 Na3 Na4 N14 -85.7(4)
O16 Na3 Na4 O9 154.25(14)
O4 Na3 Na4 O9 -84.33(10)
O13 Na3 Na4 O9 50.68(9)
O12 Na3 Na4 O9 107.19(11)
O7 Na3 Na4 O9 -115.67(11)
Co3 Na3 Na4 O9 48.82(7)
Co2 Na3 Na4 O9 -81.19(7)
P1 Na3 Na4 O9 -75.17(9)
Co4 Na3 Na4 O9 102.2(4)
O16 Na3 Na4 Cl5 107.98(13)
O4 Na3 Na4 Cl5 -130.61(9)
O13 Na3 Na4 Cl5 4.40(11)
O12 Na3 Na4 Cl5 60.92(11)
O9 Na3 Na4 Cl5 -46.28(9)
O7 Na3 Na4 Cl5 -161.94(12)
Co3 Na3 Na4 Cl5 2.54(7)
Co2 Na3 Na4 Cl5 -127.47(7)
P1 Na3 Na4 Cl5 -121.45(7)
Co4 Na3 Na4 Cl5 55.9(4)
O16 Na3 Na4 Co3 105.43(12)
O4 Na3 Na4 Co3 -133.15(8)
O13 Na3 Na4 Co3 1.86(6)
O12 Na3 Na4 Co3 58.37(9)
O9 Na3 Na4 Co3 -48.82(7)
O7 Na3 Na4 Co3 -164.49(9)
Co2 Na3 Na4 Co3 -130.01(4)
P1 Na3 Na4 Co3 -123.99(6)
Co4 Na3 Na4 Co3 53.4(4)
O16 Na3 Na4 P2 175.14(13)
O4 Na3 Na4 P2 -63.45(7)
O13 Na3 Na4 P2 71.56(7)
O12 Na3 Na4 P2 128.08(9)
O9 Na3 Na4 P2 20.88(7)
O7 Na3 Na4 P2 -94.78(8)
Co3 Na3 Na4 P2 69.71(3)
Co2 Na3 Na4 P2 -60.31(2)
P1 Na3 Na4 P2 -54.29(6)
Co4 Na3 Na4 P2 123.1(4)
O10 Co6 Na5 O11 -43.40(11)
O22 Co6 Na5 O11 -175.10(12)
O24 Co6 Na5 O11 -94.97(13)
N11 Co6 Na5 O11 55.83(11)
N12 Co6 Na5 O11 162.05(13)
Na6 Co6 Na5 O11 130.60(9)
Na2 Co6 Na5 O11 -99.33(8)
O22 Co6 Na5 O10 -131.71(12)
O24 Co6 Na5 O10 -51.57(14)
N11 Co6 Na5 O10 99.23(11)
N12 Co6 Na5 O10 -154.55(14)
Na6 Co6 Na5 O10 174.00(9)
Na2 Co6 Na5 O10 -55.93(9)
O10 Co6 Na5 O14 88.92(13)
O22 Co6 Na5 O14 -42.79(12)
O24 Co6 Na5 O14 37.35(16)
N11 Co6 Na5 O14 -171.85(13)
N12 Co6 Na5 O14 -65.63(15)
Na6 Co6 Na5 O14 -97.09(11)
Na2 Co6 Na5 O14 32.99(11)
O10 Co6 Na5 O23 -119.26(11)
O22 Co6 Na5 O23 109.04(11)
O24 Co6 Na5 O23 -170.83(13)
N11 Co6 Na5 O23 -20.03(11)
N12 Co6 Na5 O23 86.19(13)
Na6 Co6 Na5 O23 54.74(8)
Na2 Co6 Na5 O23 -175.19(8)
O10 Co6 Na5 O18 170.83(11)
O22 Co6 Na5 O18 39.12(10)
O24 Co6 Na5 O18 119.26(12)
N11 Co6 Na5 O18 -89.94(10)
N12 Co6 Na5 O18 16.28(13)
Na6 Co6 Na5 O18 -15.17(6)
Na2 Co6 Na5 O18 114.90(7)
O10 Co6 Na5 O22 131.71(12)
O24 Co6 Na5 O22 80.14(13)
N11 Co6 Na5 O22 -129.06(11)
N12 Co6 Na5 O22 -22.84(14)
Na6 Co6 Na5 O22 -54.30(8)
Na2 Co6 Na5 O22 75.78(8)
O10 Co6 Na5 Na6 -174.00(9)
O22 Co6 Na5 Na6 54.30(8)
O24 Co6 Na5 Na6 134.43(11)
N11 Co6 Na5 Na6 -74.76(8)
N12 Co6 Na5 Na6 31.45(11)
Na2 Co6 Na5 Na6 130.07(4)
O10 Co6 Na5 Co5 127.91(9)
O22 Co6 Na5 Co5 -3.80(8)
O24 Co6 Na5 Co5 76.33(11)
N11 Co6 Na5 Co5 -132.86(8)
N12 Co6 Na5 Co5 -26.65(12)
Na6 Co6 Na5 Co5 -58.10(4)
Na2 Co6 Na5 Co5 71.97(4)
O10 Co6 Na5 P3 58.93(9)
O22 Co6 Na5 P3 -72.78(9)
O24 Co6 Na5 P3 7.36(13)
N11 Co6 Na5 P3 158.16(9)
N12 Co6 Na5 P3 -95.62(12)
Na6 Co6 Na5 P3 -127.08(7)
Na2 Co6 Na5 P3 3.00(6)
O10 Co6 Na5 Co3 -5.86(8)
O22 Co6 Na5 Co3 -137.57(9)
O24 Co6 Na5 Co3 -57.43(11)
N11 Co6 Na5 Co3 93.37(8)
N12 Co6 Na5 Co3 -160.41(11)
Na6 Co6 Na5 Co3 168.14(5)
Na2 Co6 Na5 Co3 -61.79(4)
O14 Co5 Na5 O11 33.52(11)
O20 Co5 Na5 O11 142.53(10)
O18 Co5 Na5 O11 -104.86(11)
O19 Co5 Na5 O11 75.16(13)
N10 Co5 Na5 O11 -134.7(2)
N9 Co5 Na5 O11 -58.28(11)
Na8 Co5 Na5 O11 103.10(8)
O14 Co5 Na5 O10 -94.12(12)
O20 Co5 Na5 O10 14.90(11)
O18 Co5 Na5 O10 127.51(13)
O19 Co5 Na5 O10 -52.48(14)
N10 Co5 Na5 O10 97.6(2)
N9 Co5 Na5 O10 174.09(12)
Na8 Co5 Na5 O10 -24.54(10)
O20 Co5 Na5 O14 109.02(11)
O18 Co5 Na5 O14 -138.38(12)
O19 Co5 Na5 O14 41.64(13)
N10 Co5 Na5 O14 -168.3(2)
N9 Co5 Na5 O14 -91.80(11)
Na8 Co5 Na5 O14 69.58(9)
O14 Co5 Na5 O23 162.96(12)
O20 Co5 Na5 O23 -88.02(10)
O18 Co5 Na5 O23 24.58(10)
O19 Co5 Na5 O23 -155.40(12)
N10 Co5 Na5 O23 -5.3(2)
N9 Co5 Na5 O23 71.16(11)
Na8 Co5 Na5 O23 -127.46(8)
O14 Co5 Na5 O18 138.38(12)
O20 Co5 Na5 O18 -112.61(10)
O19 Co5 Na5 O18 -179.98(13)
N10 Co5 Na5 O18 -29.9(2)
N9 Co5 Na5 O18 46.58(11)
Na8 Co5 Na5 O18 -152.04(8)
O14 Co5 Na5 O22 -140.68(10)
O20 Co5 Na5 O22 -31.66(8)
O18 Co5 Na5 O22 80.94(10)
O19 Co5 Na5 O22 -99.04(12)
N10 Co5 Na5 O22 51.1(2)
N9 Co5 Na5 O22 127.52(9)
Na8 Co5 Na5 O22 -71.10(6)
O14 Co5 Na5 Co6 -138.13(9)
O20 Co5 Na5 Co6 -29.11(7)
O18 Co5 Na5 Co6 83.50(9)
O19 Co5 Na5 Co6 -96.49(11)
N10 Co5 Na5 Co6 53.6(2)
N9 Co5 Na5 Co6 130.07(8)
Na8 Co5 Na5 Co6 -68.55(4)
O14 Co5 Na5 Na6 172.29(9)
O20 Co5 Na5 Na6 -78.70(7)
O18 Co5 Na5 Na6 33.91(8)
O19 Co5 Na5 Na6 -146.07(11)
N10 Co5 Na5 Na6 4.0(2)
N9 Co5 Na5 Na6 80.49(8)
Na8 Co5 Na5 Na6 -118.13(4)
O14 Co5 Na5 P3 -11.82(8)
O20 Co5 Na5 P3 97.20(7)
O18 Co5 Na5 P3 -150.20(8)
O19 Co5 Na5 P3 29.82(11)
N10 Co5 Na5 P3 179.9(2)
N9 Co5 Na5 P3 -103.62(8)
Na8 Co5 Na5 P3 57.76(3)
O14 Co5 Na5 Co3 -4.95(8)
O20 Co5 Na5 Co3 104.07(7)
O18 Co5 Na5 Co3 -143.32(9)
O19 Co5 Na5 Co3 36.69(11)
N10 Co5 Na5 Co3 -173.21(19)
N9 Co5 Na5 Co3 -96.75(8)
Na8 Co5 Na5 Co3 64.63(4)
O13 Co3 Na5 O11 -131.49(12)
O9 Co3 Na5 O11 134.68(12)
N6 Co3 Na5 O11 -43.40(17)
N5 Co3 Na5 O11 46.35(12)
O12 Co3 Na5 O11 -176.03(15)
Na3 Co3 Na5 O11 -174.65(10)
Na4 Co3 Na5 O11 123.64(10)
O13 Co3 Na5 O10 107.41(9)
O9 Co3 Na5 O10 13.59(9)
O11 Co3 Na5 O10 -121.10(12)
N6 Co3 Na5 O10 -164.50(15)
N5 Co3 Na5 O10 -74.75(9)
O12 Co3 Na5 O10 62.88(14)
Na3 Co3 Na5 O10 64.25(7)
Na4 Co3 Na5 O10 2.54(7)
O13 Co3 Na5 O14 -25.65(8)
O9 Co3 Na5 O14 -119.48(8)
O11 Co3 Na5 O14 105.84(12)
N6 Co3 Na5 O14 62.44(15)
N5 Co3 Na5 O14 152.18(9)
O12 Co3 Na5 O14 -70.19(14)
Na3 Co3 Na5 O14 -68.81(6)
Na4 Co3 Na5 O14 -130.52(6)
O13 Co3 Na5 O23 169.59(10)
O9 Co3 Na5 O23 75.77(10)
O11 Co3 Na5 O23 -58.92(12)
N6 Co3 Na5 O23 -102.32(16)
N5 Co3 Na5 O23 -12.57(10)
O12 Co3 Na5 O23 125.06(14)
Na3 Co3 Na5 O23 126.43(8)
Na4 Co3 Na5 O23 64.72(9)
O13 Co3 Na5 O18 -63.34(13)
O9 Co3 Na5 O18 -157.16(13)
O11 Co3 Na5 O18 68.15(14)
N6 Co3 Na5 O18 24.75(19)
N5 Co3 Na5 O18 114.50(13)
O12 Co3 Na5 O18 -107.87(16)
Na3 Co3 Na5 O18 -106.50(11)
Na4 Co3 Na5 O18 -168.21(11)
O13 Co3 Na5 O22 70.98(12)
O9 Co3 Na5 O22 -22.84(11)
O11 Co3 Na5 O22 -157.52(15)
N6 Co3 Na5 O22 159.07(16)
N5 Co3 Na5 O22 -111.18(12)
O12 Co3 Na5 O22 26.45(17)
Na3 Co3 Na5 O22 27.83(10)
Na4 Co3 Na5 O22 -33.88(11)
O13 Co3 Na5 Co6 111.37(7)
O9 Co3 Na5 Co6 17.54(7)
O11 Co3 Na5 Co6 -117.14(11)
N6 Co3 Na5 Co6 -160.55(14)
N5 Co3 Na5 Co6 -70.80(8)
O12 Co3 Na5 Co6 66.83(13)
Na3 Co3 Na5 Co6 68.21(4)
Na4 Co3 Na5 Co6 6.50(6)
O13 Co3 Na5 Na6 170.5(2)
O9 Co3 Na5 Na6 76.7(2)
O11 Co3 Na5 Na6 -58.0(2)
N6 Co3 Na5 Na6 -101.4(3)
N5 Co3 Na5 Na6 -11.6(2)
O12 Co3 Na5 Na6 126.0(2)
Na3 Co3 Na5 Na6 127.4(2)
Na4 Co3 Na5 Na6 65.7(2)
O13 Co3 Na5 Co5 -22.46(7)
O9 Co3 Na5 Co5 -116.29(7)
O11 Co3 Na5 Co5 109.03(11)
N6 Co3 Na5 Co5 65.62(14)
N5 Co3 Na5 Co5 155.37(7)
O12 Co3 Na5 Co5 -67.00(13)
Na3 Co3 Na5 Co5 -65.62(4)
Na4 Co3 Na5 Co5 -127.33(4)
O13 Co3 Na5 P3 -15.42(7)
O9 Co3 Na5 P3 -109.24(6)
O11 Co3 Na5 P3 116.08(10)
N6 Co3 Na5 P3 72.67(14)
N5 Co3 Na5 P3 162.42(7)
O12 Co3 Na5 P3 -59.95(12)
Na3 Co3 Na5 P3 -58.57(3)
Na4 Co3 Na5 P3 -120.28(4)
O11 Na5 Na6 O18 90.66(13)
O10 Na5 Na6 O18 -163.06(10)
O14 Na5 Na6 O18 -26.05(10)
O23 Na5 Na6 O18 137.60(12)
O22 Na5 Na6 O18 -111.83(11)
Co6 Na5 Na6 O18 -159.11(9)
Co5 Na5 Na6 O18 -31.40(8)
P3 Na5 Na6 O18 -36.42(9)
Co3 Na5 Na6 O18 136.5(2)
O11 Na5 Na6 O22 -157.52(13)
O10 Na5 Na6 O22 -51.24(10)
O14 Na5 Na6 O22 85.77(10)
O23 Na5 Na6 O22 -110.58(11)
O18 Na5 Na6 O22 111.83(11)
Co6 Na5 Na6 O22 -47.28(7)
Co5 Na5 Na6 O22 80.43(8)
P3 Na5 Na6 O22 75.40(9)
Co3 Na5 Na6 O22 -111.7(2)
O11 Na5 Na6 O23 -46.94(13)
O10 Na5 Na6 O23 59.34(10)
O14 Na5 Na6 O23 -163.65(11)
O18 Na5 Na6 O23 -137.60(12)
O22 Na5 Na6 O23 110.58(11)
Co6 Na5 Na6 O23 63.29(8)
Co5 Na5 Na6 O23 -169.00(8)
P3 Na5 Na6 O23 -174.02(10)
Co3 Na5 Na6 O23 -1.1(2)
O11 Na5 Na6 N15 -10.40(18)
O10 Na5 Na6 N15 95.88(14)
O14 Na5 Na6 N15 -127.11(14)
O23 Na5 Na6 N15 36.54(14)
O18 Na5 Na6 N15 -101.06(15)
O22 Na5 Na6 N15 147.12(15)
Co6 Na5 Na6 N15 99.83(13)
Co5 Na5 Na6 N15 -132.46(13)
P3 Na5 Na6 N15 -137.48(12)
Co3 Na5 Na6 N15 35.4(3)
O11 Na5 Na6 Cl12 -124.46(11)
O10 Na5 Na6 Cl12 -18.18(11)
O14 Na5 Na6 Cl12 118.83(9)
O23 Na5 Na6 Cl12 -77.52(11)
O18 Na5 Na6 Cl12 144.88(11)
O22 Na5 Na6 Cl12 33.06(10)
Co6 Na5 Na6 Cl12 -14.23(7)
Co5 Na5 Na6 Cl12 113.48(8)
P3 Na5 Na6 Cl12 108.46(8)
Co3 Na5 Na6 Cl12 -78.6(2)
O11 Na5 Na6 Co6 -110.24(11)
O10 Na5 Na6 Co6 -3.95(6)
O14 Na5 Na6 Co6 133.05(8)
O23 Na5 Na6 Co6 -63.29(8)
O18 Na5 Na6 Co6 159.11(9)
O22 Na5 Na6 Co6 47.28(7)
Co5 Na5 Na6 Co6 127.71(3)
P3 Na5 Na6 Co6 122.69(6)
Co3 Na5 Na6 Co6 -64.4(2)
O11 Na5 Na6 P4 -177.96(11)
O10 Na5 Na6 P4 -71.68(7)
O14 Na5 Na6 P4 65.33(7)
O23 Na5 Na6 P4 -131.02(8)
O18 Na5 Na6 P4 91.39(8)
O22 Na5 Na6 P4 -20.44(7)
Co6 Na5 Na6 P4 -67.72(3)
Co5 Na5 Na6 P4 59.99(3)
P3 Na5 Na6 P4 54.96(6)
Co3 Na5 Na6 P4 -132.1(2)
O10 Co6 Na6 O18 21.22(10)
O22 Co6 Na6 O18 -49.04(11)
O24 Co6 Na6 O18 -118.35(12)
N11 Co6 Na6 O18 126.05(10)
N12 Co6 Na6 O18 -142.44(10)
Na5 Co6 Na6 O18 16.34(7)
Na2 Co6 Na6 O18 -62.40(8)
O10 Co6 Na6 O22 70.26(11)
O24 Co6 Na6 O22 -69.31(13)
N11 Co6 Na6 O22 175.09(12)
N12 Co6 Na6 O22 -93.41(11)
Na5 Co6 Na6 O22 65.38(9)
Na2 Co6 Na6 O22 -13.36(10)
O10 Co6 Na6 O23 -55.65(10)
O22 Co6 Na6 O23 -125.91(12)
O24 Co6 Na6 O23 164.78(12)
N11 Co6 Na6 O23 49.18(10)
N12 Co6 Na6 O23 140.68(10)
Na5 Co6 Na6 O23 -60.53(8)
Na2 Co6 Na6 O23 -139.27(8)
O10 Co6 Na6 N15 -118.69(12)
O22 Co6 Na6 N15 171.06(14)
O24 Co6 Na6 N15 101.75(14)
N11 Co6 Na6 N15 -13.86(13)
N12 Co6 Na6 N15 77.65(13)
Na5 Co6 Na6 N15 -123.56(11)
Na2 Co6 Na6 N15 157.69(10)
O10 Co6 Na6 Cl12 175.34(7)
O22 Co6 Na6 Cl12 105.08(9)
O24 Co6 Na6 Cl12 35.77(11)
N11 Co6 Na6 Cl12 -79.83(8)
N12 Co6 Na6 Cl12 11.68(8)
Na5 Co6 Na6 Cl12 170.46(5)
Na2 Co6 Na6 Cl12 91.72(5)
O10 Co6 Na6 Na5 4.87(8)
O22 Co6 Na6 Na5 -65.38(9)
O24 Co6 Na6 Na5 -134.69(10)
N11 Co6 Na6 Na5 109.71(8)
N12 Co6 Na6 Na5 -158.79(8)
Na2 Co6 Na6 Na5 -78.74(5)
O10 Co6 Na6 P4 82.25(7)
O22 Co6 Na6 P4 11.99(9)
O24 Co6 Na6 P4 -57.32(10)
N11 Co6 Na6 P4 -172.92(8)
N12 Co6 Na6 P4 -81.41(8)
Na5 Co6 Na6 P4 77.37(3)
Na2 Co6 Na6 P4 -1.37(4)
O5 Co4 Na7 O17 -61.16(11)
O15 Co4 Na7 O17 -128.37(13)
O16 Co4 Na7 O17 166.93(12)
N8 Co4 Na7 O17 39.81(13)
N7 Co4 Na7 O17 129.04(12)
Na8 Co4 Na7 O17 -62.73(9)
Na3 Co4 Na7 O17 -145.46(9)
O5 Co4 Na7 O19 12.69(11)
O15 Co4 Na7 O19 -54.52(11)
O16 Co4 Na7 O19 -119.22(11)
N8 Co4 Na7 O19 113.66(12)
N7 Co4 Na7 O19 -157.11(11)
O17 Co4 Na7 O19 73.85(11)
Na8 Co4 Na7 O19 11.12(7)
Na3 Co4 Na7 O19 -71.61(8)
O5 Co4 Na7 N16 -144.0(4)
O15 Co4 Na7 N16 148.8(4)
O16 Co4 Na7 N16 84.1(4)
N8 Co4 Na7 N16 -43.0(4)
N7 Co4 Na7 N16 46.2(4)
O17 Co4 Na7 N16 -82.8(4)
Na8 Co4 Na7 N16 -145.6(4)
Na3 Co4 Na7 N16 131.7(4)
O5 Co4 Na7 O15 67.21(11)
O16 Co4 Na7 O15 -64.70(12)
N8 Co4 Na7 O15 168.18(13)
N7 Co4 Na7 O15 -102.59(12)
O17 Co4 Na7 O15 128.37(13)
Na8 Co4 Na7 O15 65.65(9)
Na3 Co4 Na7 O15 -17.09(10)
O5 Co4 Na7 Cl7 -165.52(7)
O15 Co4 Na7 Cl7 127.27(10)
O16 Co4 Na7 Cl7 62.57(9)
N8 Co4 Na7 Cl7 -64.55(9)
N7 Co4 Na7 Cl7 24.68(8)
O17 Co4 Na7 Cl7 -104.36(10)
Na8 Co4 Na7 Cl7 -167.08(5)
Na3 Co4 Na7 Cl7 110.18(4)
O5 Co4 Na7 Na8 1.56(8)
O15 Co4 Na7 Na8 -65.65(9)
O16 Co4 Na7 Na8 -130.34(9)
N8 Co4 Na7 Na8 102.53(9)
N7 Co4 Na7 Na8 -168.23(8)
O17 Co4 Na7 Na8 62.73(9)
Na3 Co4 Na7 Na8 -82.74(4)
O5 Co4 Na7 P3 80.17(7)
O15 Co4 Na7 P3 12.96(9)
O16 Co4 Na7 P3 -51.74(9)
N8 Co4 Na7 P3 -178.86(9)
N7 Co4 Na7 P3 -89.63(8)
O17 Co4 Na7 P3 141.33(10)
Na8 Co4 Na7 P3 78.60(4)
Na3 Co4 Na7 P3 -4.13(4)
O5 Co4 Na8 O2 -41.48(11)
O15 Co4 Na8 O2 -168.36(12)
O16 Co4 Na8 O2 -103.79(13)
N8 Co4 Na8 O2 50.07(12)
N7 Co4 Na8 O2 154.19(13)
O17 Co4 Na8 O2 83.82(11)
Na7 Co4 Na8 O2 136.73(9)
Na3 Co4 Na8 O2 -101.43(9)
O5 Co4 Na8 O20 90.27(13)
O15 Co4 Na8 O20 -36.60(12)
O16 Co4 Na8 O20 27.97(16)
N8 Co4 Na8 O20 -178.17(13)
N7 Co4 Na8 O20 -74.05(16)
O17 Co4 Na8 O20 -144.42(14)
Na7 Co4 Na8 O20 -91.51(11)
Na3 Co4 Na8 O20 30.33(11)
O5 Co4 Na8 O17 -125.31(11)
O15 Co4 Na8 O17 107.82(11)
O16 Co4 Na8 O17 172.38(12)
N8 Co4 Na8 O17 -33.75(12)
N7 Co4 Na8 O17 70.37(14)
Na7 Co4 Na8 O17 52.91(8)
Na3 Co4 Na8 O17 174.75(8)
O15 Co4 Na8 O5 -126.87(11)
O16 Co4 Na8 O5 -62.31(13)
N8 Co4 Na8 O5 91.55(12)
N7 Co4 Na8 O5 -164.32(14)
O17 Co4 Na8 O5 125.31(11)
Na7 Co4 Na8 O5 178.22(9)
Na3 Co4 Na8 O5 -59.94(8)
O5 Co4 Na8 O19 171.45(11)
O15 Co4 Na8 O19 44.58(10)
O16 Co4 Na8 O19 109.14(12)
N8 Co4 Na8 O19 -96.99(11)
N7 Co4 Na8 O19 7.13(14)
O17 Co4 Na8 O19 -63.24(10)
Na7 Co4 Na8 O19 -10.33(7)
Na3 Co4 Na8 O19 111.51(7)
O5 Co4 Na8 O15 126.87(11)
O16 Co4 Na8 O15 64.56(13)
N8 Co4 Na8 O15 -141.57(12)
N7 Co4 Na8 O15 -37.45(14)
O17 Co4 Na8 O15 -107.82(11)
Na7 Co4 Na8 O15 -54.91(8)
Na3 Co4 Na8 O15 66.93(8)
O5 Co4 Na8 Na7 -178.22(9)
O15 Co4 Na8 Na7 54.91(8)
O16 Co4 Na8 Na7 119.47(11)
N8 Co4 Na8 Na7 -86.67(9)
N7 Co4 Na8 Na7 17.46(12)
O17 Co4 Na8 Na7 -52.91(8)
Na3 Co4 Na8 Na7 121.84(4)
O5 Co4 Na8 Co5 129.18(9)
O15 Co4 Na8 Co5 2.30(8)
O16 Co4 Na8 Co5 66.87(11)
N8 Co4 Na8 Co5 -139.27(10)
N7 Co4 Na8 Co5 -35.15(13)
O17 Co4 Na8 Co5 -105.52(8)
Na7 Co4 Na8 Co5 -52.61(4)
Na3 Co4 Na8 Co5 69.23(4)
O5 Co4 Na8 P4 59.18(9)
O15 Co4 Na8 P4 -67.70(9)
O16 Co4 Na8 P4 -3.13(13)
N8 Co4 Na8 P4 150.73(10)
N7 Co4 Na8 P4 -105.15(13)
O17 Co4 Na8 P4 -175.52(10)
Na7 Co4 Na8 P4 -122.61(7)
Na3 Co4 Na8 P4 -0.77(6)
O5 Co4 Na8 Co1 -5.14(8)
O15 Co4 Na8 Co1 -132.01(9)
O16 Co4 Na8 Co1 -67.45(11)
N8 Co4 Na8 Co1 86.41(10)
N7 Co4 Na8 Co1 -169.46(11)
O17 Co4 Na8 Co1 120.17(8)
Na7 Co4 Na8 Co1 173.08(5)
Na3 Co4 Na8 Co1 -65.09(4)
O17 Na7 Na8 O2 -46.15(15)
O19 Na7 Na8 O2 90.32(15)
N16 Na7 Na8 O2 61.3(2)
O15 Na7 Na8 O2 -153.28(15)
Cl7 Na7 Na8 O2 -86.31(15)
Co4 Na7 Na8 O2 -103.88(13)
P3 Na7 Na8 O2 -175.08(13)
O17 Na7 Na8 O20 -168.34(12)
O19 Na7 Na8 O20 -31.86(11)
N16 Na7 Na8 O20 -60.88(18)
O15 Na7 Na8 O20 84.54(10)
Cl7 Na7 Na8 O20 151.51(9)
Co4 Na7 Na8 O20 133.93(8)
P3 Na7 Na8 O20 62.74(7)
O19 Na7 Na8 O17 136.47(13)
N16 Na7 Na8 O17 107.46(19)
O15 Na7 Na8 O17 -107.12(12)
Cl7 Na7 Na8 O17 -40.15(11)
Co4 Na7 Na8 O17 -57.73(9)
P3 Na7 Na8 O17 -128.92(10)
O17 Na7 Na8 O5 56.52(11)
O19 Na7 Na8 O5 -167.01(11)
N16 Na7 Na8 O5 163.98(16)
O15 Na7 Na8 O5 -50.60(10)
Cl7 Na7 Na8 O5 16.37(10)
Co4 Na7 Na8 O5 -1.21(6)
P3 Na7 Na8 O5 -72.40(7)
O17 Na7 Na8 O19 -136.47(13)
N16 Na7 Na8 O19 -29.01(17)
O15 Na7 Na8 O19 116.41(11)
Cl7 Na7 Na8 O19 -176.63(12)
Co4 Na7 Na8 O19 165.80(9)
P3 Na7 Na8 O19 94.61(9)
O17 Na7 Na8 O15 107.12(12)
O19 Na7 Na8 O15 -116.41(11)
N16 Na7 Na8 O15 -145.42(18)
Cl7 Na7 Na8 O15 66.97(10)
Co4 Na7 Na8 O15 49.39(7)
P3 Na7 Na8 O15 -21.80(7)
O17 Na7 Na8 Co4 57.73(9)
O19 Na7 Na8 Co4 -165.80(9)
N16 Na7 Na8 Co4 165.19(16)
O15 Na7 Na8 Co4 -49.39(7)
Cl7 Na7 Na8 Co4 17.58(7)
P3 Na7 Na8 Co4 -71.19(3)
O17 Na7 Na8 Co5 -170.38(10)
O19 Na7 Na8 Co5 -33.91(8)
N16 Na7 Na8 Co5 -62.93(16)
O15 Na7 Na8 Co5 82.49(8)
Cl7 Na7 Na8 Co5 149.46(7)
Co4 Na7 Na8 Co5 131.89(4)
P3 Na7 Na8 Co5 60.69(3)
O17 Na7 Na8 P4 -174.84(11)
O19 Na7 Na8 P4 -38.36(10)
N16 Na7 Na8 P4 -67.38(17)
O15 Na7 Na8 P4 78.04(9)
Cl7 Na7 Na8 P4 145.01(6)
Co4 Na7 Na8 P4 127.43(7)
P3 Na7 Na8 P4 56.24(6)
O17 Na7 Na8 Co1 9.5(3)
O19 Na7 Na8 Co1 146.0(4)
N16 Na7 Na8 Co1 117.0(3)
O15 Na7 Na8 Co1 -97.6(3)
Cl7 Na7 Na8 Co1 -30.6(4)
Co4 Na7 Na8 Co1 -48.2(3)
P3 Na7 Na8 Co1 -119.4(3)
O14 Co5 Na8 O2 142.57(11)
O20 Co5 Na8 O2 34.05(12)
O18 Co5 Na8 O2 65.90(13)
O19 Co5 Na8 O2 -105.76(13)
N10 Co5 Na8 O2 -62.08(12)
N9 Co5 Na8 O2 -142.9(2)
Na5 Co5 Na8 O2 98.31(9)
O14 Co5 Na8 O20 108.51(11)
O18 Co5 Na8 O20 31.84(13)
O19 Co5 Na8 O20 -139.81(13)
N10 Co5 Na8 O20 -96.14(12)
N9 Co5 Na8 O20 -177.0(2)
Na5 Co5 Na8 O20 64.26(9)
O14 Co5 Na8 O17 -82.27(11)
O20 Co5 Na8 O17 169.22(13)
O18 Co5 Na8 O17 -158.94(12)
O19 Co5 Na8 O17 29.41(12)
N10 Co5 Na8 O17 73.08(12)
N9 Co5 Na8 O17 -7.7(2)
Na5 Co5 Na8 O17 -126.52(9)
O14 Co5 Na8 O5 18.31(11)
O20 Co5 Na8 O5 -90.20(13)
O18 Co5 Na8 O5 -58.36(14)
O19 Co5 Na8 O5 129.98(14)
N10 Co5 Na8 O5 173.66(12)
N9 Co5 Na8 O5 92.8(2)
Na5 Co5 Na8 O5 -25.95(10)
O14 Co5 Na8 O19 -111.67(11)
O20 Co5 Na8 O19 139.81(13)
O18 Co5 Na8 O19 171.66(13)
N10 Co5 Na8 O19 43.67(12)
N9 Co5 Na8 O19 -37.1(2)
Na5 Co5 Na8 O19 -155.93(9)
O14 Co5 Na8 O15 -26.15(8)
O20 Co5 Na8 O15 -134.66(11)
O18 Co5 Na8 O15 -102.82(11)
O19 Co5 Na8 O15 85.53(10)
N10 Co5 Na8 O15 129.20(10)
N9 Co5 Na8 O15 48.4(2)
Na5 Co5 Na8 O15 -70.40(6)
O14 Co5 Na8 Co4 -27.76(7)
O20 Co5 Na8 Co4 -136.27(10)
O18 Co5 Na8 Co4 -104.43(10)
O19 Co5 Na8 Co4 83.91(10)
N10 Co5 Na8 Co4 127.59(9)
N9 Co5 Na8 Co4 46.8(2)
Na5 Co5 Na8 Co4 -72.02(5)
O14 Co5 Na8 Na7 -74.61(7)
O20 Co5 Na8 Na7 176.87(10)
O18 Co5 Na8 Na7 -151.28(10)
O19 Co5 Na8 Na7 37.06(9)
N10 Co5 Na8 Na7 80.73(8)
N9 Co5 Na8 Na7 -0.1(2)
Na5 Co5 Na8 Na7 -118.87(4)
O14 Co5 Na8 P4 101.49(6)
O20 Co5 Na8 P4 -7.02(9)
O18 Co5 Na8 P4 24.82(10)
O19 Co5 Na8 P4 -146.83(9)
N10 Co5 Na8 P4 -103.16(8)
N9 Co5 Na8 P4 176.0(2)
Na5 Co5 Na8 P4 57.24(3)
O14 Co5 Na8 Co1 105.40(7)
O20 Co5 Na8 Co1 -3.12(9)
O18 Co5 Na8 Co1 28.73(11)
O19 Co5 Na8 Co1 -142.93(10)
N10 Co5 Na8 Co1 -99.25(8)
N9 Co5 Na8 Co1 179.9(2)
Na5 Co5 Na8 Co1 61.14(4)
O21 Co1 Na8 O2 -131.90(12)
O3 Co1 Na8 O2 133.25(12)
N1 Co1 Na8 O2 -41.04(18)
N2 Co1 Na8 O2 43.83(13)
O1 Co1 Na8 O2 179.54(17)
Na2 Co1 Na8 O2 -178.48(11)
Na1 Co1 Na8 O2 119.76(11)
O21 Co1 Na8 O20 -20.21(9)
O3 Co1 Na8 O20 -115.05(9)
O2 Co1 Na8 O20 111.69(13)
N1 Co1 Na8 O20 70.65(15)
N2 Co1 Na8 O20 155.52(9)
O1 Co1 Na8 O20 -68.76(15)
Na2 Co1 Na8 O20 -66.79(7)
Na1 Co1 Na8 O20 -128.54(7)
O21 Co1 Na8 O17 170.19(12)
O3 Co1 Na8 O17 75.34(11)
O2 Co1 Na8 O17 -57.91(14)
N1 Co1 Na8 O17 -98.95(17)
N2 Co1 Na8 O17 -14.08(12)
O1 Co1 Na8 O17 121.63(16)
Na2 Co1 Na8 O17 123.61(10)
Na1 Co1 Na8 O17 61.86(11)
O21 Co1 Na8 O5 112.98(9)
O3 Co1 Na8 O5 18.14(8)
O2 Co1 Na8 O5 -115.12(12)
N1 Co1 Na8 O5 -156.16(15)
N2 Co1 Na8 O5 -71.29(9)
O1 Co1 Na8 O5 64.43(15)
Na2 Co1 Na8 O5 66.40(7)
Na1 Co1 Na8 O5 4.65(7)
O21 Co1 Na8 O19 -58.07(13)
O3 Co1 Na8 O19 -152.92(13)
O2 Co1 Na8 O19 73.83(15)
N1 Co1 Na8 O19 32.79(19)
N2 Co1 Na8 O19 117.66(13)
O1 Co1 Na8 O19 -106.63(17)
Na2 Co1 Na8 O19 -104.66(12)
Na1 Co1 Na8 O19 -166.41(11)
O21 Co1 Na8 O15 72.52(11)
O3 Co1 Na8 O15 -22.33(11)
O2 Co1 Na8 O15 -155.58(15)
N1 Co1 Na8 O15 163.38(16)
N2 Co1 Na8 O15 -111.75(12)
O1 Co1 Na8 O15 23.96(18)
Na2 Co1 Na8 O15 25.94(10)
Na1 Co1 Na8 O15 -35.82(11)
O21 Co1 Na8 Co4 116.57(7)
O3 Co1 Na8 Co4 21.73(7)
O2 Co1 Na8 Co4 -111.52(11)
N1 Co1 Na8 Co4 -152.56(14)
N2 Co1 Na8 Co4 -67.69(8)
O1 Co1 Na8 Co4 68.02(14)
Na2 Co1 Na8 Co4 69.99(4)
Na1 Co1 Na8 Co4 8.24(6)
O21 Co1 Na8 Na7 161.8(3)
O3 Co1 Na8 Na7 67.0(3)
O2 Co1 Na8 Na7 -66.3(3)
N1 Co1 Na8 Na7 -107.3(4)
N2 Co1 Na8 Na7 -22.5(3)
O1 Co1 Na8 Na7 113.3(4)
Na2 Co1 Na8 Na7 115.2(3)
Na1 Co1 Na8 Na7 53.5(3)
O21 Co1 Na8 Co5 -18.26(7)
O3 Co1 Na8 Co5 -113.11(7)
O2 Co1 Na8 Co5 113.64(11)
N1 Co1 Na8 Co5 72.60(15)
N2 Co1 Na8 Co5 157.47(8)
O1 Co1 Na8 Co5 -66.82(14)
Na2 Co1 Na8 Co5 -64.84(4)
Na1 Co1 Na8 Co5 -126.60(4)
O21 Co1 Na8 P4 -14.29(6)
O3 Co1 Na8 P4 -109.13(7)
O2 Co1 Na8 P4 117.62(11)
N1 Co1 Na8 P4 76.58(14)
N2 Co1 Na8 P4 161.44(7)
O1 Co1 Na8 P4 -62.84(14)
Na2 Co1 Na8 P4 -60.87(3)
Na1 Co1 Na8 P4 -122.62(4)
O6 Na1 Cl2 C6 -84.4(3)
O1 Na1 Cl2 C6 65.21(15)
O3 Na1 Cl2 C6 -8.66(15)
N13 Na1 Cl2 C6 179.60(16)
Na2 Na1 Cl2 C6 25.46(15)
Co1 Na1 Cl2 C6 25.53(13)
P1 Na1 Cl2 C6 -32.37(13)
O7 Na4 Cl5 C33 -93.6(3)
O12 Na4 Cl5 C33 65.70(14)
N14 Na4 Cl5 C33 179.98(16)
O9 Na4 Cl5 C33 -10.61(14)
Co3 Na4 Cl5 C33 25.72(12)
Na3 Na4 Cl5 C33 23.55(15)
P2 Na4 Cl5 C33 -33.79(12)
O17 Na7 Cl7 C49 -79.97(16)
O19 Na7 Cl7 C49 170.3(13)
N16 Na7 Cl7 C49 150.23(17)
O15 Na7 Cl7 C49 -4.94(16)
Na8 Na7 Cl7 C49 -51.03(16)
Co4 Na7 Cl7 C49 -36.22(14)
P3 Na7 Cl7 C49 20.27(14)
O18 Na6 Cl12 C80 86.5(2)
O22 Na6 Cl12 C80 17.19(14)
O23 Na6 Cl12 C80 -60.55(15)
N15 Na6 Cl12 C80 -141.99(16)
Na5 Na6 Cl12 C80 -7.81(16)
Co6 Na6 Cl12 C80 -20.01(13)
P4 Na6 Cl12 C80 38.68(13)
O6 Na1 P1 O5 -143.29(17)
O1 Na1 P1 O5 -52.74(18)
O3 Na1 P1 O5 -49.9(2)
N13 Na1 P1 O5 123.4(2)
Cl2 Na1 P1 O5 48.49(16)
Na2 Na1 P1 O5 -90.52(16)
Co1 Na1 P1 O5 -26.78(16)
O6 Na1 P1 O4 15.97(11)
O1 Na1 P1 O4 106.52(11)
O3 Na1 P1 O4 109.41(16)
N13 Na1 P1 O4 -77.3(2)
Cl2 Na1 P1 O4 -152.24(9)
Na2 Na1 P1 O4 68.75(9)
Co1 Na1 P1 O4 132.49(9)
O6 Na1 P1 O3 -93.44(15)
O1 Na1 P1 O3 -2.89(14)
N13 Na1 P1 O3 173.3(2)
Cl2 Na1 P1 O3 98.34(14)
Na2 Na1 P1 O3 -40.66(13)
Co1 Na1 P1 O3 23.08(13)
O6 Na1 P1 C11 119.77(13)
O1 Na1 P1 C11 -149.68(14)
O3 Na1 P1 C11 -146.80(18)
N13 Na1 P1 C11 26.5(2)
Cl2 Na1 P1 C11 -48.45(12)
Na2 Na1 P1 C11 172.54(12)
Co1 Na1 P1 C11 -123.72(12)
O6 Na1 P1 Na3 1.63(8)
O1 Na1 P1 Na3 92.18(8)
O3 Na1 P1 Na3 95.07(14)
N13 Na1 P1 Na3 -91.63(18)
Cl2 Na1 P1 Na3 -166.58(4)
Na2 Na1 P1 Na3 54.41(6)
Co1 Na1 P1 Na3 118.15(5)
O16 Na3 P1 O5 -47.73(11)
O4 Na3 P1 O5 -174.59(19)
O13 Na3 P1 O5 37.23(11)
O12 Na3 P1 O5 -172.8(12)
O9 Na3 P1 O5 114.04(11)
O7 Na3 P1 O5 -171.86(11)
Co3 Na3 P1 O5 74.01(10)
Na4 Na3 P1 O5 161.05(11)
Co2 Na3 P1 O5 167.92(9)
Co4 Na3 P1 O5 -18.55(9)
O16 Na3 P1 O4 126.86(17)
O13 Na3 P1 O4 -148.17(17)
O12 Na3 P1 O4 1.8(12)
O9 Na3 P1 O4 -71.37(16)
O7 Na3 P1 O4 2.74(16)
Co3 Na3 P1 O4 -111.40(17)
Na4 Na3 P1 O4 -24.36(16)
Co2 Na3 P1 O4 -17.49(15)
Co4 Na3 P1 O4 156.04(16)
O16 Na3 P1 O3 -157.58(12)
O4 Na3 P1 O3 75.56(19)
O13 Na3 P1 O3 -72.62(13)
O12 Na3 P1 O3 77.3(12)
O9 Na3 P1 O3 4.18(13)
O7 Na3 P1 O3 78.29(12)
Co3 Na3 P1 O3 -35.84(13)
Na4 Na3 P1 O3 51.20(12)
Co2 Na3 P1 O3 58.07(10)
Co4 Na3 P1 O3 -128.40(11)
O16 Na3 P1 C11 56.89(15)
O4 Na3 P1 C11 -70.0(2)
O13 Na3 P1 C11 141.85(15)
O12 Na3 P1 C11 -68.2(12)
O9 Na3 P1 C11 -141.34(15)
O7 Na3 P1 C11 -67.24(15)
Co3 Na3 P1 C11 178.63(14)
Na4 Na3 P1 C11 -94.33(15)
Co2 Na3 P1 C11 -87.46(14)
Co4 Na3 P1 C11 86.07(14)
O16 Na3 P1 Na1 152.87(7)
O4 Na3 P1 Na1 26.01(16)
O13 Na3 P1 Na1 -122.16(8)
O12 Na3 P1 Na1 27.8(12)
O9 Na3 P1 Na1 -45.36(8)
O7 Na3 P1 Na1 28.75(8)
Co3 Na3 P1 Na1 -85.38(7)
Na4 Na3 P1 Na1 1.65(9)
Co2 Na3 P1 Na1 8.52(5)
Co4 Na3 P1 Na1 -177.94(5)
O7 Na4 P2 O10 -134.87(17)
O12 Na4 P2 O10 -46.44(18)
N14 Na4 P2 O10 129.0(2)
O9 Na4 P2 O10 -38.4(2)
Cl5 Na4 P2 O10 58.95(17)
Co3 Na4 P2 O10 -18.02(17)
Na3 Na4 P2 O10 -82.66(17)
O7 Na4 P2 O8 17.45(11)
O12 Na4 P2 O8 105.88(11)
N14 Na4 P2 O8 -78.7(2)
O9 Na4 P2 O8 113.92(16)
Cl5 Na4 P2 O8 -148.73(9)
Co3 Na4 P2 O8 134.30(9)
Na3 Na4 P2 O8 69.66(9)
O7 Na4 P2 O9 -96.47(15)
O12 Na4 P2 O9 -8.04(15)
N14 Na4 P2 O9 167.4(2)
Cl5 Na4 P2 O9 97.35(14)
Co3 Na4 P2 O9 20.38(13)
Na3 Na4 P2 O9 -44.26(14)
O7 Na4 P2 C27 122.31(12)
O12 Na4 P2 C27 -149.26(12)
N14 Na4 P2 C27 26.2(2)
O9 Na4 P2 C27 -141.22(17)
Cl5 Na4 P2 C27 -43.87(10)
Co3 Na4 P2 C27 -120.84(10)
Na3 Na4 P2 C27 174.52(11)
O7 Na4 P2 Na2 2.35(8)
O12 Na4 P2 Na2 90.78(8)
N14 Na4 P2 Na2 -93.78(19)
O9 Na4 P2 Na2 98.82(14)
Cl5 Na4 P2 Na2 -163.83(4)
Co3 Na4 P2 Na2 119.20(5)
Na3 Na4 P2 Na2 54.56(5)
O24 Na2 P2 O10 -52.72(11)
O8 Na2 P2 O10 -177.52(18)
O3 Na2 P2 O10 109.61(11)
O1 Na2 P2 O10 -128(3)
O21 Na2 P2 O10 30.87(11)
O6 Na2 P2 O10 -174.96(11)
Co1 Na2 P2 O10 67.26(11)
Na1 Na2 P2 O10 160.01(11)
Co2 Na2 P2 O10 164.45(9)
Co6 Na2 P2 O10 -21.37(9)
O24 Na2 P2 O8 124.80(16)
O3 Na2 P2 O8 -72.88(16)
O1 Na2 P2 O8 50(3)
O21 Na2 P2 O8 -151.61(16)
O6 Na2 P2 O8 2.56(16)
Co1 Na2 P2 O8 -115.22(16)
Na1 Na2 P2 O8 -22.48(15)
Co2 Na2 P2 O8 -18.03(15)
Co6 Na2 P2 O8 156.14(15)
O24 Na2 P2 O9 -161.33(12)
O8 Na2 P2 O9 73.87(18)
O3 Na2 P2 O9 1.00(13)
O1 Na2 P2 O9 123(3)
O21 Na2 P2 O9 -77.74(13)
O6 Na2 P2 O9 76.43(12)
Co1 Na2 P2 O9 -41.35(13)
Na1 Na2 P2 O9 51.40(13)
Co2 Na2 P2 O9 55.84(11)
Co6 Na2 P2 O9 -129.98(11)
O24 Na2 P2 C27 49.81(14)
O8 Na2 P2 C27 -74.99(19)
O3 Na2 P2 C27 -147.86(13)
O1 Na2 P2 C27 -25(3)
O21 Na2 P2 C27 133.40(13)
O6 Na2 P2 C27 -72.43(14)
Co1 Na2 P2 C27 169.79(12)
Na1 Na2 P2 C27 -97.46(13)
Co2 Na2 P2 C27 -93.02(12)
Co6 Na2 P2 C27 81.16(12)
O24 Na2 P2 Na4 151.06(7)
O8 Na2 P2 Na4 26.26(15)
O3 Na2 P2 Na4 -46.61(9)
O1 Na2 P2 Na4 76(3)
O21 Na2 P2 Na4 -125.35(7)
O6 Na2 P2 Na4 28.82(8)
Co1 Na2 P2 Na4 -88.96(7)
Na1 Na2 P2 Na4 3.79(9)
Co2 Na2 P2 Na4 8.23(5)
Co6 Na2 P2 Na4 -177.59(5)
O17 Na7 P3 O13 49.59(19)
O19 Na7 P3 O13 136.68(17)
N16 Na7 P3 O13 -141.2(2)
O15 Na7 P3 O13 42.8(2)
Cl7 Na7 P3 O13 -45.30(17)
Na8 Na7 P3 O13 85.83(17)
Co4 Na7 P3 O13 22.74(16)
O17 Na7 P3 O14 -106.87(11)
O19 Na7 P3 O14 -19.78(11)
N16 Na7 P3 O14 62.35(16)
O15 Na7 P3 O14 -113.64(16)
Cl7 Na7 P3 O14 158.24(9)
Na8 Na7 P3 O14 -70.63(9)
Co4 Na7 P3 O14 -133.72(9)
O17 Na7 P3 O15 6.77(15)
O19 Na7 P3 O15 93.86(15)
N16 Na7 P3 O15 176.0(2)
Cl7 Na7 P3 O15 -88.12(14)
Na8 Na7 P3 O15 43.01(14)
Co4 Na7 P3 O15 -20.07(13)
O17 Na7 P3 C43 147.79(14)
O19 Na7 P3 C43 -125.12(13)
N16 Na7 P3 C43 -42.99(18)
O15 Na7 P3 C43 141.02(18)
Cl7 Na7 P3 C43 52.90(12)
Na8 Na7 P3 C43 -175.97(12)
Co4 Na7 P3 C43 120.94(11)
O17 Na7 P3 Na5 -90.09(9)
O19 Na7 P3 Na5 -2.99(9)
N16 Na7 P3 Na5 79.13(15)
O15 Na7 P3 Na5 -96.86(14)
Cl7 Na7 P3 Na5 175.02(4)
Na8 Na7 P3 Na5 -53.85(5)
Co4 Na7 P3 Na5 -116.93(4)
O11 Na5 P3 O13 51.77(10)
O10 Na5 P3 O13 -36.55(11)
O14 Na5 P3 O13 172.25(17)
O23 Na5 P3 O13 89.9(10)
O18 Na5 P3 O13 173.14(11)
O22 Na5 P3 O13 -113.45(11)
Co6 Na5 P3 O13 -71.67(10)
Na6 Na5 P3 O13 -161.70(10)
Co5 Na5 P3 O13 -167.45(9)
Co3 Na5 P3 O13 20.08(9)
O11 Na5 P3 O14 -120.48(15)
O10 Na5 P3 O14 151.20(16)
O23 Na5 P3 O14 -82.3(10)
O18 Na5 P3 O14 0.90(15)
O22 Na5 P3 O14 74.30(15)
Co6 Na5 P3 O14 116.08(15)
Na6 Na5 P3 O14 26.05(15)
Co5 Na5 P3 O14 20.30(14)
Co3 Na5 P3 O14 -152.17(14)
O11 Na5 P3 O15 160.18(12)
O10 Na5 P3 O15 71.86(13)
O14 Na5 P3 O15 -79.34(18)
O23 Na5 P3 O15 -161.7(9)
O18 Na5 P3 O15 -78.44(12)
O22 Na5 P3 O15 -5.04(13)
Co6 Na5 P3 O15 36.74(13)
Na6 Na5 P3 O15 -53.29(13)
Co5 Na5 P3 O15 -59.04(11)
Co3 Na5 P3 O15 128.49(11)
O11 Na5 P3 C43 -51.30(15)
O10 Na5 P3 C43 -139.62(15)
O14 Na5 P3 C43 69.2(2)
O23 Na5 P3 C43 -13.1(10)
O18 Na5 P3 C43 70.07(16)
O22 Na5 P3 C43 143.48(15)
Co6 Na5 P3 C43 -174.74(14)
Na6 Na5 P3 C43 95.23(15)
Co5 Na5 P3 C43 89.48(14)
Co3 Na5 P3 C43 -83.00(14)
O11 Na5 P3 Na7 -150.05(7)
O10 Na5 P3 Na7 121.63(7)
O14 Na5 P3 Na7 -29.57(14)
O23 Na5 P3 Na7 -111.9(10)
O18 Na5 P3 Na7 -28.67(8)
O22 Na5 P3 Na7 44.73(8)
Co6 Na5 P3 Na7 86.51(7)
Na6 Na5 P3 Na7 -3.52(9)
Co5 Na5 P3 Na7 -9.27(5)
Co3 Na5 P3 Na7 178.26(5)
O18 Na6 P4 O21 140.83(15)
O22 Na6 P4 O21 42.3(2)
O23 Na6 P4 O21 53.56(16)
N15 Na6 P4 O21 -60.9(4)
Cl12 Na6 P4 O21 -58.89(15)
Na5 Na6 P4 O21 88.72(15)
Co6 Na6 P4 O21 21.89(14)
O18 Na6 P4 O20 -11.04(11)
O22 Na6 P4 O20 -109.59(17)
O23 Na6 P4 O20 -98.31(11)
N15 Na6 P4 O20 147.2(3)
Cl12 Na6 P4 O20 149.24(9)
Na5 Na6 P4 O20 -63.15(9)
Co6 Na6 P4 O20 -129.98(9)
O18 Na6 P4 O22 98.55(16)
O23 Na6 P4 O22 11.28(15)
N15 Na6 P4 O22 -103.2(4)
Cl12 Na6 P4 O22 -101.17(15)
Na5 Na6 P4 O22 46.44(15)
Co6 Na6 P4 O22 -20.39(14)
O18 Na6 P4 C69 -114.54(13)
O22 Na6 P4 C69 146.91(19)
O23 Na6 P4 C69 158.19(13)
N15 Na6 P4 C69 43.7(3)
Cl12 Na6 P4 C69 45.74(11)
Na5 Na6 P4 C69 -166.65(11)
Co6 Na6 P4 C69 126.52(11)
O18 Na6 P4 Na8 1.26(8)
O22 Na6 P4 Na8 -97.29(15)
O23 Na6 P4 Na8 -86.01(8)
N15 Na6 P4 Na8 159.5(3)
Cl12 Na6 P4 Na8 161.54(5)
Na5 Na6 P4 Na8 -50.85(6)
Co6 Na6 P4 Na8 -117.68(5)
O2 Na8 P4 O21 48.92(11)
O20 Na8 P4 O21 -177.40(18)
O17 Na8 P4 O21 152.5(9)
O5 Na8 P4 O21 -33.32(11)
O19 Na8 P4 O21 173.49(11)
O15 Na8 P4 O21 -111.40(11)
Co4 Na8 P4 O21 -69.81(10)
Na7 Na8 P4 O21 -160.54(10)
Co5 Na8 P4 O21 -165.57(9)
Co1 Na8 P4 O21 18.67(8)
O2 Na8 P4 O20 -133.68(17)
O17 Na8 P4 O20 -30.1(9)
O5 Na8 P4 O20 144.08(17)
O19 Na8 P4 O20 -9.11(16)
O15 Na8 P4 O20 66.00(16)
Co4 Na8 P4 O20 107.59(16)
Na7 Na8 P4 O20 16.86(16)
Co5 Na8 P4 O20 11.82(15)
Co1 Na8 P4 O20 -163.93(16)
O2 Na8 P4 O22 159.10(12)
O20 Na8 P4 O22 -67.22(19)
O17 Na8 P4 O22 -97.3(9)
O5 Na8 P4 O22 76.86(13)
O19 Na8 P4 O22 -76.33(13)
O15 Na8 P4 O22 -1.21(13)
Co4 Na8 P4 O22 40.37(13)
Na7 Na8 P4 O22 -50.36(13)
Co5 Na8 P4 O22 -55.39(11)
Co1 Na8 P4 O22 128.86(11)
O2 Na8 P4 C69 -56.74(13)
O20 Na8 P4 C69 76.94(19)
O17 Na8 P4 C69 46.8(9)
O5 Na8 P4 C69 -138.98(13)
O19 Na8 P4 C69 67.83(14)
O15 Na8 P4 C69 142.95(13)
Co4 Na8 P4 C69 -175.47(12)
Na7 Na8 P4 C69 93.80(13)
Co5 Na8 P4 C69 88.77(12)
Co1 Na8 P4 C69 -86.98(12)
O2 Na8 P4 Na6 -155.98(7)
O20 Na8 P4 Na6 -22.30(16)
O17 Na8 P4 Na6 -52.4(9)
O5 Na8 P4 Na6 121.78(7)
O19 Na8 P4 Na6 -31.41(8)
O15 Na8 P4 Na6 43.71(9)
Co4 Na8 P4 Na6 85.29(7)
Na7 Na8 P4 Na6 -5.44(9)
Co5 Na8 P4 Na6 -10.47(5)
Co1 Na8 P4 Na6 173.78(5)
O21 Co1 O1 C5 105.6(2)
O3 Co1 O1 C5 -162.4(2)
O2 Co1 O1 C5 -30.3(6)
N1 Co1 O1 C5 -2.05(19)
N2 Co1 O1 C5 -76.8(2)
Na2 Co1 O1 C5 148.8(2)
Na1 Co1 O1 C5 -125.8(2)
Na8 Co1 O1 C5 151.27(17)
O21 Co1 O1 Na1 -128.55(9)
O3 Co1 O1 Na1 -36.54(8)
O2 Co1 O1 Na1 95.5(5)
N1 Co1 O1 Na1 123.78(13)
N2 Co1 O1 Na1 49.06(11)
Na2 Co1 O1 Na1 -85.36(8)
Na8 Co1 O1 Na1 -82.90(15)
O21 Co1 O1 Na2 -43.19(8)
O3 Co1 O1 Na2 48.82(8)
O2 Co1 O1 Na2 -179(27)
N1 Co1 O1 Na2 -150.86(12)
N2 Co1 O1 Na2 134.41(9)
Na1 Co1 O1 Na2 85.36(8)
Na8 Co1 O1 Na2 2.46(17)
O6 Na1 O1 C5 -160.2(3)
O3 Na1 O1 C5 122.7(3)
N13 Na1 O1 C5 -53.8(3)
Cl2 Na1 O1 C5 27.1(3)
Na2 Na1 O1 C5 170.9(3)
Co1 Na1 O1 C5 91.2(3)
P1 Na1 O1 C5 123.9(3)
O6 Na1 O1 Co1 108.60(9)
O3 Na1 O1 Co1 31.49(7)
N13 Na1 O1 Co1 -145.03(11)
Cl2 Na1 O1 Co1 -64.10(7)
Na2 Na1 O1 Co1 79.66(7)
P1 Na1 O1 Co1 32.70(7)
O6 Na1 O1 Na2 28.95(9)
O3 Na1 O1 Na2 -48.17(7)
N13 Na1 O1 Na2 135.31(11)
Cl2 Na1 O1 Na2 -143.75(6)
Co1 Na1 O1 Na2 -79.66(7)
P1 Na1 O1 Na2 -46.95(7)
O24 Na2 O1 C5 45.4(4)
O8 Na2 O1 C5 166.8(4)
O3 Na2 O1 C5 -116.8(4)
O21 Na2 O1 C5 -38.7(4)
O6 Na2 O1 C5 167.4(4)
Co1 Na2 O1 C5 -74.6(4)
Na1 Na2 O1 C5 -166.1(5)
Co2 Na2 O1 C5 -173.1(4)
P2 Na2 O1 C5 120(3)
Co6 Na2 O1 C5 14.7(5)
O24 Na2 O1 Co1 119.94(8)
O8 Na2 O1 Co1 -118.6(2)
O3 Na2 O1 Co1 -42.25(7)
O21 Na2 O1 Co1 35.84(7)
O6 Na2 O1 Co1 -118.07(8)
Na1 Na2 O1 Co1 -91.60(9)
Co2 Na2 O1 Co1 -98.53(7)
P2 Na2 O1 Co1 -165(3)
Co6 Na2 O1 Co1 89.28(8)
O24 Na2 O1 Na1 -148.47(9)
O8 Na2 O1 Na1 -27.0(3)
O3 Na2 O1 Na1 49.35(8)
O21 Na2 O1 Na1 127.43(9)
O6 Na2 O1 Na1 -26.47(8)
Co1 Na2 O1 Na1 91.60(9)
Co2 Na2 O1 Na1 -6.93(10)
P2 Na2 O1 Na1 -74(3)
Co6 Na2 O1 Na1 -179.12(6)
O21 Co1 O2 C10 175.93(18)
O3 Co1 O2 C10 81.45(19)
N1 Co1 O2 C10 -74.9(2)
N2 Co1 O2 C10 0.99(18)
O1 Co1 O2 C10 -48.8(6)
Na2 Co1 O2 C10 132.24(17)
Na1 Co1 O2 C10 36.4(2)
Na8 Co1 O2 C10 130.0(2)
O21 Co1 O2 Na8 45.93(11)
O3 Co1 O2 Na8 -48.56(12)
N1 Co1 O2 Na8 155.14(11)
N2 Co1 O2 Na8 -129.02(13)
O1 Co1 O2 Na8 -179(27)
Na2 Co1 O2 Na8 2.23(16)
Na1 Co1 O2 Na8 -93.61(11)
O20 Na8 O2 C10 -175.9(2)
O17 Na8 O2 C10 24.3(3)
O5 Na8 O2 C10 -52.0(2)
O19 Na8 O2 C10 114.6(2)
O15 Na8 O2 C10 -49.6(4)
Co4 Na8 O2 C10 -26.0(3)
Na7 Na8 O2 C10 56.1(3)
Co5 Na8 O2 C10 164.1(2)
P4 Na8 O2 C10 -160.7(2)
Co1 Na8 O2 C10 -111.0(3)
O20 Na8 O2 Co1 -64.99(11)
O17 Na8 O2 Co1 135.26(10)
O5 Na8 O2 Co1 58.97(11)
O19 Na8 O2 Co1 -134.42(11)
O15 Na8 O2 Co1 61.3(3)
Co4 Na8 O2 Co1 84.98(11)
Na7 Na8 O2 Co1 167.02(8)
Co5 Na8 O2 Co1 -84.95(11)
P4 Na8 O2 Co1 -49.75(8)
O5 P1 O3 Co1 20.5(2)
O4 P1 O3 Co1 148.40(16)
C11 P1 O3 Co1 -96.6(2)
Na1 P1 O3 Co1 -129.7(2)
Na3 P1 O3 Co1 113.36(16)
O5 P1 O3 Na2 -106.24(15)
O4 P1 O3 Na2 21.64(18)
C11 P1 O3 Na2 136.62(16)
Na1 P1 O3 Na2 103.58(18)
Na3 P1 O3 Na2 -13.40(18)
O5 P1 O3 Na1 150.19(12)
O4 P1 O3 Na1 -81.94(15)
C11 P1 O3 Na1 33.05(17)
Na3 P1 O3 Na1 -116.97(10)
O21 Co1 O3 P1 -100.36(18)
O2 Co1 O3 P1 -0.5(2)
N1 Co1 O3 P1 146.64(18)
N2 Co1 O3 P1 60.97(19)
O1 Co1 O3 P1 171.56(19)
Na2 Co1 O3 P1 -139.2(2)
Na1 Co1 O3 P1 136.6(2)
Na8 Co1 O3 P1 -28.43(17)
O21 Co1 O3 Na2 38.86(8)
O2 Co1 O3 Na2 138.68(8)
N1 Co1 O3 Na2 -74.14(15)
N2 Co1 O3 Na2 -159.80(9)
O1 Co1 O3 Na2 -49.22(8)
Na1 Co1 O3 Na2 -84.13(8)
Na8 Co1 O3 Na2 110.79(6)
O21 Co1 O3 Na1 122.99(9)
O2 Co1 O3 Na1 -137.19(8)
N1 Co1 O3 Na1 9.99(17)
N2 Co1 O3 Na1 -75.67(10)
O1 Co1 O3 Na1 34.92(8)
Na2 Co1 O3 Na1 84.13(8)
Na8 Co1 O3 Na1 -165.08(8)
O24 Na2 O3 P1 122.7(3)
O8 Na2 O3 P1 -9.54(16)
O1 Na2 O3 P1 -166.48(16)
O21 Na2 O3 P1 112.86(15)
O6 Na2 O3 P1 -77.33(14)
Co1 Na2 O3 P1 145.63(18)
Na1 Na2 O3 P1 -119.70(16)
Co2 Na2 O3 P1 -34.39(13)
P2 Na2 O3 P1 12.03(16)
Co6 Na2 O3 P1 75.07(17)
O24 Na2 O3 Co1 -22.9(3)
O8 Na2 O3 Co1 -155.16(8)
O1 Na2 O3 Co1 47.90(7)
O21 Na2 O3 Co1 -32.77(7)
O6 Na2 O3 Co1 137.04(8)
Na1 Na2 O3 Co1 94.67(8)
Co2 Na2 O3 Co1 179.98(7)
P2 Na2 O3 Co1 -133.59(6)
Co6 Na2 O3 Co1 -70.55(10)
O24 Na2 O3 Na1 -117.6(3)
O8 Na2 O3 Na1 110.17(8)
O1 Na2 O3 Na1 -46.77(8)
O21 Na2 O3 Na1 -127.44(8)
O6 Na2 O3 Na1 42.37(7)
Co1 Na2 O3 Na1 -94.67(8)
Co2 Na2 O3 Na1 85.31(6)
P2 Na2 O3 Na1 131.73(6)
Co6 Na2 O3 Na1 -165.22(7)
O6 Na1 O3 P1 81.06(14)
O1 Na1 O3 P1 177.00(15)
N13 Na1 O3 P1 -23.0(8)
Cl2 Na1 O3 P1 -84.55(13)
Na2 Na1 O3 P1 127.44(15)
Co1 Na1 O3 P1 -147.15(18)
O6 Na1 O3 Co1 -131.79(10)
O1 Na1 O3 Co1 -35.86(9)
N13 Na1 O3 Co1 124.1(7)
Cl2 Na1 O3 Co1 62.59(8)
Na2 Na1 O3 Co1 -85.42(8)
P1 Na1 O3 Co1 147.15(18)
O6 Na1 O3 Na2 -46.37(8)
O1 Na1 O3 Na2 49.56(8)
N13 Na1 O3 Na2 -150.5(7)
Cl2 Na1 O3 Na2 148.01(6)
Co1 Na1 O3 Na2 85.42(8)
P1 Na1 O3 Na2 -127.44(15)
O5 P1 O4 Co2 152.59(15)
O3 P1 O4 Co2 25.6(2)
C11 P1 O4 Co2 -89.3(2)
Na1 P1 O4 Co2 -13.95(17)
Na3 P1 O4 Co2 146.8(3)
O5 P1 O4 Na3 5.8(2)
O3 P1 O4 Na3 -121.20(15)
C11 P1 O4 Na3 123.90(16)
Na1 P1 O4 Na3 -160.72(12)
O8 Co2 O4 P1 -83.01(18)
O6 Co2 O4 P1 4.68(19)
N4 Co2 O4 P1 115.73(18)
O7 Co2 O4 P1 176.31(17)
N3 Co2 O4 P1 34.7(4)
Na2 Co2 O4 P1 -40.42(16)
Na3 Co2 O4 P1 -153.2(2)
O8 Co2 O4 Na3 70.21(9)
O6 Co2 O4 Na3 157.90(8)
N4 Co2 O4 Na3 -91.05(10)
O7 Co2 O4 Na3 -30.47(9)
N3 Co2 O4 Na3 -172.0(2)
Na2 Co2 O4 Na3 112.80(8)
O16 Na3 O4 P1 -51.38(16)
O13 Na3 O4 P1 37.7(2)
O12 Na3 O4 P1 -179.72(19)
O9 Na3 O4 P1 113.93(15)
O7 Na3 O4 P1 -177.15(17)
Co3 Na3 O4 P1 89.81(17)
Na4 Na3 O4 P1 160.51(13)
Co2 Na3 O4 P1 155.6(2)
Co4 Na3 O4 P1 -20.36(14)
O16 Na3 O4 Co2 153.05(9)
O13 Na3 O4 Co2 -117.86(11)
O12 Na3 O4 Co2 24.7(3)
O9 Na3 O4 Co2 -41.65(10)
O7 Na3 O4 Co2 27.28(8)
Co3 Na3 O4 Co2 -65.76(12)
Na4 Na3 O4 Co2 4.93(10)
P1 Na3 O4 Co2 -155.6(2)
Co4 Na3 O4 Co2 -175.93(8)
O4 P1 O5 Co4 41.0(2)
O3 P1 O5 Co4 167.44(18)
C11 P1 O5 Co4 -76.3(2)
Na1 P1 O5 Co4 -161.25(10)
Na3 P1 O5 Co4 44.28(18)
O4 P1 O5 Na8 -112.22(17)
O3 P1 O5 Na8 14.2(2)
C11 P1 O5 Na8 130.47(18)
Na1 P1 O5 Na8 45.5(3)
Na3 P1 O5 Na8 -108.95(16)
O15 Co4 O5 P1 -120.4(2)
O16 Co4 O5 P1 -18.2(2)
N8 Co4 O5 P1 100.2(2)
N7 Co4 O5 P1 -21.5(5)
O17 Co4 O5 P1 159.4(2)
Na8 Co4 O5 P1 -160.8(2)
Na7 Co4 O5 P1 -162.51(17)
Na3 Co4 O5 P1 -44.40(19)
O15 Co4 O5 Na8 40.34(8)
O16 Co4 O5 Na8 142.60(8)
N8 Co4 O5 Na8 -99.06(10)
N7 Co4 O5 Na8 139.3(3)
O17 Co4 O5 Na8 -39.86(8)
Na7 Co4 O5 Na8 -1.73(9)
Na3 Co4 O5 Na8 116.38(7)
O2 Na8 O5 P1 -52.59(18)
O20 Na8 O5 P1 36.4(2)
O17 Na8 O5 P1 -159.02(18)
O19 Na8 O5 P1 147.51(17)
O15 Na8 O5 P1 128.25(18)
Co4 Na8 O5 P1 162.4(2)
Na7 Na8 O5 P1 164.03(16)
Co5 Na8 O5 P1 83.67(19)
P4 Na8 O5 P1 21.49(19)
Co1 Na8 O5 P1 -22.62(15)
O2 Na8 O5 Co4 144.99(9)
O20 Na8 O5 Co4 -126.03(10)
O17 Na8 O5 Co4 38.56(8)
O19 Na8 O5 Co4 -14.91(19)
O15 Na8 O5 Co4 -34.17(7)
Na7 Na8 O5 Co4 1.62(8)
Co5 Na8 O5 Co4 -78.74(11)
P4 Na8 O5 Co4 -140.93(6)
Co1 Na8 O5 Co4 174.96(8)
O8 Co2 O6 C21 -98.32(19)
O4 Co2 O6 C21 165.79(18)
N4 Co2 O6 C21 64.1(2)
O7 Co2 O6 C21 34.3(5)
N3 Co2 O6 C21 -2.24(18)
Na2 Co2 O6 C21 -127.5(2)
Na3 Co2 O6 C21 -169.42(15)
O8 Co2 O6 Na1 111.51(14)
O4 Co2 O6 Na1 15.62(14)
N4 Co2 O6 Na1 -86.06(15)
O7 Co2 O6 Na1 -115.9(4)
N3 Co2 O6 Na1 -152.41(17)
Na2 Co2 O6 Na1 82.30(12)
Na3 Co2 O6 Na1 40.41(19)
O8 Co2 O6 Na2 29.21(8)
O4 Co2 O6 Na2 -66.69(9)
N4 Co2 O6 Na2 -168.36(9)
O7 Co2 O6 Na2 161.8(4)
N3 Co2 O6 Na2 125.29(11)
Na3 Co2 O6 Na2 -41.90(13)
O1 Na1 O6 C21 107.3(3)
O3 Na1 O6 C21 179.2(3)
N13 Na1 O6 C21 -10.0(3)
Cl2 Na1 O6 C21 -102.5(4)
Na2 Na1 O6 C21 135.5(3)
Co1 Na1 O6 C21 150.5(3)
P1 Na1 O6 C21 -156.6(3)
O1 Na1 O6 Co2 -112.95(13)
O3 Na1 O6 Co2 -41.06(13)
N13 Na1 O6 Co2 129.78(14)
Cl2 Na1 O6 Co2 37.2(4)
Na2 Na1 O6 Co2 -84.78(12)
Co1 Na1 O6 Co2 -69.75(13)
P1 Na1 O6 Co2 -16.87(11)
O1 Na1 O6 Na2 -28.17(8)
O3 Na1 O6 Na2 43.73(7)
N13 Na1 O6 Na2 -145.44(10)
Cl2 Na1 O6 Na2 122.0(3)
Co1 Na1 O6 Na2 15.03(7)
P1 Na1 O6 Na2 67.92(5)
O24 Na2 O6 C21 -9.7(3)
O8 Na2 O6 C21 69.1(2)
O3 Na2 O6 C21 177.7(3)
O1 Na2 O6 C21 -110.7(2)
O21 Na2 O6 C21 -163.7(2)
Co1 Na2 O6 C21 -153.7(2)
Na1 Na2 O6 C21 -137.3(3)
Co2 Na2 O6 C21 95.1(3)
P2 Na2 O6 C21 68.1(2)
Co6 Na2 O6 C21 30.4(3)
O24 Na2 O6 Co2 -104.77(10)
O8 Na2 O6 Co2 -25.97(8)
O3 Na2 O6 Co2 82.62(8)
O1 Na2 O6 Co2 154.25(9)
O21 Na2 O6 Co2 101.21(16)
Co1 Na2 O6 Co2 111.17(6)
Na1 Na2 O6 Co2 127.58(10)
P2 Na2 O6 Co2 -26.98(7)
Co6 Na2 O6 Co2 -64.72(12)
O24 Na2 O6 Na1 127.65(10)
O8 Na2 O6 Na1 -153.54(10)
O3 Na2 O6 Na1 -44.96(8)
O1 Na2 O6 Na1 26.67(9)
O21 Na2 O6 Na1 -26.37(18)
Co1 Na2 O6 Na1 -16.40(8)
Co2 Na2 O6 Na1 -127.58(10)
P2 Na2 O6 Na1 -154.55(6)
Co6 Na2 O6 Na1 167.71(8)
O8 Co2 O7 C26 161.73(18)
O4 Co2 O7 C26 -102.33(19)
O6 Co2 O7 C26 30.2(5)
N4 Co2 O7 C26 -2.21(18)
N3 Co2 O7 C26 63.8(2)
Na2 Co2 O7 C26 -172.00(16)
Na3 Co2 O7 C26 -130.3(2)
O8 Co2 O7 Na4 14.76(14)
O4 Co2 O7 Na4 110.70(13)
O6 Co2 O7 Na4 -116.8(4)
N4 Co2 O7 Na4 -149.18(16)
N3 Co2 O7 Na4 -83.15(14)
Na2 Co2 O7 Na4 41.03(18)
Na3 Co2 O7 Na4 82.72(12)
O8 Co2 O7 Na3 -67.96(9)
O4 Co2 O7 Na3 27.99(8)
O6 Co2 O7 Na3 160.5(4)
N4 Co2 O7 Na3 128.10(11)
N3 Co2 O7 Na3 -165.87(8)
Na2 Co2 O7 Na3 -41.68(13)
O12 Na4 O7 C26 111.1(3)
N14 Na4 O7 C26 -6.3(3)
O9 Na4 O7 C26 -173.9(3)
Cl5 Na4 O7 C26 -88.9(4)
Co3 Na4 O7 C26 155.0(3)
Na3 Na4 O7 C26 141.4(3)
P2 Na4 O7 C26 -150.6(3)
O12 Na4 O7 Co2 -115.33(13)
N14 Na4 O7 Co2 127.26(15)
O9 Na4 O7 Co2 -40.32(12)
Cl5 Na4 O7 Co2 44.7(4)
Co3 Na4 O7 Co2 -71.40(13)
Na3 Na4 O7 Co2 -84.98(12)
P2 Na4 O7 Co2 -17.00(10)
O12 Na4 O7 Na3 -30.36(9)
N14 Na4 O7 Na3 -147.76(13)
O9 Na4 O7 Na3 44.66(8)
Cl5 Na4 O7 Na3 129.7(3)
Co3 Na4 O7 Na3 13.58(8)
P2 Na4 O7 Na3 67.98(5)
O16 Na3 O7 C26 -10.5(3)
O4 Na3 O7 C26 68.2(3)
O13 Na3 O7 C26 -165.4(3)
O12 Na3 O7 C26 -112.9(3)
O9 Na3 O7 C26 175.6(3)
Co3 Na3 O7 C26 -156.1(3)
Na4 Na3 O7 C26 -142.1(3)
Co2 Na3 O7 C26 93.3(3)
P1 Na3 O7 C26 67.2(3)
Co4 Na3 O7 C26 30.6(3)
O16 Na3 O7 Co2 -103.88(11)
O4 Na3 O7 Co2 -25.14(8)
O13 Na3 O7 Co2 101.26(15)
O12 Na3 O7 Co2 153.77(9)
O9 Na3 O7 Co2 82.27(8)
Co3 Na3 O7 Co2 110.54(6)
Na4 Na3 O7 Co2 124.54(10)
P1 Na3 O7 Co2 -26.17(7)
Co4 Na3 O7 Co2 -62.70(12)
O16 Na3 O7 Na4 131.58(10)
O4 Na3 O7 Na4 -149.69(9)
O13 Na3 O7 Na4 -23.29(18)
O12 Na3 O7 Na4 29.23(9)
O9 Na3 O7 Na4 -42.28(8)
Co3 Na3 O7 Na4 -14.01(8)
Co2 Na3 O7 Na4 -124.54(10)
P1 Na3 O7 Na4 -150.71(7)
Co4 Na3 O7 Na4 172.76(8)
O10 P2 O8 Co2 146.17(16)
O9 P2 O8 Co2 19.2(2)
C27 P2 O8 Co2 -96.9(2)
Na4 P2 O8 Co2 -16.79(18)
Na2 P2 O8 Co2 143.5(3)
O10 P2 O8 Na2 2.64(19)
O9 P2 O8 Na2 -124.38(14)
C27 P2 O8 Na2 119.59(15)
Na4 P2 O8 Na2 -160.32(11)
O4 Co2 O8 P2 -80.56(19)
O6 Co2 O8 P2 179.11(19)
N4 Co2 O8 P2 45.5(4)
O7 Co2 O8 P2 7.5(2)
N3 Co2 O8 P2 118.23(19)
Na2 Co2 O8 P2 -149.6(2)
Na3 Co2 O8 P2 -38.27(17)
O4 Co2 O8 Na2 69.04(9)
O6 Co2 O8 Na2 -31.29(9)
N4 Co2 O8 Na2 -164.9(2)
O7 Co2 O8 Na2 157.08(8)
N3 Co2 O8 Na2 -92.17(10)
Na3 Co2 O8 Na2 111.33(7)
O24 Na2 O8 P2 -53.21(15)
O3 Na2 O8 P2 113.24(15)
O1 Na2 O8 P2 -176.77(19)
O21 Na2 O8 P2 33.68(18)
O6 Na2 O8 P2 -177.33(16)
Co1 Na2 O8 P2 87.67(17)
Na1 Na2 O8 P2 162.59(12)
Co2 Na2 O8 P2 154.5(2)
Co6 Na2 O8 P2 -20.34(13)
O24 Na2 O8 Co2 152.28(9)
O3 Na2 O8 Co2 -41.27(10)
O1 Na2 O8 Co2 28.7(3)
O21 Na2 O8 Co2 -120.83(10)
O6 Na2 O8 Co2 28.17(8)
Co1 Na2 O8 Co2 -66.83(12)
Na1 Na2 O8 Co2 8.08(10)
P2 Na2 O8 Co2 -154.5(2)
Co6 Na2 O8 Co2 -174.84(8)
O10 P2 O9 Co3 20.5(2)
O8 P2 O9 Co3 148.08(17)
C27 P2 O9 Co3 -96.6(2)
Na4 P2 O9 Co3 -136.6(3)
Na2 P2 O9 Co3 111.32(16)
O10 P2 O9 Na4 157.10(13)
O8 P2 O9 Na4 -75.35(15)
C27 P2 O9 Na4 39.96(17)
Na2 P2 O9 Na4 -112.11(12)
O10 P2 O9 Na3 -100.14(15)
O8 P2 O9 Na3 27.41(17)
C27 P2 O9 Na3 142.71(14)
Na4 P2 O9 Na3 102.76(17)
Na2 P2 O9 Na3 -9.36(18)
O13 Co3 O9 P2 -96.3(2)
O11 Co3 O9 P2 4.1(2)
N6 Co3 O9 P2 154.28(17)
N5 Co3 O9 P2 64.6(2)
O12 Co3 O9 P2 178.7(2)
Na3 Co3 O9 P2 -133.5(2)
Na4 Co3 O9 P2 143.3(2)
Na5 Co3 O9 P2 -24.16(18)
O13 Co3 O9 Na4 120.42(9)
O11 Co3 O9 Na4 -139.14(9)
N6 Co3 O9 Na4 11.01(16)
N5 Co3 O9 Na4 -78.65(10)
O12 Co3 O9 Na4 35.41(8)
Na3 Co3 O9 Na4 83.23(8)
Na5 Co3 O9 Na4 -167.43(8)
O13 Co3 O9 Na3 37.19(8)
O11 Co3 O9 Na3 137.62(8)
N6 Co3 O9 Na3 -72.22(14)
N5 Co3 O9 Na3 -161.89(9)
O12 Co3 O9 Na3 -47.82(8)
Na4 Co3 O9 Na3 -83.23(8)
Na5 Co3 O9 Na3 109.33(6)
O7 Na4 O9 P2 79.51(14)
O12 Na4 O9 P2 171.77(15)
N14 Na4 O9 P2 -33.3(6)
Cl5 Na4 O9 P2 -84.74(13)
Co3 Na4 O9 P2 -151.47(18)
Na3 Na4 O9 P2 124.53(15)
O7 Na4 O9 Co3 -129.02(9)
O12 Na4 O9 Co3 -36.76(9)
N14 Na4 O9 Co3 118.2(5)
Cl5 Na4 O9 Co3 66.73(8)
Na3 Na4 O9 Co3 -84.00(8)
P2 Na4 O9 Co3 151.47(18)
O7 Na4 O9 Na3 -45.02(8)
O12 Na4 O9 Na3 47.24(8)
N14 Na4 O9 Na3 -157.8(5)
Cl5 Na4 O9 Na3 150.73(6)
Co3 Na4 O9 Na3 84.00(8)
P2 Na4 O9 Na3 -124.53(15)
O16 Na3 O9 P2 115.5(3)
O4 Na3 O9 P2 -12.06(16)
O13 Na3 O9 P2 110.93(15)
O12 Na3 O9 P2 -167.92(16)
O7 Na3 O9 P2 -80.59(14)
Co3 Na3 O9 P2 143.24(18)
Na4 Na3 O9 P2 -121.67(16)
Co2 Na3 O9 P2 -37.29(12)
P1 Na3 O9 P2 8.20(15)
Co4 Na3 O9 P2 68.63(16)
O16 Na3 O9 Co3 -27.8(3)
O4 Na3 O9 Co3 -155.30(8)
O13 Na3 O9 Co3 -32.31(7)
O12 Na3 O9 Co3 48.84(8)
O7 Na3 O9 Co3 136.17(9)
Na4 Na3 O9 Co3 95.09(8)
Co2 Na3 O9 Co3 179.47(7)
P1 Na3 O9 Co3 -135.04(6)
Co4 Na3 O9 Co3 -74.61(10)
O16 Na3 O9 Na4 -122.8(3)
O4 Na3 O9 Na4 109.62(8)
O13 Na3 O9 Na4 -127.40(9)
O12 Na3 O9 Na4 -46.24(8)
O7 Na3 O9 Na4 41.09(7)
Co3 Na3 O9 Na4 -95.09(8)
Co2 Na3 O9 Na4 84.38(6)
P1 Na3 O9 Na4 129.87(6)
Co4 Na3 O9 Na4 -169.70(7)
O8 P2 O10 Co6 47.1(2)
O9 P2 O10 Co6 173.32(17)
C27 P2 O10 Co6 -69.3(2)
Na4 P2 O10 Co6 -162.91(9)
Na2 P2 O10 Co6 48.70(17)
O8 P2 O10 Na5 -120.49(17)
O9 P2 O10 Na5 5.7(2)
C27 P2 O10 Na5 123.06(18)
Na4 P2 O10 Na5 29.5(3)
Na2 P2 O10 Na5 -118.91(17)
O22 Co6 O10 P2 -134.4(2)
O24 Co6 O10 P2 -21.8(2)
N11 Co6 O10 P2 94.0(2)
N12 Co6 O10 P2 -53.3(4)
Na5 Co6 O10 P2 -171.0(2)
Na6 Co6 O10 P2 -176.62(17)
Na2 Co6 O10 P2 -49.71(18)
O22 Co6 O10 Na5 36.62(8)
O24 Co6 O10 Na5 149.27(8)
N11 Co6 O10 Na5 -94.98(10)
N12 Co6 O10 Na5 117.7(3)
Na6 Co6 O10 Na5 -5.58(9)
Na2 Co6 O10 Na5 121.32(8)
O11 Na5 O10 P2 -43.26(19)
O14 Na5 O10 P2 44.8(2)
O23 Na5 O10 P2 -143.94(19)
O18 Na5 O10 P2 156.32(15)
O22 Na5 O10 P2 140.96(19)
Co6 Na5 O10 P2 171.4(2)
Na6 Na5 O10 P2 176.75(16)
Co5 Na5 O10 P2 93.74(18)
P3 Na5 O10 P2 32.33(19)
Co3 Na5 O10 P2 -14.23(16)
O11 Na5 O10 Co6 145.34(9)
O14 Na5 O10 Co6 -126.64(10)
O23 Na5 O10 Co6 44.66(8)
O18 Na5 O10 Co6 -15.08(18)
O22 Na5 O10 Co6 -30.44(7)
Na6 Na5 O10 Co6 5.35(8)
Co5 Na5 O10 Co6 -77.66(11)
P3 Na5 O10 Co6 -139.07(6)
Co3 Na5 O10 Co6 174.37(8)
O13 Co3 O11 C37 170.75(17)
O9 Co3 O11 C37 76.85(18)
N6 Co3 O11 C37 -80.87(19)
N5 Co3 O11 C37 -1.25(17)
O12 Co3 O11 C37 -68.1(6)
Na3 Co3 O11 C37 132.28(16)
Na4 Co3 O11 C37 33.1(2)
Na5 Co3 O11 C37 124.3(2)
O13 Co3 O11 Na5 46.46(11)
O9 Co3 O11 Na5 -47.44(11)
N6 Co3 O11 Na5 154.83(10)
N5 Co3 O11 Na5 -125.55(12)
O12 Co3 O11 Na5 167.6(5)
Na3 Co3 O11 Na5 7.99(15)
Na4 Co3 O11 Na5 -91.18(11)
O10 Na5 O11 C37 -51.6(2)
O14 Na5 O11 C37 -175.8(2)
O23 Na5 O11 C37 25.7(2)
O18 Na5 O11 C37 114.9(2)
O22 Na5 O11 C37 -36.8(4)
Co6 Na5 O11 C37 -25.2(2)
Na6 Na5 O11 C37 57.9(3)
Co5 Na5 O11 C37 164.0(2)
P3 Na5 O11 C37 -157.2(2)
Co3 Na5 O11 C37 -106.7(2)
O10 Na5 O11 Co3 55.08(10)
O14 Na5 O11 Co3 -69.10(10)
O23 Na5 O11 Co3 132.33(10)
O18 Na5 O11 Co3 -138.47(9)
O22 Na5 O11 Co3 69.9(4)
Co6 Na5 O11 Co3 81.48(11)
Na6 Na5 O11 Co3 164.61(7)
Co5 Na5 O11 Co3 -89.32(9)
P3 Na5 O11 Co3 -50.52(8)
O7 Na4 O12 C42 -158.7(3)
N14 Na4 O12 C42 -54.1(3)
O9 Na4 O12 C42 119.7(3)
Cl5 Na4 O12 C42 26.8(3)
Co3 Na4 O12 C42 88.0(3)
Na3 Na4 O12 C42 169.4(3)
P2 Na4 O12 C42 123.0(3)
O7 Na4 O12 Co3 113.38(8)
N14 Na4 O12 Co3 -142.07(12)
O9 Na4 O12 Co3 31.74(7)
Cl5 Na4 O12 Co3 -61.13(7)
Na3 Na4 O12 Co3 81.47(8)
P2 Na4 O12 Co3 35.01(7)
O7 Na4 O12 Na3 31.91(9)
N14 Na4 O12 Na3 136.46(12)
O9 Na4 O12 Na3 -49.73(8)
Cl5 Na4 O12 Na3 -142.60(6)
Co3 Na4 O12 Na3 -81.47(8)
P2 Na4 O12 Na3 -46.46(7)
O13 Co3 O12 C42 104.71(19)
O9 Co3 O12 C42 -163.7(2)
O11 Co3 O12 C42 -17.4(6)
N6 Co3 O12 C42 -3.63(18)
N5 Co3 O12 C42 -80.3(2)
Na3 Co3 O12 C42 145.1(2)
Na4 Co3 O12 C42 -127.9(2)
Na5 Co3 O12 C42 146.88(16)
O13 Co3 O12 Na4 -127.35(9)
O9 Co3 O12 Na4 -35.79(8)
O11 Co3 O12 Na4 110.5(5)
N6 Co3 O12 Na4 124.31(12)
N5 Co3 O12 Na4 47.65(11)
Na3 Co3 O12 Na4 -86.95(8)
Na5 Co3 O12 Na4 -85.18(13)
O13 Co3 O12 Na3 -40.41(8)
O9 Co3 O12 Na3 51.15(8)
O11 Co3 O12 Na3 -162.6(5)
N6 Co3 O12 Na3 -148.74(12)
N5 Co3 O12 Na3 134.59(9)
Na4 Co3 O12 Na3 86.95(8)
Na5 Co3 O12 Na3 1.77(15)
O16 Na3 O12 C42 42.2(4)
O4 Na3 O12 C42 168.0(3)
O13 Na3 O12 C42 -43.0(4)
O9 Na3 O12 C42 -119.0(4)
O7 Na3 O12 C42 165.6(4)
Co3 Na3 O12 C42 -77.1(4)
Na4 Na3 O12 C42 -165.7(4)
Co2 Na3 O12 C42 -174.9(4)
P1 Na3 O12 C42 166.5(10)
Co4 Na3 O12 C42 13.5(4)
O16 Na3 O12 Na4 -152.08(9)
O4 Na3 O12 Na4 -26.2(3)
O13 Na3 O12 Na4 122.73(10)
O9 Na3 O12 Na4 46.69(8)
O7 Na3 O12 Na4 -28.72(8)
Co3 Na3 O12 Na4 88.60(8)
Co2 Na3 O12 Na4 -9.22(10)
P1 Na3 O12 Na4 -27.8(12)
Co4 Na3 O12 Na4 179.20(6)
O16 Na3 O12 Co3 119.32(8)
O4 Na3 O12 Co3 -114.8(2)
O13 Na3 O12 Co3 34.13(7)
O9 Na3 O12 Co3 -41.91(7)
O7 Na3 O12 Co3 -117.31(8)
Na4 Na3 O12 Co3 -88.60(8)
Co2 Na3 O12 Co3 -97.82(7)
P1 Na3 O12 Co3 -116.4(12)
Co4 Na3 O12 Co3 90.60(8)
O14 P3 O13 Co3 -42.6(2)
O15 P3 O13 Co3 -169.20(17)
C43 P3 O13 Co3 75.1(2)
Na7 P3 O13 Co3 162.84(10)
Na5 P3 O13 Co3 -47.52(18)
O14 P3 O13 Na3 119.91(17)
O15 P3 O13 Na3 -6.7(2)
C43 P3 O13 Na3 -122.39(17)
Na7 P3 O13 Na3 -34.6(3)
Na5 P3 O13 Na3 115.03(16)
O9 Co3 O13 P3 127.8(2)
O11 Co3 O13 P3 19.5(2)
N6 Co3 O13 P3 -95.5(2)
N5 Co3 O13 P3 41.6(4)
O12 Co3 O13 P3 -152.5(2)
Na3 Co3 O13 P3 167.2(2)
Na4 Co3 O13 P3 169.81(17)
Na5 Co3 O13 P3 48.26(18)
O9 Co3 O13 Na3 -39.35(8)
O11 Co3 O13 Na3 -147.71(8)
N6 Co3 O13 Na3 97.31(10)
N5 Co3 O13 Na3 -125.5(3)
O12 Co3 O13 Na3 40.32(8)
Na4 Co3 O13 Na3 2.65(9)
Na5 Co3 O13 Na3 -118.90(7)
O16 Na3 O13 P3 46.19(18)
O4 Na3 O13 P3 -43.7(2)
O12 Na3 O13 P3 151.55(19)
O9 Na3 O13 P3 -135.26(18)
O7 Na3 O13 P3 -154.39(15)
Co3 Na3 O13 P3 -168.3(2)
Na4 Na3 O13 P3 -170.80(16)
Co2 Na3 O13 P3 -91.65(18)
P1 Na3 O13 P3 -30.42(19)
Co4 Na3 O13 P3 15.22(15)
O16 Na3 O13 Co3 -145.52(9)
O4 Na3 O13 Co3 124.60(10)
O12 Na3 O13 Co3 -40.16(8)
O9 Na3 O13 Co3 33.03(7)
O7 Na3 O13 Co3 13.91(18)
Na4 Na3 O13 Co3 -2.50(8)
Co2 Na3 O13 Co3 76.64(10)
P1 Na3 O13 Co3 137.87(6)
Co4 Na3 O13 Co3 -176.48(8)
O13 P3 O14 Co5 -146.90(16)
O15 P3 O14 Co5 -20.0(2)
C43 P3 O14 Co5 95.1(2)
Na7 P3 O14 Co5 18.96(18)
Na5 P3 O14 Co5 -138.6(3)
O13 P3 O14 Na5 -8.26(18)
O15 P3 O14 Na5 118.60(14)
C43 P3 O14 Na5 -126.27(15)
Na7 P3 O14 Na5 157.60(11)
O20 Co5 O14 P3 77.69(18)
O18 Co5 O14 P3 176.41(18)
O19 Co5 O14 P3 -7.94(19)
N10 Co5 O14 P3 -44.8(3)
N9 Co5 O14 P3 -122.91(19)
Na5 Co5 O14 P3 146.2(2)
Na8 Co5 O14 P3 36.52(17)
O20 Co5 O14 Na5 -68.54(9)
O18 Co5 O14 Na5 30.19(8)
O19 Co5 O14 Na5 -154.16(8)
N10 Co5 O14 Na5 169.0(2)
N9 Co5 O14 Na5 90.86(10)
Na8 Co5 O14 Na5 -109.71(7)
O11 Na5 O14 P3 56.66(14)
O10 Na5 O14 P3 -34.12(18)
O23 Na5 O14 P3 168.32(19)
O18 Na5 O14 P3 -179.07(15)
O22 Na5 O14 P3 -112.60(14)
Co6 Na5 O14 P3 -85.58(16)
Na6 Na5 O14 P3 -160.11(11)
Co5 Na5 O14 P3 -151.75(19)
Co3 Na5 O14 P3 23.61(12)
O11 Na5 O14 Co5 -151.59(9)
O10 Na5 O14 Co5 117.62(10)
O23 Na5 O14 Co5 -39.9(3)
O18 Na5 O14 Co5 -27.33(8)
O22 Na5 O14 Co5 39.14(10)
Co6 Na5 O14 Co5 66.17(12)
Na6 Na5 O14 Co5 -8.36(10)
P3 Na5 O14 Co5 151.75(19)
Co3 Na5 O14 Co5 175.36(8)
O13 P3 O15 Co4 -22.8(3)
O14 P3 O15 Co4 -150.41(19)
C43 P3 O15 Co4 93.9(2)
Na7 P3 O15 Co4 132.9(3)
Na5 P3 O15 Co4 -112.77(18)
O13 P3 O15 Na7 -155.70(12)
O14 P3 O15 Na7 76.66(15)
C43 P3 O15 Na7 -39.07(17)
Na5 P3 O15 Na7 114.30(11)
O13 P3 O15 Na8 103.65(16)
O14 P3 O15 Na8 -23.99(18)
C43 P3 O15 Na8 -139.71(16)
Na7 P3 O15 Na8 -100.64(18)
Na5 P3 O15 Na8 13.66(18)
O5 Co4 O15 P3 98.3(2)
O16 Co4 O15 P3 -3.7(2)
N8 Co4 O15 P3 -156.5(2)
N7 Co4 O15 P3 -65.9(2)
O17 Co4 O15 P3 -172.7(2)
Na8 Co4 O15 P3 138.0(2)
Na7 Co4 O15 P3 -138.6(3)
Na3 Co4 O15 P3 26.65(19)
O5 Co4 O15 Na7 -123.09(9)
O16 Co4 O15 Na7 134.86(9)
N8 Co4 O15 Na7 -17.87(19)
N7 Co4 O15 Na7 72.71(10)
O17 Co4 O15 Na7 -34.10(9)
Na8 Co4 O15 Na7 -83.45(8)
Na3 Co4 O15 Na7 165.23(8)
O5 Co4 O15 Na8 -39.64(8)
O16 Co4 O15 Na8 -141.69(8)
N8 Co4 O15 Na8 65.57(17)
N7 Co4 O15 Na8 156.15(9)
O17 Co4 O15 Na8 49.34(8)
Na7 Co4 O15 Na8 83.45(8)
Na3 Co4 O15 Na8 -111.32(6)
O17 Na7 O15 P3 -173.08(15)
O19 Na7 O15 P3 -81.47(14)
N16 Na7 O15 P3 -7.1(4)
Cl7 Na7 O15 P3 98.20(13)
Na8 Na7 O15 P3 -125.16(16)
Co4 Na7 O15 P3 151.53(18)
O17 Na7 O15 Co4 35.39(9)
O19 Na7 O15 Co4 127.00(10)
N16 Na7 O15 Co4 -158.6(3)
Cl7 Na7 O15 Co4 -53.33(8)
Na8 Na7 O15 Co4 83.31(8)
P3 Na7 O15 Co4 -151.53(18)
O17 Na7 O15 Na8 -47.92(9)
O19 Na7 O15 Na8 43.69(8)
N16 Na7 O15 Na8 118.1(3)
Cl7 Na7 O15 Na8 -136.64(6)
Co4 Na7 O15 Na8 -83.31(8)
P3 Na7 O15 Na8 125.16(16)
O2 Na8 O15 P3 -117.2(3)
O20 Na8 O15 P3 7.69(17)
O17 Na8 O15 P3 162.68(17)
O5 Na8 O15 P3 -114.75(16)
O19 Na8 O15 P3 76.21(15)
Co4 Na8 O15 P3 -148.29(19)
Na7 Na8 O15 P3 117.02(17)
Co5 Na8 O15 P3 33.87(13)
P4 Na8 O15 P3 -12.07(16)
Co1 Na8 O15 P3 -74.91(17)
O2 Na8 O15 Co4 31.1(3)
O20 Na8 O15 Co4 155.98(8)
O17 Na8 O15 Co4 -49.04(8)
O5 Na8 O15 Co4 33.53(7)
O19 Na8 O15 Co4 -135.50(9)
Na7 Na8 O15 Co4 -94.69(9)
Co5 Na8 O15 Co4 -177.84(7)
P4 Na8 O15 Co4 136.22(6)
Co1 Na8 O15 Co4 73.38(10)
O2 Na8 O15 Na7 125.7(3)
O20 Na8 O15 Na7 -109.33(9)
O17 Na8 O15 Na7 45.65(8)
O5 Na8 O15 Na7 128.22(9)
O19 Na8 O15 Na7 -40.81(8)
Co4 Na8 O15 Na7 94.69(9)
Co5 Na8 O15 Na7 -83.15(6)
P4 Na8 O15 Na7 -129.09(6)
Co1 Na8 O15 Na7 168.07(7)
O5 Co4 O16 C53 -177.79(19)
O15 Co4 O16 C53 -83.5(2)
N8 Co4 O16 C53 76.7(2)
N7 Co4 O16 C53 1.18(19)
O17 Co4 O16 C53 15.2(6)
Na8 Co4 O16 C53 -131.74(17)
Na7 Co4 O16 C53 -41.4(2)
Na3 Co4 O16 C53 -135.5(2)
O5 Co4 O16 Na3 -42.33(12)
O15 Co4 O16 Na3 51.96(11)
N8 Co4 O16 Na3 -147.81(12)
N7 Co4 O16 Na3 136.65(14)
O17 Co4 O16 Na3 150.7(4)
Na8 Co4 O16 Na3 3.73(16)
Na7 Co4 O16 Na3 94.07(10)
O4 Na3 O16 C53 175.1(3)
O13 Na3 O16 C53 50.5(3)
O12 Na3 O16 C53 -24.8(3)
O9 Na3 O16 C53 46.2(5)
O7 Na3 O16 C53 -115.1(3)
Co3 Na3 O16 C53 25.0(3)
Na4 Na3 O16 C53 -57.3(3)
Co2 Na3 O16 C53 -165.4(3)
P1 Na3 O16 C53 158.4(3)
Co4 Na3 O16 C53 112.2(3)
O4 Na3 O16 Co4 62.85(11)
O13 Na3 O16 Co4 -61.72(11)
O12 Na3 O16 Co4 -137.04(10)
O9 Na3 O16 Co4 -66.1(3)
O7 Na3 O16 Co4 132.66(10)
Co3 Na3 O16 Co4 -87.28(11)
Na4 Na3 O16 Co4 -169.59(8)
Co2 Na3 O16 Co4 82.31(11)
P1 Na3 O16 Co4 46.18(8)
O19 Na7 O17 C58 157.3(3)
N16 Na7 O17 C58 65.8(4)
O15 Na7 O17 C58 -122.1(3)
Cl7 Na7 O17 C58 -19.0(3)
Na8 Na7 O17 C58 -171.0(4)
Co4 Na7 O17 C58 -91.0(3)
P3 Na7 O17 C58 -125.0(3)
O19 Na7 O17 Co4 -111.62(9)
N16 Na7 O17 Co4 156.82(14)
O15 Na7 O17 Co4 -31.04(8)
Cl7 Na7 O17 Co4 72.04(7)
Na8 Na7 O17 Co4 -80.00(8)
P3 Na7 O17 Co4 -33.95(8)
O19 Na7 O17 Na8 -31.61(9)
N16 Na7 O17 Na8 -123.18(15)
O15 Na7 O17 Na8 48.96(8)
Cl7 Na7 O17 Na8 152.05(7)
Co4 Na7 O17 Na8 80.00(8)
P3 Na7 O17 Na8 46.06(8)
O5 Co4 O17 C58 -99.7(2)
O15 Co4 O17 C58 168.3(2)
O16 Co4 O17 C58 67.5(5)
N8 Co4 O17 C58 0.8(2)
N7 Co4 O17 C58 80.5(2)
Na8 Co4 O17 C58 -140.3(2)
Na7 Co4 O17 C58 133.0(2)
Na3 Co4 O17 C58 -150.85(17)
O5 Co4 O17 Na7 127.27(9)
O15 Co4 O17 Na7 35.30(9)
O16 Co4 O17 Na7 -65.5(5)
N8 Co4 O17 Na7 -132.24(14)
N7 Co4 O17 Na7 -52.48(11)
Na8 Co4 O17 Na7 86.69(9)
Na3 Co4 O17 Na7 76.15(14)
O5 Co4 O17 Na8 40.58(8)
O15 Co4 O17 Na8 -51.39(8)
O16 Co4 O17 Na8 -152.2(4)
N8 Co4 O17 Na8 141.07(13)
N7 Co4 O17 Na8 -139.17(9)
Na7 Co4 O17 Na8 -86.69(9)
Na3 Co4 O17 Na8 -10.54(15)
O2 Na8 O17 C58 -37.3(4)
O20 Na8 O17 C58 -164.4(3)
O5 Na8 O17 C58 46.1(4)
O19 Na8 O17 C58 -160.8(4)
O15 Na8 O17 C58 122.5(4)
Co4 Na8 O17 C58 79.6(4)
Na7 Na8 O17 C58 169.9(4)
Co5 Na8 O17 C58 -179.6(3)
P4 Na8 O17 C58 -139.6(8)
Co1 Na8 O17 C58 -8.3(4)
O2 Na8 O17 Na7 152.83(9)
O20 Na8 O17 Na7 25.7(3)
O5 Na8 O17 Na7 -123.79(10)
O19 Na8 O17 Na7 29.35(9)
O15 Na8 O17 Na7 -47.39(8)
Co4 Na8 O17 Na7 -90.26(9)
Co5 Na8 O17 Na7 10.47(11)
P4 Na8 O17 Na7 50.5(9)
Co1 Na8 O17 Na7 -178.22(6)
O2 Na8 O17 Co4 -116.92(8)
O20 Na8 O17 Co4 116.0(2)
O5 Na8 O17 Co4 -33.53(7)
O19 Na8 O17 Co4 119.61(8)
O15 Na8 O17 Co4 42.87(7)
Na7 Na8 O17 Co4 90.26(9)
Co5 Na8 O17 Co4 100.73(7)
P4 Na8 O17 Co4 140.8(9)
Co1 Na8 O17 Co4 -87.97(8)
O14 Co5 O18 C63 94.10(18)
O20 Co5 O18 C63 -170.44(18)
O19 Co5 O18 C63 -56.8(6)
N10 Co5 O18 C63 -68.8(2)
N9 Co5 O18 C63 -0.51(17)
Na5 Co5 O18 C63 123.3(2)
Na8 Co5 O18 C63 167.91(15)
O14 Co5 O18 Na6 -111.98(14)
O20 Co5 O18 Na6 -16.52(15)
O19 Co5 O18 Na6 97.2(6)
N10 Co5 O18 Na6 85.16(15)
N9 Co5 O18 Na6 153.41(17)
Na5 Co5 O18 Na6 -82.76(13)
Na8 Co5 O18 Na6 -38.16(19)
O14 Co5 O18 Na5 -29.22(8)
O20 Co5 O18 Na5 66.24(9)
O19 Co5 O18 Na5 180(100)
N10 Co5 O18 Na5 167.91(9)
N9 Co5 O18 Na5 -123.83(11)
Na8 Co5 O18 Na5 44.59(12)
O22 Na6 O18 C63 -176.6(3)
O23 Na6 O18 C63 -99.0(3)
N15 Na6 O18 C63 -10.6(3)
Cl12 Na6 O18 C63 111.2(3)
Na5 Na6 O18 C63 -129.5(3)
Co6 Na6 O18 C63 -147.8(2)
P4 Na6 O18 C63 161.3(3)
O22 Na6 O18 Co5 37.61(14)
O23 Na6 O18 Co5 115.21(14)
N15 Na6 O18 Co5 -156.39(14)
Cl12 Na6 O18 Co5 -34.6(3)
Na5 Na6 O18 Co5 84.69(13)
Co6 Na6 O18 Co5 66.39(14)
P4 Na6 O18 Co5 15.53(12)
O22 Na6 O18 Na5 -47.07(8)
O23 Na6 O18 Na5 30.53(8)
N15 Na6 O18 Na5 118.93(13)
Cl12 Na6 O18 Na5 -119.29(16)
Co6 Na6 O18 Na5 -18.30(7)
P4 Na6 O18 Na5 -69.15(5)
O11 Na5 O18 C63 6.1(3)
O10 Na5 O18 C63 162.9(2)
O14 Na5 O18 C63 -70.1(2)
O23 Na5 O18 C63 105.0(2)
O22 Na5 O18 C63 178.3(3)
Co6 Na5 O18 C63 152.9(2)
Na6 Na5 O18 C63 134.2(3)
Co5 Na5 O18 C63 -95.7(2)
P3 Na5 O18 C63 -70.5(2)
Co3 Na5 O18 C63 -32.1(3)
O11 Na5 O18 Co5 101.81(10)
O10 Na5 O18 Co5 -101.40(15)
O14 Na5 O18 Co5 25.57(7)
O23 Na5 O18 Co5 -159.29(8)
O22 Na5 O18 Co5 -86.04(8)
Co6 Na5 O18 Co5 -111.38(6)
Na6 Na5 O18 Co5 -130.14(10)
P3 Na5 O18 Co5 25.23(7)
Co3 Na5 O18 Co5 63.60(13)
O11 Na5 O18 Na6 -128.05(10)
O10 Na5 O18 Na6 28.75(17)
O14 Na5 O18 Na6 155.72(9)
O23 Na5 O18 Na6 -29.14(8)
O22 Na5 O18 Na6 44.10(8)
Co6 Na5 O18 Na6 18.76(8)
Co5 Na5 O18 Na6 130.14(10)
P3 Na5 O18 Na6 155.37(6)
Co3 Na5 O18 Na6 -166.25(8)
O14 Co5 O19 C68 -165.1(2)
O20 Co5 O19 C68 100.0(2)
O18 Co5 O19 C68 -14.7(7)
N10 Co5 O19 C68 -1.8(2)
N9 Co5 O19 C68 -67.3(2)
Na5 Co5 O19 C68 165.23(17)
Na8 Co5 O19 C68 126.6(2)
O14 Co5 O19 Na7 -17.36(15)
O20 Co5 O19 Na7 -112.24(14)
O18 Co5 O19 Na7 133.1(5)
N10 Co5 O19 Na7 145.95(17)
N9 Co5 O19 Na7 80.44(15)
Na5 Co5 O19 Na7 -47.01(19)
Na8 Co5 O19 Na7 -85.64(13)
O14 Co5 O19 Na8 68.29(9)
O20 Co5 O19 Na8 -26.59(9)
O18 Co5 O19 Na8 -141.3(6)
N10 Co5 O19 Na8 -128.41(12)
N9 Co5 O19 Na8 166.08(9)
Na5 Co5 O19 Na8 38.64(13)
O17 Na7 O19 C68 -105.6(3)
N16 Na7 O19 C68 24.2(3)
O15 Na7 O19 C68 179.5(3)
Cl7 Na7 O19 C68 4.2(15)
Na8 Na7 O19 C68 -136.7(3)
Co4 Na7 O19 C68 -148.9(3)
P3 Na7 O19 C68 154.7(3)
O17 Na7 O19 Co5 119.67(14)
N16 Na7 O19 Co5 -110.52(15)
O15 Na7 O19 Co5 44.80(13)
Cl7 Na7 O19 Co5 -130.5(13)
Na8 Na7 O19 Co5 88.57(13)
Co4 Na7 O19 Co5 76.41(13)
P3 Na7 O19 Co5 20.00(11)
O17 Na7 O19 Na8 31.10(9)
N16 Na7 O19 Na8 160.91(11)
O15 Na7 O19 Na8 -43.77(8)
Cl7 Na7 O19 Na8 140.9(13)
Co4 Na7 O19 Na8 -12.16(8)
P3 Na7 O19 Na8 -68.57(6)
O2 Na8 O19 C68 8.0(3)
O20 Na8 O19 C68 -70.7(3)
O17 Na8 O19 C68 111.0(3)
O5 Na8 O19 C68 163.5(3)
O15 Na8 O19 C68 -177.4(3)
Co4 Na8 O19 C68 153.3(3)
Na7 Na8 O19 C68 140.3(3)
Co5 Na8 O19 C68 -95.0(3)
P4 Na8 O19 C68 -67.2(3)
Co1 Na8 O19 C68 -31.9(3)
O2 Na8 O19 Co5 103.04(11)
O20 Na8 O19 Co5 24.33(8)
O17 Na8 O19 Co5 -154.01(10)
O5 Na8 O19 Co5 -101.53(17)
O15 Na8 O19 Co5 -82.43(9)
Co4 Na8 O19 Co5 -111.70(7)
Na7 Na8 O19 Co5 -124.68(11)
P4 Na8 O19 Co5 27.78(7)
Co1 Na8 O19 Co5 63.16(13)
O2 Na8 O19 Na7 -132.28(11)
O20 Na8 O19 Na7 149.01(10)
O17 Na8 O19 Na7 -29.34(9)
O5 Na8 O19 Na7 23.15(19)
O15 Na8 O19 Na7 42.25(8)
Co4 Na8 O19 Na7 12.98(8)
Co5 Na8 O19 Na7 124.68(11)
P4 Na8 O19 Na7 152.46(7)
Co1 Na8 O19 Na7 -172.16(8)
O21 P4 O20 Co5 -154.33(16)
O22 P4 O20 Co5 -28.0(2)
C69 P4 O20 Co5 87.4(2)
Na6 P4 O20 Co5 6.32(18)
Na8 P4 O20 Co5 -157.1(3)
O21 P4 O20 Na8 2.8(2)
O22 P4 O20 Na8 129.11(14)
C69 P4 O20 Na8 -115.49(16)
Na6 P4 O20 Na8 163.47(12)
O14 Co5 O20 P4 91.22(19)
O18 Co5 O20 P4 1.97(19)
O19 Co5 O20 P4 -169.91(19)
N10 Co5 O20 P4 -109.76(19)
N9 Co5 O20 P4 -21.6(4)
Na5 Co5 O20 P4 46.96(17)
Na8 Co5 O20 P4 161.3(2)
O14 Co5 O20 Na8 -70.06(10)
O18 Co5 O20 Na8 -159.31(9)
O19 Co5 O20 Na8 28.81(9)
N10 Co5 O20 Na8 88.97(11)
N9 Co5 O20 Na8 177.1(2)
Na5 Co5 O20 Na8 -114.32(8)
O2 Na8 O20 P4 44.51(16)
O17 Na8 O20 P4 174.25(19)
O5 Na8 O20 P4 -42.47(19)
O19 Na8 O20 P4 170.47(17)
O15 Na8 O20 P4 -119.39(15)
Co4 Na8 O20 P4 -95.31(16)
Na7 Na8 O20 P4 -166.61(13)
Co5 Na8 O20 P4 -163.4(2)
Co1 Na8 O20 P4 13.71(13)
O2 Na8 O20 Co5 -152.11(9)
O17 Na8 O20 Co5 -22.4(3)
O5 Na8 O20 Co5 120.92(10)
O19 Na8 O20 Co5 -26.14(8)
O15 Na8 O20 Co5 44.00(10)
Co4 Na8 O20 Co5 68.07(13)
Na7 Na8 O20 Co5 -3.23(10)
P4 Na8 O20 Co5 163.4(2)
Co1 Na8 O20 Co5 177.10(8)
O20 P4 O21 Co1 -44.9(2)
O22 P4 O21 Co1 -170.33(17)
C69 P4 O21 Co1 71.8(2)
Na6 P4 O21 Co1 165.63(10)
Na8 P4 O21 Co1 -43.30(18)
O20 P4 O21 Na2 107.11(19)
O22 P4 O21 Na2 -18.3(2)
C69 P4 O21 Na2 -136.23(18)
Na6 P4 O21 Na2 -42.4(3)
Na8 P4 O21 Na2 108.69(17)
O3 Co1 O21 P4 122.8(2)
O2 Co1 O21 P4 15.7(2)
N1 Co1 O21 P4 -98.5(2)
N2 Co1 O21 P4 29.9(4)
O1 Co1 O21 P4 -157.1(2)
Na2 Co1 O21 P4 160.6(2)
Na1 Co1 O21 P4 165.45(17)
Na8 Co1 O21 P4 43.31(18)
O3 Co1 O21 Na2 -37.80(8)
O2 Co1 O21 Na2 -144.90(8)
N1 Co1 O21 Na2 100.94(10)
N2 Co1 O21 Na2 -130.7(3)
O1 Co1 O21 Na2 42.27(8)
Na1 Co1 O21 Na2 4.87(8)
Na8 Co1 O21 Na2 -117.28(7)
O24 Na2 O21 P4 54.80(19)
O8 Na2 O21 P4 -33.7(2)
O3 Na2 O21 P4 -128.3(2)
O1 Na2 O21 P4 158.2(2)
O6 Na2 O21 P4 -146.92(17)
Co1 Na2 O21 P4 -161.3(2)
Na1 Na2 O21 P4 -165.92(17)
Co2 Na2 O21 P4 -81.3(2)
P2 Na2 O21 P4 -21.2(2)
Co6 Na2 O21 P4 23.96(17)
O24 Na2 O21 Co1 -143.91(9)
O8 Na2 O21 Co1 127.63(10)
O3 Na2 O21 Co1 32.98(7)
O1 Na2 O21 Co1 -40.53(8)
O6 Na2 O21 Co1 14.36(19)
Na1 Na2 O21 Co1 -4.64(8)
Co2 Na2 O21 Co1 79.94(10)
P2 Na2 O21 Co1 140.09(6)
Co6 Na2 O21 Co1 -174.76(8)
O21 P4 O22 Co6 -12.1(2)
O20 P4 O22 Co6 -139.89(16)
C69 P4 O22 Co6 106.14(19)
Na6 P4 O22 Co6 140.3(3)
Na8 P4 O22 Co6 -107.15(16)
O21 P4 O22 Na6 -152.38(14)
O20 P4 O22 Na6 79.84(16)
C69 P4 O22 Na6 -34.13(19)
Na8 P4 O22 Na6 112.59(13)
O21 P4 O22 Na5 103.90(14)
O20 P4 O22 Na5 -23.88(17)
C69 P4 O22 Na5 -137.84(14)
Na6 P4 O22 Na5 -103.72(18)
Na8 P4 O22 Na5 8.87(17)
O10 Co6 O22 P4 94.30(18)
O24 Co6 O22 P4 -8.2(2)
N11 Co6 O22 P4 -154.06(16)
N12 Co6 O22 P4 -66.47(18)
Na5 Co6 O22 P4 129.0(2)
Na6 Co6 O22 P4 -147.7(2)
Na2 Co6 O22 P4 22.01(17)
O10 Co6 O22 Na6 -117.95(9)
O24 Co6 O22 Na6 139.57(9)
N11 Co6 O22 Na6 -6.32(15)
N12 Co6 O22 Na6 81.27(10)
Na5 Co6 O22 Na6 -83.27(8)
Na2 Co6 O22 Na6 169.75(7)
O10 Co6 O22 Na5 -34.69(8)
O24 Co6 O22 Na5 -137.16(8)
N11 Co6 O22 Na5 76.95(13)
N12 Co6 O22 Na5 164.54(9)
Na6 Co6 O22 Na5 83.27(8)
Na2 Co6 O22 Na5 -106.98(6)
O18 Na6 O22 P4 -76.37(15)
O23 Na6 O22 P4 -168.61(15)
N15 Na6 O22 P4 132.5(3)
Cl12 Na6 O22 P4 78.89(14)
Na5 Na6 O22 P4 -122.44(16)
Co6 Na6 O22 P4 151.56(19)
O18 Na6 O22 Co6 132.07(10)
O23 Na6 O22 Co6 39.83(9)
N15 Na6 O22 Co6 -19.1(3)
Cl12 Na6 O22 Co6 -72.68(7)
Na5 Na6 O22 Co6 86.00(8)
P4 Na6 O22 Co6 -151.56(19)
O18 Na6 O22 Na5 46.07(8)
O23 Na6 O22 Na5 -46.18(8)
N15 Na6 O22 Na5 -105.1(3)
Cl12 Na6 O22 Na5 -158.68(6)
Co6 Na6 O22 Na5 -86.00(8)
P4 Na6 O22 Na5 122.44(16)
O11 Na5 O22 P4 -123.2(3)
O10 Na5 O22 P4 -107.71(14)
O14 Na5 O22 P4 14.06(15)
O23 Na5 O22 P4 170.61(15)
O18 Na5 O22 P4 81.80(14)
Co6 Na5 O22 P4 -138.15(17)
Na6 Na5 O22 P4 125.70(16)
Co5 Na5 O22 P4 38.26(12)
P3 Na5 O22 P4 -7.51(15)
Co3 Na5 O22 P4 -71.10(16)
O11 Na5 O22 Co6 14.9(4)
O10 Na5 O22 Co6 30.44(7)
O14 Na5 O22 Co6 152.21(8)
O23 Na5 O22 Co6 -51.24(8)
O18 Na5 O22 Co6 -140.05(9)
Na6 Na5 O22 Co6 -96.15(9)
Co5 Na5 O22 Co6 176.41(7)
P3 Na5 O22 Co6 130.64(6)
Co3 Na5 O22 Co6 67.05(11)
O11 Na5 O22 Na6 111.1(3)
O10 Na5 O22 Na6 126.59(10)
O14 Na5 O22 Na6 -111.64(9)
O23 Na5 O22 Na6 44.90(8)
O18 Na5 O22 Na6 -43.90(8)
Co6 Na5 O22 Na6 96.15(9)
Co5 Na5 O22 Na6 -87.44(6)
P3 Na5 O22 Na6 -133.21(6)
Co3 Na5 O22 Na6 163.20(7)
O18 Na6 O23 C79 169.0(2)
O22 Na6 O23 C79 -112.2(2)
N15 Na6 O23 C79 46.5(3)
Cl12 Na6 O23 C79 -24.8(3)
Na5 Na6 O23 C79 -160.1(3)
Co6 Na6 O23 C79 -81.0(2)
P4 Na6 O23 C79 -116.5(2)
O18 Na6 O23 Na5 -30.90(8)
O22 Na6 O23 Na5 47.87(8)
N15 Na6 O23 Na5 -153.38(10)
Cl12 Na6 O23 Na5 135.27(6)
Co6 Na6 O23 Na5 79.10(6)
P4 Na6 O23 Na5 43.58(7)
O11 Na5 O23 C79 -63.5(4)
O10 Na5 O23 C79 26.4(4)
O14 Na5 O23 C79 -172.5(4)
O18 Na5 O23 C79 175.3(4)
O22 Na5 O23 C79 101.7(4)
Co6 Na5 O23 C79 61.8(4)
Na6 Na5 O23 C79 146.4(4)
Co5 Na5 O23 C79 159.1(4)
P3 Na5 O23 C79 -101.0(10)
Co3 Na5 O23 C79 -33.9(4)
O11 Na5 O23 Na6 150.13(8)
O10 Na5 O23 Na6 -120.01(9)
O14 Na5 O23 Na6 41.1(3)
O18 Na5 O23 Na6 28.90(8)
O22 Na5 O23 Na6 -44.67(7)
Co6 Na5 O23 Na6 -84.63(7)
Co5 Na5 O23 Na6 12.73(10)
P3 Na5 O23 Na6 112.6(9)
Co3 Na5 O23 Na6 179.73(6)
O10 Co6 O24 C84 -166.81(18)
O22 Co6 O24 C84 -71.2(2)
N11 Co6 O24 C84 81.1(2)
N12 Co6 O24 C84 1.88(18)
Na5 Co6 O24 C84 -129.32(17)
Na6 Co6 O24 C84 -25.2(2)
Na2 Co6 O24 C84 -122.6(2)
O10 Co6 O24 Na2 -44.19(11)
O22 Co6 O24 Na2 51.40(12)
N11 Co6 O24 Na2 -156.25(10)
N12 Co6 O24 Na2 124.50(13)
Na5 Co6 O24 Na2 -6.70(16)
Na6 Co6 O24 Na2 97.46(11)
O8 Na2 O24 C84 174.1(2)
O3 Na2 O24 C84 40.4(4)
O1 Na2 O24 C84 -25.5(2)
O21 Na2 O24 C84 50.0(2)
O6 Na2 O24 C84 -116.5(2)
Co1 Na2 O24 C84 22.8(2)
Na1 Na2 O24 C84 -59.4(3)
Co2 Na2 O24 C84 -166.0(2)
P2 Na2 O24 C84 156.2(2)
Co6 Na2 O24 C84 106.7(2)
O8 Na2 O24 Co6 67.48(10)
O3 Na2 O24 Co6 -66.2(3)
O1 Na2 O24 Co6 -132.14(10)
O21 Na2 O24 Co6 -56.71(10)
O6 Na2 O24 Co6 136.86(9)
Co1 Na2 O24 Co6 -83.89(10)
Na1 Na2 O24 Co6 -166.08(7)
Co2 Na2 O24 Co6 87.33(10)
P2 Na2 O24 Co6 49.51(8)
O21 Co1 N1 C1 101.9(5)
O3 Co1 N1 C1 -150.0(4)
O2 Co1 N1 C1 -3.7(5)
N2 Co1 N1 C1 -63.6(5)
O1 Co1 N1 C1 -178.5(5)
Na2 Co1 N1 C1 157.7(5)
Na1 Co1 N1 C1 -142.7(5)
Na8 Co1 N1 C1 21.9(6)
O21 Co1 N1 C5 -77.6(2)
O3 Co1 N1 C5 30.5(3)
O2 Co1 N1 C5 176.80(19)
N2 Co1 N1 C5 116.9(2)
O1 Co1 N1 C5 1.95(18)
Na2 Co1 N1 C5 -21.8(2)
Na1 Co1 N1 C5 37.8(2)
Na8 Co1 N1 C5 -157.61(16)
O21 Co1 N2 C6 165.7(5)
O3 Co1 N2 C6 72.4(6)
O2 Co1 N2 C6 -178.6(6)
N1 Co1 N2 C6 -63.8(6)
O1 Co1 N2 C6 -6.9(6)
Na2 Co1 N2 C6 48.9(6)
Na1 Co1 N2 C6 26.0(5)
Na8 Co1 N2 C6 152.9(6)
O21 Co1 N2 C10 -16.7(4)
O3 Co1 N2 C10 -110.01(18)
O2 Co1 N2 C10 -0.94(17)
N1 Co1 N2 C10 113.82(19)
O1 Co1 N2 C10 170.77(17)
Na2 Co1 N2 C10 -133.43(16)
Na1 Co1 N2 C10 -156.38(18)
Na8 Co1 N2 C10 -29.51(18)
O8 Co2 N3 C17 -111.3(5)
O4 Co2 N3 C17 130.5(4)
O6 Co2 N3 C17 164.7(5)
N4 Co2 N3 C17 46.2(5)
O7 Co2 N3 C17 -8.3(5)
Na2 Co2 N3 C17 -156.9(5)
Na3 Co2 N3 C17 -35.6(6)
O8 Co2 N3 C21 86.16(18)
O4 Co2 N3 C21 -32.0(4)
O6 Co2 N3 C21 2.12(17)
N4 Co2 N3 C21 -116.31(19)
O7 Co2 N3 C21 -170.84(17)
Na2 Co2 N3 C21 40.54(18)
Na3 Co2 N3 C21 161.88(16)
O8 Co2 N4 C22 120.5(5)
O4 Co2 N4 C22 -113.6(5)
O6 Co2 N4 C22 -9.6(5)
O7 Co2 N4 C22 164.1(5)
N3 Co2 N4 C22 45.0(5)
Na2 Co2 N4 C22 -32.0(6)
Na3 Co2 N4 C22 -158.8(5)
O8 Co2 N4 C26 -41.5(3)
O4 Co2 N4 C26 84.42(19)
O6 Co2 N4 C26 -171.60(18)
O7 Co2 N4 C26 2.08(17)
N3 Co2 N4 C26 -116.9(2)
Na2 Co2 N4 C26 166.03(16)
Na3 Co2 N4 C26 39.21(19)
O13 Co3 N5 C33 146.3(4)
O9 Co3 N5 C33 59.7(5)
O11 Co3 N5 C33 171.0(5)
N6 Co3 N5 C33 -75.2(5)
O12 Co3 N5 C33 -18.3(5)
Na3 Co3 N5 C33 37.4(5)
Na4 Co3 N5 C33 14.0(5)
Na5 Co3 N5 C33 140.0(5)
O13 Co3 N5 C37 -23.6(4)
O9 Co3 N5 C37 -110.15(18)
O11 Co3 N5 C37 1.20(16)
N6 Co3 N5 C37 114.99(19)
O12 Co3 N5 C37 171.84(16)
Na3 Co3 N5 C37 -132.43(16)
Na4 Co3 N5 C37 -155.85(18)
Na5 Co3 N5 C37 -29.86(17)
O13 Co3 N6 C38 102.4(4)
O9 Co3 N6 C38 -153.1(4)
O11 Co3 N6 C38 -3.7(4)
N5 Co3 N6 C38 -64.7(4)
O12 Co3 N6 C38 178.7(5)
Na3 Co3 N6 C38 154.4(4)
Na4 Co3 N6 C38 -145.2(4)
Na5 Co3 N6 C38 24.2(5)
O13 Co3 N6 C42 -72.8(2)
O9 Co3 N6 C42 31.7(3)
O11 Co3 N6 C42 -178.92(18)
N5 Co3 N6 C42 120.1(2)
O12 Co3 N6 C42 3.47(18)
Na3 Co3 N6 C42 -20.8(2)
Na4 Co3 N6 C42 39.58(19)
Na5 Co3 N6 C42 -150.99(16)
O5 Co4 N7 C49 -176.9(4)
O15 Co4 N7 C49 -77.8(6)
O16 Co4 N7 C49 179.5(6)
N8 Co4 N7 C49 60.4(6)
O17 Co4 N7 C49 2.2(6)
Na8 Co4 N7 C49 -48.3(6)
Na7 Co4 N7 C49 -32.6(5)
Na3 Co4 N7 C49 -155.0(5)
O5 Co4 N7 C53 2.5(5)
O15 Co4 N7 C53 101.6(2)
O16 Co4 N7 C53 -1.13(18)
N8 Co4 N7 C53 -120.2(2)
O17 Co4 N7 C53 -178.35(19)
Na8 Co4 N7 C53 131.10(18)
Na7 Co4 N7 C53 146.8(2)
Na3 Co4 N7 C53 24.36(19)
O5 Co4 N8 C54 -93.0(6)
O15 Co4 N8 C54 164.3(5)
O16 Co4 N8 C54 14.1(6)
N7 Co4 N8 C54 73.4(6)
O17 Co4 N8 C54 -177.1(6)
Na8 Co4 N8 C54 -146.7(6)
Na7 Co4 N8 C54 151.4(6)
Na3 Co4 N8 C54 -20.9(7)
O5 Co4 N8 C58 83.3(2)
O15 Co4 N8 C58 -19.3(3)
O16 Co4 N8 C58 -169.52(19)
N7 Co4 N8 C58 -110.2(2)
O17 Co4 N8 C58 -0.72(19)
Na8 Co4 N8 C58 29.6(2)
Na7 Co4 N8 C58 -32.2(2)
Na3 Co4 N8 C58 155.46(16)
O14 Co5 N9 C59 103.6(5)
O20 Co5 N9 C59 -143.1(5)
O18 Co5 N9 C59 -170.1(5)
O19 Co5 N9 C59 1.9(5)
N10 Co5 N9 C59 -51.9(5)
Na5 Co5 N9 C59 150.9(5)
Na8 Co5 N9 C59 31.3(6)
O14 Co5 N9 C63 -85.86(19)
O20 Co5 N9 C63 27.4(4)
O18 Co5 N9 C63 0.49(17)
O19 Co5 N9 C63 172.45(17)
N10 Co5 N9 C63 118.7(2)
Na5 Co5 N9 C63 -38.51(18)
Na8 Co5 N9 C63 -158.10(18)
O14 Co5 N10 C64 -131.4(5)
O20 Co5 N10 C64 106.5(5)
O18 Co5 N10 C64 4.1(5)
O19 Co5 N10 C64 -173.8(5)
N9 Co5 N10 C64 -50.9(5)
Na5 Co5 N10 C64 27.7(6)
Na8 Co5 N10 C64 150.4(5)
O14 Co5 N10 C68 44.1(3)
O20 Co5 N10 C68 -78.0(2)
O18 Co5 N10 C68 179.65(19)
O19 Co5 N10 C68 1.74(19)
N9 Co5 N10 C68 124.7(2)
Na5 Co5 N10 C68 -156.69(18)
Na8 Co5 N10 C68 -34.1(2)
O10 Co6 N11 C75 -106.8(3)
O22 Co6 N11 C75 148.3(3)
O24 Co6 N11 C75 2.2(4)
N12 Co6 N11 C75 62.8(4)
Na5 Co6 N11 C75 -158.3(3)
Na6 Co6 N11 C75 143.8(3)
Na2 Co6 N11 C75 -24.8(4)
O10 Co6 N11 C79 65.1(2)
O22 Co6 N11 C79 -39.8(2)
O24 Co6 N11 C79 174.06(18)
N12 Co6 N11 C79 -125.29(19)
Na5 Co6 N11 C79 13.6(2)
Na6 Co6 N11 C79 -44.28(18)
Na2 Co6 N11 C79 147.12(16)
O10 Co6 N12 C80 -136.3(5)
O22 Co6 N12 C80 -54.4(5)
O24 Co6 N12 C80 -171.6(6)
N11 Co6 N12 C80 75.0(5)
Na5 Co6 N12 C80 -36.3(6)
Na6 Co6 N12 C80 -8.8(5)
Na2 Co6 N12 C80 -139.7(5)
O10 Co6 N12 C84 33.5(4)
O22 Co6 N12 C84 115.46(19)
O24 Co6 N12 C84 -1.78(17)
N11 Co6 N12 C84 -115.1(2)
Na5 Co6 N12 C84 133.57(16)
Na6 Co6 N12 C84 161.02(19)
Na2 Co6 N12 C84 30.13(18)
O6 Na1 N13 C85 79.3(16)
O1 Na1 N13 C85 -19.9(16)
O3 Na1 N13 C85 -178.6(13)
Cl2 Na1 N13 C85 -115.6(16)
Na2 Na1 N13 C85 36.0(16)
Co1 Na1 N13 C85 -65.5(16)
P1 Na1 N13 C85 164.3(15)
O7 Na4 N14 C87 75(2)
O12 Na4 N14 C87 -21(2)
O9 Na4 N14 C87 -174(2)
Cl5 Na4 N14 C87 -121(2)
Co3 Na4 N14 C87 -72(2)
Na3 Na4 N14 C87 34(2)
P2 Na4 N14 C87 164(2)
O18 Na6 N15 C89 -87.6(6)
O22 Na6 N15 C89 58.2(7)
O23 Na6 N15 C89 1.4(6)
Cl12 Na6 N15 C89 115.3(6)
Na5 Na6 N15 C89 -25.2(7)
Co6 Na6 N15 C89 45.0(6)
P4 Na6 N15 C89 117.4(6)
O17 Na7 N16 C91 67.2(8)
O19 Na7 N16 C91 -23.1(8)
O15 Na7 N16 C91 -95.1(8)
Cl7 Na7 N16 C91 155.5(8)
Na8 Na7 N16 C91 -1.5(8)
Co4 Na7 N16 C91 134.3(7)
P3 Na7 N16 C91 -98.9(8)
C5 N1 C1 C2 4.1(6)
Co1 N1 C1 C2 -175.4(3)
C5 N1 C1 Cl1 -176.1(3)
Co1 N1 C1 Cl1 4.5(6)
N1 C1 C2 C3 -2.3(7)
Cl1 C1 C2 C3 177.9(3)
C1 C2 C3 C4 -0.8(7)
C2 C3 C4 C5 1.9(6)
Co1 O1 C5 N1 3.1(3)
Na1 O1 C5 N1 -88.3(3)
Na2 O1 C5 N1 74.6(5)
Co1 O1 C5 C4 -177.1(3)
Na1 O1 C5 C4 91.5(4)
Na2 O1 C5 C4 -105.6(5)
C1 N1 C5 O1 177.0(3)
Co1 N1 C5 O1 -3.3(3)
C1 N1 C5 C4 -2.8(5)
Co1 N1 C5 C4 176.9(3)
C3 C4 C5 O1 -179.9(4)
C3 C4 C5 N1 -0.1(6)
C10 N2 C6 C7 -0.5(5)
Co1 N2 C6 C7 176.8(4)
C10 N2 C6 Cl2 178.4(2)
Co1 N2 C6 Cl2 -4.3(7)
Na1 Cl2 C6 N2 -22.8(3)
Na1 Cl2 C6 C7 156.2(3)
N2 C6 C7 C8 -0.3(6)
Cl2 C6 C7 C8 -179.2(3)
C6 C7 C8 C9 1.1(6)
C7 C8 C9 C10 -1.0(6)
Co1 O2 C10 N2 -1.6(3)
Na8 O2 C10 N2 115.7(3)
Co1 O2 C10 C9 178.1(3)
Na8 O2 C10 C9 -64.7(4)
C6 N2 C10 O2 -179.7(3)
Co1 N2 C10 O2 1.5(3)
C6 N2 C10 C9 0.7(5)
Co1 N2 C10 C9 -178.2(3)
C8 C9 C10 O2 -179.5(3)
C8 C9 C10 N2 0.1(5)
O5 P1 C11 C16 -18.5(3)
O4 P1 C11 C16 -140.4(3)
O3 P1 C11 C16 101.5(3)
Na1 P1 C11 C16 122.6(3)
Na3 P1 C11 C16 -107.6(3)
O5 P1 C11 C12 162.4(3)
O4 P1 C11 C12 40.5(3)
O3 P1 C11 C12 -77.6(3)
Na1 P1 C11 C12 -56.5(3)
Na3 P1 C11 C12 73.3(3)
C16 C11 C12 C13 2.0(5)
P1 C11 C12 C13 -178.9(3)
C11 C12 C13 C14 -0.6(6)
C12 C13 C14 C15 -0.5(6)
C13 C14 C15 C16 0.2(6)
C12 C11 C16 C15 -2.2(5)
P1 C11 C16 C15 178.6(3)
C14 C15 C16 C11 1.2(6)
C21 N3 C17 C18 -3.0(5)
Co2 N3 C17 C18 -163.2(3)
C21 N3 C17 Cl3 175.1(2)
Co2 N3 C17 Cl3 14.9(6)
N3 C17 C18 C19 -0.7(5)
Cl3 C17 C18 C19 -178.7(3)
C17 C18 C19 C20 2.4(5)
C18 C19 C20 C21 -0.4(5)
Co2 O6 C21 N3 3.5(3)
Na1 O6 C21 N3 152.4(2)
Na2 O6 C21 N3 -89.1(3)
Co2 O6 C21 C20 -175.2(3)
Na1 O6 C21 C20 -26.3(5)
Na2 O6 C21 C20 92.2(4)
C17 N3 C21 O6 -173.8(3)
Co2 N3 C21 O6 -3.4(3)
C17 N3 C21 C20 5.0(5)
Co2 N3 C21 C20 175.4(3)
C19 C20 C21 O6 175.2(3)
C19 C20 C21 N3 -3.4(5)
C26 N4 C22 C23 -4.8(5)
Co2 N4 C22 C23 -164.1(3)
C26 N4 C22 Cl4 174.0(2)
Co2 N4 C22 Cl4 14.6(6)
N4 C22 C23 C24 1.7(6)
Cl4 C22 C23 C24 -176.9(3)
C22 C23 C24 C25 1.7(6)
C23 C24 C25 C26 -2.0(6)
Co2 O7 C26 N4 3.4(3)
Na4 O7 C26 N4 146.5(2)
Na3 O7 C26 N4 -87.9(3)
Co2 O7 C26 C25 -173.5(3)
Na4 O7 C26 C25 -30.4(5)
Na3 O7 C26 C25 95.2(4)
C22 N4 C26 O7 -172.8(3)
Co2 N4 C26 O7 -3.4(3)
C22 N4 C26 C25 4.3(5)
Co2 N4 C26 C25 173.7(3)
C24 C25 C26 O7 175.7(3)
C24 C25 C26 N4 -1.1(5)
O10 P2 C27 C32 -17.4(3)
O8 P2 C27 C32 -138.5(2)
O9 P2 C27 C32 103.2(3)
Na4 P2 C27 C32 126.4(3)
Na2 P2 C27 C32 -102.6(2)
O10 P2 C27 C28 162.0(2)
O8 P2 C27 C28 41.0(3)
O9 P2 C27 C28 -77.4(3)
Na4 P2 C27 C28 -54.2(2)
Na2 P2 C27 C28 76.8(3)
C32 C27 C28 C29 1.6(5)
P2 C27 C28 C29 -177.8(3)
C27 C28 C29 C30 0.4(5)
C28 C29 C30 C31 -2.0(5)
C29 C30 C31 C32 1.5(5)
C30 C31 C32 C27 0.5(5)
C28 C27 C32 C31 -2.0(5)
P2 C27 C32 C31 177.4(2)
C37 N5 C33 C34 -2.5(5)
Co3 N5 C33 C34 -170.9(3)
C37 N5 C33 Cl5 178.1(2)
Co3 N5 C33 Cl5 9.7(6)
Na4 Cl5 C33 N5 -26.6(3)
Na4 Cl5 C33 C34 154.0(3)
N5 C33 C34 C35 0.9(5)
Cl5 C33 C34 C35 -179.8(3)
C33 C34 C35 C36 1.3(5)
C34 C35 C36 C37 -1.6(5)
Co3 O11 C37 N5 2.0(3)
Na5 O11 C37 N5 114.4(3)
Co3 O11 C37 C36 -176.7(3)
Na5 O11 C37 C36 -64.2(4)
C33 N5 C37 O11 -176.7(3)
Co3 N5 C37 O11 -1.9(3)
C33 N5 C37 C36 2.0(4)
Co3 N5 C37 C36 176.9(3)
C35 C36 C37 O11 178.5(3)
C35 C36 C37 N5 0.0(5)
C42 N6 C38 C39 1.4(5)
Co3 N6 C38 C39 -173.2(3)
C42 N6 C38 Cl6 -177.9(2)
Co3 N6 C38 Cl6 7.4(5)
N6 C38 C39 C40 0.8(6)
Cl6 C38 C39 C40 -179.9(3)
C38 C39 C40 C41 -1.8(6)
C39 C40 C41 C42 0.6(6)
Na4 O12 C42 N6 -81.9(3)
Co3 O12 C42 N6 5.4(3)
Na3 O12 C42 N6 80.0(5)
Na4 O12 C42 C41 97.8(4)
Co3 O12 C42 C41 -174.9(3)
Na3 O12 C42 C41 -100.3(4)
C38 N6 C42 O12 177.1(3)
Co3 N6 C42 O12 -5.9(3)
C38 N6 C42 C41 -2.6(5)
Co3 N6 C42 C41 174.3(3)
C40 C41 C42 O12 -178.1(3)
C40 C41 C42 N6 1.6(5)
O13 P3 C43 C44 21.3(3)
O14 P3 C43 C44 143.1(3)
O15 P3 C43 C44 -98.2(3)
Na7 P3 C43 C44 -123.0(3)
Na5 P3 C43 C44 108.6(3)
O13 P3 C43 C48 -160.6(3)
O14 P3 C43 C48 -38.9(3)
O15 P3 C43 C48 79.8(3)
Na7 P3 C43 C48 55.0(3)
Na5 P3 C43 C48 -73.3(3)
C48 C43 C44 C45 0.2(5)
P3 C43 C44 C45 178.2(3)
C43 C44 C45 C46 0.6(6)
C44 C45 C46 C47 -2.4(7)
C45 C46 C47 C48 3.4(7)
C46 C47 C48 C43 -2.6(7)
C44 C43 C48 C47 0.8(6)
P3 C43 C48 C47 -177.2(3)
C53 N7 C49 C50 -0.1(6)
Co4 N7 C49 C50 179.3(4)
C53 N7 C49 Cl7 -179.5(3)
Co4 N7 C49 Cl7 -0.2(7)
Na7 Cl7 C49 N7 33.6(3)
Na7 Cl7 C49 C50 -145.9(3)
N7 C49 C50 C51 -0.7(6)
Cl7 C49 C50 C51 178.7(3)
C49 C50 C51 C52 0.8(6)
C50 C51 C52 C53 -0.2(6)
Co4 O16 C53 N7 -1.8(3)
Na3 O16 C53 N7 -119.3(3)
Co4 O16 C53 C52 178.9(3)
Na3 O16 C53 C52 61.5(5)
C49 N7 C53 O16 -178.6(3)
Co4 N7 C53 O16 1.8(3)
C49 N7 C53 C52 0.7(5)
Co4 N7 C53 C52 -179.0(3)
C51 C52 C53 O16 178.6(3)
C51 C52 C53 N7 -0.6(5)
C58 N8 C54 C55 -0.4(7)
Co4 N8 C54 C55 175.5(4)
C58 N8 C54 Cl8 -179.6(3)
Co4 N8 C54 Cl8 -3.7(8)
N8 C54 C55 C56 0.2(8)
Cl8 C54 C55 C56 179.3(4)
C54 C55 C56 C57 0.1(7)
C55 C56 C57 C58 -0.2(7)
Na7 O17 C58 N8 89.3(4)
Co4 O17 C58 N8 -1.1(3)
Na8 O17 C58 N8 -76.8(5)
Na7 O17 C58 C57 -92.1(4)
Co4 O17 C58 C57 177.4(3)
Na8 O17 C58 C57 101.8(4)
C54 N8 C58 O17 179.0(4)
Co4 N8 C58 O17 1.2(3)
C54 N8 C58 C57 0.3(5)
Co4 N8 C58 C57 -177.4(3)
C56 C57 C58 O17 -178.5(4)
C56 C57 C58 N8 0.0(6)
C63 N9 C59 C60 2.9(5)
Co5 N9 C59 C60 172.3(3)
C63 N9 C59 Cl9 -174.9(2)
Co5 N9 C59 Cl9 -5.6(6)
N9 C59 C60 C61 0.7(6)
Cl9 C59 C60 C61 178.5(3)
C59 C60 C61 C62 -2.5(6)
C60 C61 C62 C63 0.5(6)
Co5 O18 C63 N9 0.8(3)
Na6 O18 C63 N9 -153.5(2)
Na5 O18 C63 N9 93.2(3)
Co5 O18 C63 C62 179.9(3)
Na6 O18 C63 C62 25.6(5)
Na5 O18 C63 C62 -87.7(4)
C59 N9 C63 O18 174.1(3)
Co5 N9 C63 O18 -0.8(3)
C59 N9 C63 C62 -5.0(5)
Co5 N9 C63 C62 -179.9(3)
C61 C62 C63 O18 -175.7(3)
C61 C62 C63 N9 3.3(5)
C68 N10 C64 C65 3.5(6)
Co5 N10 C64 C65 178.5(4)
C68 N10 C64 Cl10 -175.2(3)
Co5 N10 C64 Cl10 -0.3(7)
N10 C64 C65 C66 0.1(7)
Cl10 C64 C65 C66 178.9(4)
C64 C65 C66 C67 -2.3(7)
C65 C66 C67 C68 0.8(7)
Co5 O19 C68 N10 2.8(3)
Na7 O19 C68 N10 -141.3(3)
Na8 O19 C68 N10 96.9(3)
Co5 O19 C68 C67 -177.5(4)
Na7 O19 C68 C67 38.3(5)
Na8 O19 C68 C67 -83.5(4)
C64 N10 C68 O19 174.7(3)
Co5 N10 C68 O19 -2.8(3)
C64 N10 C68 C67 -5.0(5)
Co5 N10 C68 C67 177.5(3)
C66 C67 C68 O19 -176.7(4)
C66 C67 C68 N10 2.9(6)
O21 P4 C69 C74 10.1(3)
O20 P4 C69 C74 132.5(3)
O22 P4 C69 C74 -110.4(3)
Na6 P4 C69 C74 -129.2(3)
Na8 P4 C69 C74 98.6(3)
O21 P4 C69 C70 -166.4(3)
O20 P4 C69 C70 -44.0(3)
O22 P4 C69 C70 73.1(3)
Na6 P4 C69 C70 54.4(3)
Na8 P4 C69 C70 -77.8(3)
C74 C69 C70 C71 -1.9(5)
P4 C69 C70 C71 174.7(3)
C69 C70 C71 C72 -0.2(6)
C70 C71 C72 C73 2.1(6)
C71 C72 C73 C74 -1.9(6)
C70 C69 C74 C73 2.1(5)
P4 C69 C74 C73 -174.4(3)
C72 C73 C74 C69 -0.2(6)
C79 N11 C75 C76 -3.4(5)
Co6 N11 C75 C76 167.6(3)
C79 N11 C75 Cl11 176.2(2)
Co6 N11 C75 Cl11 -12.8(5)
N11 C75 C76 C77 2.2(6)
Cl11 C75 C76 C77 -177.4(3)
C75 C76 C77 C78 0.4(5)
C76 C77 C78 C79 -1.7(5)
Na6 O23 C79 N11 73.4(3)
Na5 O23 C79 N11 -66.7(5)
Na6 O23 C79 C78 -106.3(3)
Na5 O23 C79 C78 113.5(4)
C75 N11 C79 O23 -177.9(3)
Co6 N11 C79 O23 8.1(3)
C75 N11 C79 C78 1.9(4)
Co6 N11 C79 C78 -172.1(3)
C77 C78 C79 O23 -179.8(3)
C77 C78 C79 N11 0.5(5)
C84 N12 C80 C81 1.8(5)
Co6 N12 C80 C81 170.1(4)
C84 N12 C80 Cl12 -178.1(2)
Co6 N12 C80 Cl12 -9.8(7)
Na6 Cl12 C80 N12 21.3(3)
Na6 Cl12 C80 C81 -158.6(3)
N12 C80 C81 C82 -0.9(6)
Cl12 C80 C81 C82 179.0(3)
C80 C81 C82 C83 1.0(6)
C81 C82 C83 C84 -2.0(6)
Co6 O24 C84 N12 -3.0(3)
Na2 O24 C84 N12 -114.4(3)
Co6 O24 C84 C83 177.2(3)
Na2 O24 C84 C83 65.8(4)
C80 N12 C84 O24 177.5(3)
Co6 N12 C84 O24 2.7(3)
C80 N12 C84 C83 -2.7(5)
Co6 N12 C84 C83 -177.5(3)
C82 C83 C84 O24 -177.5(3)
C82 C83 C84 N12 2.8(5)
Na1 N13 C85 C86 -82(33)
Na4 N14 C87 C88 -48(17)
Na6 N15 C89 C90 64(26)
Na7 N16 C91 C92 110(8)
